data_4125551
loop_
_publ_author_name
'Deegan, Meaghan M.'
'Peters, Jonas C.'

_publ_section_title
;
 CO Reduction to CH3OSiMe3: Electrophile-Promoted Hydride Migration at a
 Single Fe Site.
;
_journal_issue 7
_journal_name_full 'Journal of the American Chemical Society'
_journal_page_first 2561
_journal_page_last 2564
_journal_paper_doi 10.1021/jacs.6b12444
_journal_volume 139
_journal_year 2017
_chemical_formula_moiety 'C168 H261 B4 Fe4 K8 O9 P12, 2.29(C6 H6), 2.41(C5 H12), 1(C4 H8 O)'
_chemical_formula_sum 'C197.83 H311.84 B4 Fe4 K8 O9.96 P12'
_chemical_formula_weight 3800.66
_space_group_crystal_system monoclinic
_space_group_IT_number 14
_space_group_name_Hall '-P 2ybc'
_space_group_name_H-M_alt 'P 1 21/c 1'
_symmetry_space_group_name_Hall '-P 2ybc'
_symmetry_space_group_name_H-M 'P 1 21/c 1'
_atom_sites_solution_hydrogens mixed
_atom_sites_solution_primary direct
_audit_creation_date 2016-11-29
_audit_creation_method
;
Olex2 1.2
(compiled 2016.11.24 svn.r3356 for OlexSys, GUI svn.r5267)
;
_cell_angle_alpha 90
_cell_angle_beta 99.494(4)
_cell_angle_gamma 90
_cell_formula_units_Z 4
_cell_length_a 18.8485(17)
_cell_length_b 41.389(4)
_cell_length_c 26.821(3)
_cell_measurement_reflns_used 9600
_cell_measurement_temperature 100(2)
_cell_measurement_theta_max 25.54
_cell_measurement_theta_min 2.26
_cell_volume 20637(4)
_computing_cell_refinement 'SAINT v8.34A (Bruker, 2013)'
_computing_data_reduction 'SAINT v8.34A (Bruker, 2013)'
_computing_molecular_graphics 'Olex2 (Dolomanov et al., 2009)'
_computing_publication_material 'Olex2 (Dolomanov et al., 2009)'
_computing_structure_refinement 'XL (Sheldrick, 2008)'
_computing_structure_solution 'SIR2004 (Burla et al., 2007)'
_diffrn_ambient_temperature 100.0
_diffrn_detector 'CMOS Area Detector'
_diffrn_detector_area_resol_mean 10.24
_diffrn_detector_type 'Bruker PHOTON 100 CMOS'
_diffrn_measured_fraction_theta_full 0.999
_diffrn_measured_fraction_theta_max 0.999
_diffrn_measurement_device '\k-geometry diffractometer'
_diffrn_measurement_device_type 'Bruker D8 VENTURE Kappa Duo PHOTON 100 CMOS'
_diffrn_measurement_method '\f and \w scans'
_diffrn_radiation_monochromator 'multilayer mirrors'
_diffrn_radiation_type MoK\a
_diffrn_radiation_wavelength 0.71073
_diffrn_reflns_av_R_equivalents 0.1391
_diffrn_reflns_av_unetI/netI 0.1137
_diffrn_reflns_Laue_measured_fraction_full 0.999
_diffrn_reflns_Laue_measured_fraction_max 0.999
_diffrn_reflns_limit_h_max 25
_diffrn_reflns_limit_h_min -25
_diffrn_reflns_limit_k_max 55
_diffrn_reflns_limit_k_min -55
_diffrn_reflns_limit_l_max 35
_diffrn_reflns_limit_l_min -35
_diffrn_reflns_number 376137
_diffrn_reflns_point_group_measured_fraction_full 0.999
_diffrn_reflns_point_group_measured_fraction_max 0.999
_diffrn_reflns_theta_full 26.000
_diffrn_reflns_theta_max 28.283
_diffrn_reflns_theta_min 2.133
_diffrn_source 'I\mS HB micro-focus sealed tube'
_diffrn_source_current 1
_diffrn_source_power 0.05
_diffrn_source_type 'Incoatech I\mS HB'
_diffrn_source_voltage 50
_diffrn_standards_number 0
_exptl_absorpt_coefficient_mu 0.583
_exptl_absorpt_correction_T_max 1.0000
_exptl_absorpt_correction_T_min 0.9401
_exptl_absorpt_correction_type multi-scan
_exptl_absorpt_process_details
'SADABS-2014/5 (Bruker,2014/5) was used for absorption correction. wR2(int) was 0.1248 before and 0.0660 after correction. The Ratio of minimum to maximum transmission is 0.9401. The \l/2 correction factor is Not present.'
_exptl_crystal_colour brown
_exptl_crystal_colour_primary brown
_exptl_crystal_density_diffrn 1.223
_exptl_crystal_description block
_exptl_crystal_F_000 8138
_exptl_crystal_size_max 0.415
_exptl_crystal_size_mid 0.181
_exptl_crystal_size_min 0.112
_refine_diff_density_max 2.416
_refine_diff_density_min -1.222
_refine_diff_density_rms 0.113
_refine_ls_extinction_method none
_refine_ls_goodness_of_fit_ref 1.119
_refine_ls_hydrogen_treatment mixed
_refine_ls_matrix_type full
_refine_ls_number_parameters 2408
_refine_ls_number_reflns 51181
_refine_ls_number_restraints 747
_refine_ls_restrained_S_all 1.113
_refine_ls_R_factor_all 0.1605
_refine_ls_R_factor_gt 0.0950
_refine_ls_shift/su_max 0.003
_refine_ls_shift/su_mean 0.000
_refine_ls_structure_factor_coef Fsqd
_refine_ls_weighting_details 'w=1/[\s^2^(Fo^2^)+(0.0331P)^2^+124.2417P] where P=(Fo^2^+2Fc^2^)/3'
_refine_ls_weighting_scheme calc
_refine_ls_wR_factor_gt 0.1814
_refine_ls_wR_factor_ref 0.2029
_reflns_Friedel_coverage 0.000
_reflns_number_gt 32134
_reflns_number_total 51181
_reflns_threshold_expression 'I > 2\s(I)'
_cod_data_source_file ja6b12444_si_002.cif
_cod_data_source_block compound2
_cod_depositor_comments 'Adding full bibliography for 4125551--4125555.cif.'
_cod_original_cell_volume 20638(3)
_cod_database_code 4125551
_shelx_space_group_comment
;
The symmetry employed for this shelxl refinement is uniquely defined
by the following loop, which should always be used as a source of
symmetry information in preference to the above space-group names.
They are only intended as comments.
;
_olex2_refinement_description
;
1. Fixed Uiso
 At 1.2 times of:
  All C(H) groups, All C(H,H) groups
 At 1.5 times of:
  All C(H,H,H) groups
2. Restrained distances
 O10-C189 \\sim O5-C151
 with sigma of 0.02
 O10-C187 \\sim O5-C150
 with sigma of 0.02
 C189-C187 \\sim C151-C149
 with sigma of 0.02
 C194-C193 \\sim C190-C191
 with sigma of 0.02
 C194-C192 \\sim C192-C190
 with sigma of 0.02
 C193-C192 \\sim C192-C191
 with sigma of 0.02
 O11-C195 \\sim O5_$1-C151_$1
 with sigma of 0.02
 C195-C196 \\sim C151_$1-C150_$1
 with sigma of 0.02
 C196-C197 \\sim C150_$1-C149_$1
 with sigma of 0.02
 C149-C148 \\sim C197_$2-C198_$2
 with sigma of 0.02
 C148-O5 \\sim C198_$2-O11_$2
 with sigma of 0.02
 O11-C196 \\sim O5_$1-C150_$1
 with sigma of 0.02
 C195-C197 \\sim C151_$1-C149_$1
 with sigma of 0.02
 C196-C198 \\sim C150_$1-C148_$1
 with sigma of 0.02
 C197-O11 \\sim C149_$1-O5_$1
 with sigma of 0.02
 O10-C186 \\sim O5-C148
 with sigma of 0.02
 C186-C187 \\sim C148-C149
 with sigma of 0.02
 C189-C186 \\sim C151-C148
 with sigma of 0.02
 C181-C183 \\sim C183-C185
 with sigma of 0.02
 C188-C187 \\sim C150-C149
 with sigma of 0.02
 C189-C188 \\sim C150-C151
 with sigma of 0.02
 O10-C188 \\sim O5-C149
 with sigma of 0.02
 C188-C186 \\sim C150-C148
 with sigma of 0.02
 C182-C183 \\sim C183-C184
 with sigma of 0.02
 C181-C182 \\sim C185-C184
 with sigma of 0.02
 O12-C208 \\sim O5-C151
 with sigma of 0.02
 C208-C8AA \\sim C151-C150
 with sigma of 0.02
 C8AA-C206 \\sim C150-C149
 with sigma of 0.02
 C206-C205 \\sim C148-C149
 with sigma of 0.02
 O12-C8AA \\sim O5-C150
 with sigma of 0.02
 C208-C206 \\sim C151-C149
 with sigma of 0.02
 C8AA-C205 \\sim C151-C149
 with sigma of 0.02
 C206-O12 \\sim C150-O5
 with sigma of 0.02
 C205-C208 \\sim C148-C151
 with sigma of 0.02
 C180-C179 \\sim C180-C179
 with sigma of 0.02
 C180-C178 \\sim C180-C178
 with sigma of 0.02
 C179-C178 \\sim C179-C178
 with sigma of 0.02
 C179-C177 \\sim C179-C177
 with sigma of 0.02
 C178-C177 \\sim C178-C177
 with sigma of 0.02
 C213-C212 \\sim C179-C180
 with sigma of 0.02
 C213-C214 \\sim C179-C178
 with sigma of 0.02
 C179-C178 \\sim C178-C177
 with sigma of 0.02
 C213-C214 \\sim C214-C215
 with sigma of 0.02
 C177-C178 \\sim C215-C214
 with sigma of 0.02
 C214-C212 \\sim C178-C180
 with sigma of 0.02
 C177-C179 \\sim C215-C213
 with sigma of 0.02
 C178-C176 \\sim C178-C176
 with sigma of 0.02
 C177-C176 \\sim C177-C176
 with sigma of 0.02
 C176-C177 \\sim C216-C215
 with sigma of 0.02
 C176-C177 \\sim C179-C180
 with sigma of 0.02
 C216-C215 \\sim C213-C212
 with sigma of 0.02
 C216-C214 \\sim C176-C178
 with sigma of 0.02
3. Uiso/Uaniso restraints and constraints
C194 \\sim C192 \\sim C193 \\sim C190 \\sim C191 \\sim O11 \\sim C197 \\sim
C196 \\sim C198 \\sim C195: within 1.7A with sigma of 0.04 and sigma for
terminal atoms of 0.08
C185 \\sim C183 \\sim C181 \\sim C184 \\sim C182 \\sim C189 \\sim O10 \\sim
C186 \\sim C188 \\sim C187: within 1.7A with sigma of 0.04 and sigma for
terminal atoms of 0.08
O12 \\sim C206 \\sim C8AA \\sim C208 \\sim C205 \\sim C199 \\sim C204 \\sim
C207 \\sim C202 \\sim C201 \\sim C200: within 1.7A with sigma of 0.04 and sigma
for terminal atoms of 0.08
C180 \\sim C180: within 1.7A with sigma of 0.04 and sigma for terminal atoms of
0.08
C179 \\sim C179: within 1.7A with sigma of 0.04 and sigma for terminal atoms of
0.08
C178 \\sim C178: within 1.7A with sigma of 0.04 and sigma for terminal atoms of
0.08
C177 \\sim C177: within 1.7A with sigma of 0.04 and sigma for terminal atoms of
0.08
C180 \\sim C212: within 2A with sigma of 0.04 and sigma for terminal atoms of
0.08
C179 \\sim C213: within 2A with sigma of 0.04 and sigma for terminal atoms of
0.08
C178 \\sim C214: within 2A with sigma of 0.04 and sigma for terminal atoms of
0.08
C177 \\sim C215: within 2A with sigma of 0.04 and sigma for terminal atoms of
0.08
C177 \\sim C179 \\sim C178 \\sim C176 \\sim C180 \\sim C212 \\sim C213 \\sim
C214 \\sim C215 \\sim C216: within 1.7A with sigma of 0.04 and sigma for
terminal atoms of 0.08
C176 \\sim C216: within 1.7A with sigma of 0.04 and sigma for terminal atoms of
0.08
Uanis(C186) = Uanis(C185)
Uanis(C216) = Uanis(C176)
4. Rigid body (RIGU) restrains
 C194, C192, C193, C190, C191, O11, C197, C196, C198, C195
 with sigma for 1-2 distances of 0.004 and sigma for 1-3 distances of 0.004
 C185, C183, C181, C184, C182, C189, O10, C186, C188, C187
 with sigma for 1-2 distances of 0.004 and sigma for 1-3 distances of 0.004
 O12, C206, C8AA, C208, C205, C199, C204, C207, C202, C201, C200
 with sigma for 1-2 distances of 0.004 and sigma for 1-3 distances of 0.004
 C146, C146, C145, C147, C211, C210
 with sigma for 1-2 distances of 0.004 and sigma for 1-3 distances of 0.004
 C146, C145, C147, C211, C210, C209
 with sigma for 1-2 distances of 0.004 and sigma for 1-3 distances of 0.004
 C177, C177, C179, C179, C178, C178, C176, C176, C180, C180
 with sigma for 1-2 distances of 0.004 and sigma for 1-3 distances of 0.004
 C177, C179, C178, C176, C180, C212, C213, C214, C215, C216
 with sigma for 1-2 distances of 0.004 and sigma for 1-3 distances of 0.004
5. Others
 Sof(C211)=Sof(H21D)=Sof(H21E)=Sof(H21F)=Sof(C210)=Sof(H21G)=Sof(H21H)=
 Sof(H21I)=Sof(C209)=Sof(H209)=1-FVAR(1)
 Sof(C146)=Sof(H146)=Sof(C145)=Sof(H14Q)=Sof(H14R)=Sof(H14S)=Sof(C147)=
 Sof(H14T)=Sof(H14U)=Sof(H14V)=FVAR(1)
 Sof(C189)=Sof(H18P)=Sof(H18Q)=Sof(O10)=Sof(C186)=Sof(H18R)=Sof(H18S)=
 Sof(C188)=Sof(H18T)=Sof(H18U)=Sof(C187)=Sof(H18V)=Sof(H18W)=Sof(C212)=
 Sof(H21J)=Sof(H21K)=Sof(H21L)=Sof(C213)=Sof(H21M)=Sof(H21N)=Sof(C214)=
 Sof(H21O)=Sof(H21P)=Sof(C215)=Sof(H21Q)=Sof(H21R)=Sof(C216)=Sof(H21S)=
 Sof(H21T)=Sof(H21U)=1-FVAR(2)
 Sof(C177)=Sof(H17A)=Sof(H17B)=Sof(C179)=Sof(H17C)=Sof(H17D)=Sof(C178)=
 Sof(H17E)=Sof(H17F)=Sof(C176)=Sof(H17G)=Sof(H17H)=Sof(H17I)=Sof(C180)=
 Sof(H18A)=Sof(H18B)=Sof(H18C)=Sof(C185)=Sof(H18D)=Sof(H18E)=Sof(H18F)=
 Sof(C183)=Sof(H18G)=Sof(H18H)=Sof(C181)=Sof(H18I)=Sof(H18J)=Sof(H18K)=
 Sof(C184)=Sof(H18L)=Sof(H18M)=Sof(C182)=Sof(H18N)=Sof(H18O)=FVAR(2)
 Sof(O11)=Sof(C197)=Sof(H19M)=Sof(H19N)=Sof(C196)=Sof(H19O)=Sof(H19P)=
 Sof(C198)=Sof(H19Q)=Sof(H19R)=Sof(C195)=Sof(H19S)=Sof(H19T)=1-FVAR(3)
 Sof(C194)=Sof(H19A)=Sof(H19B)=Sof(H19C)=Sof(C192)=Sof(H19D)=Sof(H19E)=
 Sof(C193)=Sof(H19F)=Sof(H19G)=Sof(C190)=Sof(H19H)=Sof(H19I)=Sof(H19J)=
 Sof(C191)=Sof(H19K)=Sof(H19L)=FVAR(3)
 Sof(C199)=Sof(H199)=Sof(C204)=Sof(H204)=Sof(C207)=Sof(H207)=Sof(C202)=
 Sof(H202)=Sof(C201)=Sof(H201)=Sof(C200)=Sof(H200)=0.7*(1-FVAR(5))
 Sof(O12)=Sof(C206)=Sof(H20A)=Sof(H20B)=Sof(C8AA)=Sof(H8AA)=Sof(H8AB)=
 Sof(C208)=Sof(H20C)=Sof(H20D)=Sof(C205)=Sof(H20E)=Sof(H20F)=0.7*FVAR(5)
6.a Ternary CH refined with riding coordinates:
 C72(H72), C57(H57), C69(H69), C133(H133), C20(H20), C32(H32), C23(H23),
 C93(H93), C142(H142), C35(H35), C102(H102), C96(H96), C63(H63), C29(H29),
 C60(H60), C139(H139), C130(H130), C26(H26), C136(H136), C99(H99), C105(H105),
 C146(H146), C66(H66), C108(H108), C209(H209)
6.b Secondary CH2 refined with riding coordinates:
 C150(H15A,H15B), C148(H14D,H14E), C151(H15C,H15D), C162(H16A,H16B), C149(H14I,
 H14J), C04T(H04A,H04B), C163(H16C,H16D), C161(H16E,H16F), C156(H15E,H15F),
 C05B(H05A,H05B), C158(H15G,H15H), C152(H15I,H15J), C157(H15K,H15L), C05L(H05C,
 H05D), C155(H15M,H15N), C159(H15O,H15P), C05S(H05E,H05F), C153(H15Q,H15R),
 C160(H16G,H16H), C154(H15S,H15T), C177(H17A,H17B), C179(H17C,H17D), C178(H17E,
 H17F), C183(H18G,H18H), C184(H18L,H18M), C182(H18N,H18O), C192(H19D,H19E),
 C193(H19F,H19G), C191(H19K,H19L), C189(H18P,H18Q), C186(H18R,H18S), C188(H18T,
 H18U), C187(H18V,H18W), C197(H19M,H19N), C196(H19O,H19P), C198(H19Q,H19R),
 C195(H19S,H19T), C206(H20A,H20B), C8AA(H8AA,H8AB), C208(H20C,H20D), C205(H20E,
 H20F), C213(H21M,H21N), C214(H21O,H21P), C215(H21Q,H21R)
6.c Aromatic/amide H refined with riding coordinates:
 C18(H18), C43(H43), C52(H52), C42(H42), C17(H17), C12(H12), C16(H16), C4(H4),
 C5(H5), C53(H53), C91(H91), C127(H127), C41(H41), C6(H6), C85(H85), C48(H48),
 C121(H121), C46(H46), C47(H47), C55(H55), C3(H3), C15(H15), C84(H84), C90(H90),
  C125(H125), C54(H54), C128(H128), C10(H10), C122(H122), C40(H40), C126(H126),
 C82(H82), C88(H88), C11(H11), C120(H120), C80(H80), C49(H49), C9(H9), C77(H77),
  C119(H119), C83(H83), C89(H89), C79(H79), C115(H115), C116(H116), C113(H113),
 C78(H78), C114(H114), C166(H166), C167(H167), C165(H165), C164(H164),
 C175(H175), C170(H170), C169(H169), C168(H168), C172(H172), C171(H171),
 C174(H174), C173(H173), C199(H199), C204(H204), C207(H207), C202(H202),
 C201(H201), C200(H200)
6.d Fitted hexagon refined as free rotating group:
 C199(C204,C207,C202,C201,C200)
6.e Idealised Me refined as rotating group:
 C73(H73A,H73B,H73C), C74(H74A,H74B,H74C), C97(H97A,H97B,H97C), C94(H94A,H94B,
 H94C), C135(H13A,H13B,H13C), C62(H62A,H62B,H62C), C30(H30A,H30B,H30C),
 C131(H13D,H13E,H13F), C58(H58A,H58B,H58C), C61(H61A,H61B,H61C), C36(H36A,H36B,
 H36C), C68(H68A,H68B,H68C), C65(H65A,H65B,H65C), C28(H28A,H28B,H28C),
 C100(H10A,H10B,H10C), C64(H64A,H64B,H64C), C141(H14A,H14B,H14C), C70(H70A,H70B,
 H70C), C37(H37A,H37B,H37C), C27(H27A,H27B,H27C), C137(H13G,H13H,H13I),
 C21(H21A,H21B,H21C), C98(H98A,H98B,H98C), C59(H59A,H59B,H59C), C71(H71A,H71B,
 H71C), C143(H14F,H14G,H14H), C101(H10D,H10E,H10F), C33(H33A,H33B,H33C),
 C31(H31A,H31B,H31C), C95(H95A,H95B,H95C), C134(H13J,H13K,H13L), C132(H13M,H13N,
 H13O), C22(H22A,H22B,H22C), C104(H10G,H10H,H10I), C34(H34A,H34B,H34C),
 C67(H67A,H67B,H67C), C103(H10J,H10K,H10L), C144(H14K,H14L,H14M), C24(H24A,H24B,
 H24C), C25(H25A,H25B,H25C), C109(H10M,H10N,H10O), C140(H14N,H14O,H14P),
 C107(H10P,H10Q,H10R), C138(H13P,H13Q,H13R), C106(H10S,H10T,H10U), C110(H11A,
 H11B,H11C), C145(H14Q,H14R,H14S), C147(H14T,H14U,H14V), C211(H21D,H21E,H21F),
 C210(H21G,H21H,H21I), C176(H17G,H17H,H17I), C180(H18A,H18B,H18C), C185(H18D,
 H18E,H18F), C181(H18I,H18J,H18K), C194(H19A,H19B,H19C), C190(H19H,H19I,H19J),
 C212(H21J,H21K,H21L), C216(H21S,H21T,H21U)
;
_shelx_shelxl_version_number 2014/7
_olex2_submission_special_instructions 'No special instructions were received'

loop_
_space_group_symop_operation_xyz
'x, y, z'
'-x, y+1/2, -z+1/2'
'-x, -y, -z'
'x, -y-1/2, z-1/2'

loop_
_atom_site_label
_atom_site_type_symbol
_atom_site_fract_x
_atom_site_fract_y
_atom_site_fract_z
_atom_site_U_iso_or_equiv
_atom_site_adp_type
_atom_site_occupancy
_atom_site_site_symmetry_order
_atom_site_calc_flag
_atom_site_refinement_flags_posn
_atom_site_refinement_flags_adp
_atom_site_refinement_flags_occupancy
_atom_site_disorder_assembly
_atom_site_disorder_group
Fe1 Fe 0.92514(4) 0.68462(2) 0.27806(3) 0.01619(16) Uani 1 1 d . . . . .
Fe2 Fe 0.83432(4) 0.60630(2) 0.49986(3) 0.01586(15) Uani 1 1 d . . . . .
Fe3 Fe 0.64189(4) 0.50247(2) 0.30420(3) 0.01684(16) Uani 1 1 d . . . . .
Fe4 Fe 0.55818(4) 0.64753(2) 0.16056(3) 0.02282(18) Uani 1 1 d . . . . .
K5 K 0.79336(6) 0.58913(3) 0.28903(5) 0.0224(2) Uani 1 1 d . . . . .
K4 K 0.68013(6) 0.63488(3) 0.33551(5) 0.0209(2) Uani 1 1 d . . . . .
K3 K 0.91235(6) 0.64841(3) 0.40374(5) 0.0233(3) Uani 1 1 d . . . . .
K2 K 0.71305(6) 0.54230(3) 0.42146(4) 0.0214(2) Uani 1 1 d . . . . .
K7 K 0.74628(6) 0.68269(3) 0.20804(5) 0.0264(3) Uani 1 1 d . . . . .
K6 K 0.57972(7) 0.56882(3) 0.21408(5) 0.0275(3) Uani 1 1 d . . . . .
K1 K 0.86884(7) 0.60791(3) 0.67336(5) 0.0270(3) Uani 1 1 d . . . . .
K8 K 0.38222(7) 0.71593(3) 0.02960(6) 0.0351(3) Uani 1 1 d . . . . .
P4 P 0.79627(7) 0.64839(3) 0.53659(5) 0.0165(3) Uani 1 1 d . . . . .
P8 P 0.52898(7) 0.49014(3) 0.27835(5) 0.0208(3) Uani 1 1 d . . . . .
P1 P 0.97334(7) 0.72253(3) 0.32853(6) 0.0184(3) Uani 1 1 d . . . . .
P6 P 0.59331(7) 0.60368(3) 0.51106(5) 0.0178(3) Uani 1 1 d . . . . .
P2 P 0.98087(7) 0.67250(3) 0.21437(5) 0.0189(3) Uani 1 1 d . . . . .
P5 P 0.91292(7) 0.57170(3) 0.53386(5) 0.0181(3) Uani 1 1 d . . . . .
P7 P 0.72187(7) 0.46304(3) 0.30840(5) 0.0191(3) Uani 1 1 d . . . . .
P3 P 1.20664(7) 0.60939(3) 0.35057(6) 0.0188(3) Uani 1 1 d . . . . .
P10 P 0.46020(7) 0.66422(4) 0.18502(6) 0.0268(3) Uani 1 1 d . . . . .
P9 P 0.69132(8) 0.45698(3) 0.09279(6) 0.0244(3) Uani 1 1 d . . . . .
P11 P 0.56375(8) 0.63902(3) 0.08183(6) 0.0260(3) Uani 1 1 d . . . . .
P12 P 0.57483(8) 0.75436(4) 0.23981(6) 0.0288(3) Uani 1 1 d . . . . .
O1 O 0.80186(18) 0.65399(9) 0.31274(15) 0.0254(9) Uani 1 1 d . . . . .
O3 O 0.66416(19) 0.57232(8) 0.31554(15) 0.0245(8) Uani 1 1 d . . . . .
O4 O 0.68219(19) 0.62333(9) 0.23233(15) 0.0265(9) Uani 1 1 d . . . . .
O2 O 0.79415(19) 0.59911(9) 0.39013(14) 0.0236(8) Uani 1 1 d . . . . .
O5 O 0.9999(2) 0.62107(10) 0.72439(16) 0.0383(11) Uani 1 1 d D . . . .
O7 O 0.3418(2) 0.70107(12) -0.07066(18) 0.0486(12) Uani 1 1 d . . . . .
C19 C 1.0528(2) 0.61653(11) 0.33070(19) 0.0145(10) Uani 1 1 d . . . . .
O6 O 0.8319(2) 0.61098(12) 0.76344(18) 0.0455(12) Uani 1 1 d . . . . .
C18 C 0.9848(2) 0.60182(12) 0.3277(2) 0.0176(11) Uani 1 1 d . . . . .
H18 H 0.9436 0.6150 0.3181 0.021 Uiso 1 1 calc R . . . .
C7 C 1.0594(2) 0.67370(11) 0.3800(2) 0.0169(11) Uani 1 1 d . . . . .
C43 C 0.6897(3) 0.59821(12) 0.6343(2) 0.0189(11) Uani 1 1 d . . . . .
H43 H 0.6715 0.5770 0.6368 0.023 Uiso 1 1 calc R . . . .
C111 C 0.6301(3) 0.63489(12) 0.2031(2) 0.0228(12) Uani 1 1 d . . . . .
C38 C 0.8074(3) 0.60189(11) 0.4362(2) 0.0186(11) Uani 1 1 d . . . . .
C44 C 0.7289(3) 0.60494(12) 0.5948(2) 0.0176(10) Uani 1 1 d . . . . .
C52 C 0.5703(3) 0.53759(12) 0.4873(2) 0.0212(11) Uani 1 1 d . . . . .
H52 H 0.5247 0.5447 0.4704 0.025 Uiso 1 1 calc R . . . .
C42 C 0.6768(3) 0.62099(13) 0.6694(2) 0.0230(12) Uani 1 1 d . . . . .
H42 H 0.6517 0.6152 0.6960 0.028 Uiso 1 1 calc R . . . .
C56 C 0.6867(2) 0.55049(11) 0.53831(18) 0.0147(10) Uani 1 1 d . . . . .
C13 C 1.1021(3) 0.67385(11) 0.2882(2) 0.0177(11) Uani 1 1 d . . . . .
C17 C 0.9739(3) 0.56971(12) 0.3376(2) 0.0199(11) Uani 1 1 d . . . . .
H17 H 0.9265 0.5616 0.3363 0.024 Uiso 1 1 calc R . . . .
C14 C 1.1125(2) 0.59471(12) 0.34298(19) 0.0162(10) Uani 1 1 d . . . . .
C0AA C 0.8530(3) 0.66609(12) 0.2960(2) 0.0173(11) Uani 1 1 d . . . . .
C12 C 1.1717(3) 0.68456(12) 0.3085(2) 0.0209(11) Uani 1 1 d . . . . .
H12 H 1.1891 0.6813 0.3434 0.025 Uiso 1 1 calc R . . . .
C39 C 0.7512(2) 0.63737(12) 0.59044(19) 0.0157(10) Uani 1 1 d . . . . .
C51 C 0.6179(3) 0.56035(12) 0.51239(19) 0.0172(10) Uani 1 1 d . . . . .
C73 C 0.5793(3) 0.59887(13) 0.4073(2) 0.0241(12) Uani 1 1 d . . . . .
H73A H 0.5810 0.5753 0.4039 0.036 Uiso 1 1 calc GR . . . .
H73B H 0.6283 0.6073 0.4170 0.036 Uiso 1 1 calc GR . . . .
H73C H 0.5573 0.6084 0.3750 0.036 Uiso 1 1 calc GR . . . .
C16 C 1.0325(3) 0.54928(12) 0.3493(2) 0.0230(12) Uani 1 1 d . . . . .
H16 H 1.0259 0.5271 0.3562 0.028 Uiso 1 1 calc R . . . .
O8 O 0.3500(3) 0.77348(12) -0.01191(19) 0.0573(14) Uani 1 1 d . . . . .
C4 C 1.0722(3) 0.70345(13) 0.4760(2) 0.0271(13) Uani 1 1 d . . . . .
H4 H 1.0768 0.7137 0.5081 0.033 Uiso 1 1 calc R . . . .
C5 C 1.1027(3) 0.67319(12) 0.4716(2) 0.0220(11) Uani 1 1 d . . . . .
H5 H 1.1276 0.6623 0.5005 0.026 Uiso 1 1 calc R . . . .
C92 C 0.7018(3) 0.50276(12) 0.1741(2) 0.0176(10) Uani 1 1 d . . . . .
O9 O 0.2403(3) 0.70100(13) 0.0250(2) 0.0580(14) Uani 1 1 d . . . . .
C53 C 0.5867(3) 0.50493(12) 0.4861(2) 0.0239(12) Uani 1 1 d . . . . .
H53 H 0.5537 0.4900 0.4679 0.029 Uiso 1 1 calc R . . . .
C91 C 0.7321(3) 0.53131(12) 0.1968(2) 0.0246(12) Uani 1 1 d . . . . .
H91 H 0.7161 0.5389 0.2264 0.029 Uiso 1 1 calc R . . . .
C127 C 0.7556(3) 0.74794(13) 0.1408(2) 0.0244(12) Uani 1 1 d . . . . .
H127 H 0.7926 0.7466 0.1208 0.029 Uiso 1 1 calc R . . . .
C2 C 1.0270(2) 0.70422(12) 0.3859(2) 0.0176(11) Uani 1 1 d . . . . .
C41 C 0.7009(3) 0.65240(13) 0.6653(2) 0.0247(12) Uani 1 1 d . . . . .
H41 H 0.6928 0.6683 0.6893 0.030 Uiso 1 1 calc R . . . .
C72 C 0.5344(3) 0.60763(12) 0.4481(2) 0.0201(11) Uani 1 1 d . . . . .
H72 H 0.4923 0.5927 0.4461 0.024 Uiso 1 1 calc R . . . .
C123 C 0.5589(3) 0.70621(13) 0.0691(2) 0.0225(12) Uani 1 1 d . . . . .
C6 C 1.0960(3) 0.65932(12) 0.4242(2) 0.0205(11) Uani 1 1 d . . . . .
H6 H 1.1176 0.6388 0.4213 0.025 Uiso 1 1 calc R . . . .
C124 C 0.6442(3) 0.75117(12) 0.1981(2) 0.0242(12) Uani 1 1 d . . . . .
C85 C 0.5420(3) 0.50831(13) 0.1296(2) 0.0253(12) Uani 1 1 d . . . . .
H85 H 0.5764 0.5051 0.1079 0.030 Uiso 1 1 calc R . . . .
C48 C 0.8529(3) 0.52831(12) 0.6810(2) 0.0237(12) Uani 1 1 d . . . . .
H48 H 0.8390 0.5182 0.7097 0.028 Uiso 1 1 calc R . . . .
C87 C 0.7277(3) 0.49267(12) 0.1303(2) 0.0198(11) Uani 1 1 d . . . . .
C75 C 0.6577(3) 0.54258(12) 0.31199(19) 0.0175(10) Uani 1 1 d . . . . .
C86 C 0.5594(3) 0.49843(12) 0.1800(2) 0.0186(11) Uani 1 1 d . . . . .
C121 C 0.5557(3) 0.73216(14) -0.0142(2) 0.0294(13) Uani 1 1 d . . . . .
H121 H 0.5490 0.7512 -0.0343 0.035 Uiso 1 1 calc R . . . .
C46 C 0.9435(3) 0.54446(12) 0.6332(2) 0.0209(11) Uani 1 1 d . . . . .
H46 H 0.9928 0.5452 0.6296 0.025 Uiso 1 1 calc R . . . .
C47 C 0.9247(3) 0.53161(12) 0.6772(2) 0.0239(12) Uani 1 1 d . . . . .
H47 H 0.9610 0.5252 0.7043 0.029 Uiso 1 1 calc R . . . .
C55 C 0.7002(3) 0.51713(12) 0.5378(2) 0.0197(11) Uani 1 1 d . . . . .
H55 H 0.7444 0.5094 0.5560 0.024 Uiso 1 1 calc R . . . .
C74 C 0.5083(3) 0.64275(13) 0.4405(2) 0.0303(13) Uani 1 1 d . . . . .
H74A H 0.5499 0.6572 0.4423 0.045 Uiso 1 1 calc GR . . . .
H74B H 0.4806 0.6486 0.4671 0.045 Uiso 1 1 calc GR . . . .
H74C H 0.4778 0.6449 0.4074 0.045 Uiso 1 1 calc GR . . . .
C3 C 1.0353(3) 0.71853(13) 0.4339(2) 0.0268(13) Uani 1 1 d . . . . .
H3 H 1.0149 0.7392 0.4375 0.032 Uiso 1 1 calc R . . . .
C15 C 1.1002(3) 0.56184(12) 0.3508(2) 0.0212(11) Uani 1 1 d . . . . .
H15 H 1.1403 0.5477 0.3573 0.025 Uiso 1 1 calc R . . . .
C57 C 0.7189(3) 0.67002(12) 0.4970(2) 0.0213(11) Uani 1 1 d . . . . .
H57 H 0.6806 0.6532 0.4898 0.026 Uiso 1 1 calc R . . . .
C97 C 0.7975(3) 0.45819(14) 0.4065(2) 0.0289(13) Uani 1 1 d . . . . .
H97A H 0.7676 0.4760 0.4154 0.043 Uiso 1 1 calc GR . . . .
H97B H 0.8398 0.4670 0.3943 0.043 Uiso 1 1 calc GR . . . .
H97C H 0.8132 0.4448 0.4365 0.043 Uiso 1 1 calc GR . . . .
C94 C 0.8454(3) 0.50407(13) 0.3073(2) 0.0257(12) Uani 1 1 d . . . . .
H94A H 0.8730 0.4997 0.3409 0.039 Uiso 1 1 calc GR . . . .
H94B H 0.8088 0.5205 0.3100 0.039 Uiso 1 1 calc GR . . . .
H94C H 0.8779 0.5119 0.2850 0.039 Uiso 1 1 calc GR . . . .
C84 C 0.4769(3) 0.52262(15) 0.1098(2) 0.0333(14) Uani 1 1 d . . . . .
H84 H 0.4680 0.5297 0.0756 0.040 Uiso 1 1 calc R . . . .
C8 C 1.0774(3) 0.68032(12) 0.2366(2) 0.0201(11) Uani 1 1 d . . . . .
C90 C 0.7846(3) 0.54905(15) 0.1778(2) 0.0369(16) Uani 1 1 d . . . . .
H90 H 0.8021 0.5687 0.1936 0.044 Uiso 1 1 calc R . . . .
C69 C 0.5286(3) 0.60540(14) 0.5572(2) 0.0258(12) Uani 1 1 d . . . . .
H69 H 0.5507 0.5921 0.5868 0.031 Uiso 1 1 calc R . . . .
C135 C 0.5122(3) 0.65345(15) 0.2911(2) 0.0320(14) Uani 1 1 d . . . . .
H13A H 0.5498 0.6427 0.2760 0.048 Uiso 1 1 calc GR . . . .
H13B H 0.4778 0.6373 0.2993 0.048 Uiso 1 1 calc GR . . . .
H13C H 0.5340 0.6646 0.3220 0.048 Uiso 1 1 calc GR . . . .
C133 C 0.4727(3) 0.67812(14) 0.2533(2) 0.0287(13) Uani 1 1 d . . . . .
H133 H 0.5057 0.6972 0.2551 0.034 Uiso 1 1 calc R . . . .
C81 C 0.5052(3) 0.50256(12) 0.2114(2) 0.0206(11) Uani 1 1 d . . . . .
C125 C 0.7122(3) 0.76583(13) 0.2151(2) 0.0272(13) Uani 1 1 d . . . . .
H125 H 0.7200 0.7770 0.2465 0.033 Uiso 1 1 calc R . . . .
C62 C 0.9026(3) 0.67562(13) 0.6136(2) 0.0248(12) Uani 1 1 d . . . . .
H62A H 0.9270 0.6550 0.6106 0.037 Uiso 1 1 calc GR . . . .
H62B H 0.8734 0.6741 0.6405 0.037 Uiso 1 1 calc GR . . . .
H62C H 0.9385 0.6928 0.6217 0.037 Uiso 1 1 calc GR . . . .
C54 C 0.6524(3) 0.49469(12) 0.5121(2) 0.0227(12) Uani 1 1 d . . . . .
H54 H 0.6649 0.4725 0.5124 0.027 Uiso 1 1 calc R . . . .
C128 C 0.6895(3) 0.73384(13) 0.1245(2) 0.0257(12) Uani 1 1 d . . . . .
H128 H 0.6825 0.7233 0.0927 0.031 Uiso 1 1 calc R . . . .
C10 C 1.1924(3) 0.70460(13) 0.2282(2) 0.0294(14) Uani 1 1 d . . . . .
H10 H 1.2229 0.7146 0.2078 0.035 Uiso 1 1 calc R . . . .
C122 C 0.5534(3) 0.73360(14) 0.0371(2) 0.0290(13) Uani 1 1 d . . . . .
H122 H 0.5477 0.7542 0.0516 0.035 Uiso 1 1 calc R . . . .
C40 C 0.7368(3) 0.66044(12) 0.6262(2) 0.0208(11) Uani 1 1 d . . . . .
H40 H 0.7523 0.6821 0.6233 0.025 Uiso 1 1 calc R . . . .
C20 C 0.9099(3) 0.74955(12) 0.3571(2) 0.0219(11) Uani 1 1 d . . . . .
H20 H 0.9388 0.7649 0.3811 0.026 Uiso 1 1 calc R . . . .
C32 C 1.2395(3) 0.59340(13) 0.2928(2) 0.0236(12) Uani 1 1 d . . . . .
H32 H 1.2896 0.6018 0.2946 0.028 Uiso 1 1 calc R . . . .
C30 C 0.9164(3) 0.60980(14) 0.1945(2) 0.0293(13) Uani 1 1 d . . . . .
H30A H 0.8899 0.6124 0.1601 0.044 Uiso 1 1 calc GR . . . .
H30B H 0.8878 0.6184 0.2188 0.044 Uiso 1 1 calc GR . . . .
H30C H 0.9260 0.5868 0.2014 0.044 Uiso 1 1 calc GR . . . .
C126 C 0.7674(3) 0.76415(13) 0.1867(2) 0.0268(13) Uani 1 1 d . . . . .
H126 H 0.8126 0.7740 0.1985 0.032 Uiso 1 1 calc R . . . .
C50 C 0.8174(3) 0.55552(11) 0.5989(2) 0.0184(11) Uani 1 1 d . . . . .
C82 C 0.4383(3) 0.51603(13) 0.1898(2) 0.0263(12) Uani 1 1 d . . . . .
H82 H 0.4014 0.5180 0.2099 0.032 Uiso 1 1 calc R . . . .
C88 C 0.7835(3) 0.51037(14) 0.1132(2) 0.0277(13) Uani 1 1 d . . . . .
H88 H 0.8025 0.5026 0.0847 0.033 Uiso 1 1 calc R . . . .
C131 C 0.3888(3) 0.60816(16) 0.2091(3) 0.0411(17) Uani 1 1 d . . . . .
H13D H 0.4038 0.6125 0.2452 0.062 Uiso 1 1 calc GR . . . .
H13E H 0.4270 0.5964 0.1961 0.062 Uiso 1 1 calc GR . . . .
H13F H 0.3448 0.5952 0.2041 0.062 Uiso 1 1 calc GR . . . .
C58 C 0.7337(3) 0.68001(14) 0.4445(2) 0.0297(13) Uani 1 1 d . . . . .
H58A H 0.7598 0.6627 0.4305 0.044 Uiso 1 1 calc GR . . . .
H58B H 0.7628 0.6998 0.4475 0.044 Uiso 1 1 calc GR . . . .
H58C H 0.6880 0.6840 0.4221 0.044 Uiso 1 1 calc GR . . . .
C61 C 0.9010(3) 0.69515(15) 0.5254(2) 0.0349(15) Uani 1 1 d . . . . .
H61A H 0.8701 0.7009 0.4935 0.052 Uiso 1 1 calc GR . . . .
H61B H 0.9341 0.6779 0.5192 0.052 Uiso 1 1 calc GR . . . .
H61C H 0.9286 0.7142 0.5390 0.052 Uiso 1 1 calc GR . . . .
C36 C 1.2284(3) 0.58747(14) 0.4511(2) 0.0298(13) Uani 1 1 d . . . . .
H36A H 1.1774 0.5816 0.4477 0.045 Uiso 1 1 calc GR . . . .
H36B H 1.2345 0.6103 0.4608 0.045 Uiso 1 1 calc GR . . . .
H36C H 1.2565 0.5740 0.4772 0.045 Uiso 1 1 calc GR . . . .
C11 C 1.2159(3) 0.69987(12) 0.2789(2) 0.0229(12) Uani 1 1 d . . . . .
H11 H 1.2624 0.7071 0.2939 0.028 Uiso 1 1 calc R . . . .
C23 C 1.0428(3) 0.75247(12) 0.3132(2) 0.0281(13) Uani 1 1 d . . . . .
H23 H 1.0833 0.7391 0.3045 0.034 Uiso 1 1 calc R . . . .
C02Z C 0.6464(3) 0.44684(12) 0.2142(2) 0.0214(11) Uani 1 1 d . . . . .
C93 C 0.8089(3) 0.47298(12) 0.2856(2) 0.0219(12) Uani 1 1 d . . . . .
H93 H 0.7946 0.4774 0.2487 0.026 Uiso 1 1 calc R . . . .
C76 C 0.6871(3) 0.43373(12) 0.2583(2) 0.0217(11) Uani 1 1 d . . . . .
C129 C 0.6312(3) 0.73399(12) 0.1521(2) 0.0247(12) Uani 1 1 d . . . . .
C142 C 0.6291(3) 0.74807(15) 0.3044(2) 0.0335(14) Uani 1 1 d . . . . .
H142 H 0.6623 0.7668 0.3133 0.040 Uiso 1 1 calc R . . . .
C120 C 0.5681(4) 0.70277(14) -0.0359(2) 0.0379(16) Uani 1 1 d . . . . .
H120 H 0.5732 0.7016 -0.0705 0.045 Uiso 1 1 calc R . . . .
C80 C 0.6098(3) 0.42500(12) 0.1790(2) 0.0233(12) Uani 1 1 d . . . . .
H80 H 0.5814 0.4332 0.1491 0.028 Uiso 1 1 calc R . . . .
C68 C 0.9190(4) 0.53511(14) 0.4452(2) 0.0373(16) Uani 1 1 d . . . . .
H68A H 0.9476 0.5536 0.4372 0.056 Uiso 1 1 calc GR . . . .
H68B H 0.8682 0.5387 0.4311 0.056 Uiso 1 1 calc GR . . . .
H68C H 0.9358 0.5154 0.4306 0.056 Uiso 1 1 calc GR . . . .
C35 C 1.2546(3) 0.58203(13) 0.4004(2) 0.0225(12) Uani 1 1 d . . . . .
H35 H 1.2458 0.5590 0.3897 0.027 Uiso 1 1 calc R . . . .
C49 C 0.8011(3) 0.54003(11) 0.6421(2) 0.0188(11) Uani 1 1 d . . . . .
H49 H 0.7519 0.5374 0.6450 0.023 Uiso 1 1 calc R . . . .
C112 C 0.4295(3) 0.70357(14) 0.1565(2) 0.0281(13) Uani 1 1 d . . . . .
C9 C 1.1231(3) 0.69456(13) 0.2068(2) 0.0259(13) Uani 1 1 d . . . . .
H9 H 1.1069 0.6975 0.1716 0.031 Uiso 1 1 calc R . . . .
C102 C 0.4599(3) 0.51194(15) 0.3086(2) 0.0309(14) Uani 1 1 d . . . . .
H102 H 0.4111 0.5065 0.2896 0.037 Uiso 1 1 calc R . . . .
C96 C 0.7540(3) 0.43766(13) 0.3652(2) 0.0237(12) Uani 1 1 d . . . . .
H96 H 0.7860 0.4203 0.3554 0.028 Uiso 1 1 calc R . . . .
C65 C 1.0446(3) 0.58909(15) 0.5031(3) 0.0387(17) Uani 1 1 d . . . . .
H65A H 1.0181 0.6071 0.4851 0.058 Uiso 1 1 calc GR . . . .
H65B H 1.0418 0.5703 0.4807 0.058 Uiso 1 1 calc GR . . . .
H65C H 1.0951 0.5952 0.5135 0.058 Uiso 1 1 calc GR . . . .
C28 C 0.8884(3) 0.67959(15) 0.1224(2) 0.0341(14) Uani 1 1 d . . . . .
H28A H 0.8512 0.6856 0.1423 0.051 Uiso 1 1 calc GR . . . .
H28B H 0.8886 0.6561 0.1181 0.051 Uiso 1 1 calc GR . . . .
H28C H 0.8781 0.6900 0.0891 0.051 Uiso 1 1 calc GR . . . .
C63 C 1.0115(3) 0.58070(13) 0.5499(2) 0.0281(13) Uani 1 1 d . . . . .
H63 H 1.0360 0.5608 0.5654 0.034 Uiso 1 1 calc R . . . .
C45 C 0.8916(3) 0.55637(11) 0.59435(19) 0.0170(10) Uani 1 1 d . . . . .
C77 C 0.6943(3) 0.40029(13) 0.2641(2) 0.0313(14) Uani 1 1 d . . . . .
H77 H 0.7250 0.3919 0.2928 0.038 Uiso 1 1 calc R . . . .
C150 C 1.1055(3) 0.64667(15) 0.7673(2) 0.0382(16) Uani 1 1 d D . . . .
H15A H 1.1483 0.6324 0.7711 0.046 Uiso 1 1 calc R . . . .
H15B H 1.1216 0.6694 0.7721 0.046 Uiso 1 1 calc R . . . .
C119 C 0.5729(4) 0.67521(15) -0.0067(2) 0.0395(16) Uani 1 1 d . . . . .
H119 H 0.5804 0.6550 -0.0217 0.047 Uiso 1 1 calc R . . . .
C100 C 0.4066(3) 0.44611(16) 0.2552(3) 0.0380(16) Uani 1 1 d . . . . .
H10A H 0.3906 0.4602 0.2261 0.057 Uiso 1 1 calc GR . . . .
H10B H 0.3840 0.4531 0.2838 0.057 Uiso 1 1 calc GR . . . .
H10C H 0.3926 0.4238 0.2463 0.057 Uiso 1 1 calc GR . . . .
C29 C 0.9886(3) 0.62836(12) 0.1996(2) 0.0225(12) Uani 1 1 d . . . . .
H29 H 1.0193 0.6189 0.2301 0.027 Uiso 1 1 calc R . . . .
C60 C 0.8541(3) 0.68340(12) 0.5636(2) 0.0210(11) Uani 1 1 d . . . . .
H60 H 0.8215 0.7015 0.5697 0.025 Uiso 1 1 calc R . . . .
C64 C 1.0278(3) 0.60792(15) 0.5875(2) 0.0341(14) Uani 1 1 d . . . . .
H64A H 1.0068 0.6030 0.6177 0.051 Uiso 1 1 calc GR . . . .
H64B H 1.0072 0.6281 0.5723 0.051 Uiso 1 1 calc GR . . . .
H64C H 1.0801 0.6103 0.5969 0.051 Uiso 1 1 calc GR . . . .
C83 C 0.4251(3) 0.52643(15) 0.1404(2) 0.0350(15) Uani 1 1 d . . . . .
H83 H 0.3803 0.5362 0.1273 0.042 Uiso 1 1 calc R . . . .
C141 C 0.7128(3) 0.63499(19) 0.0860(3) 0.0509(19) Uani 1 1 d . . . . .
H14A H 0.7175 0.6378 0.1227 0.076 Uiso 1 1 calc GR . . . .
H14B H 0.7112 0.6562 0.0696 0.076 Uiso 1 1 calc GR . . . .
H14C H 0.7541 0.6228 0.0782 0.076 Uiso 1 1 calc GR . . . .
C139 C 0.6438(3) 0.61666(15) 0.0666(3) 0.0362(15) Uani 1 1 d . . . . .
H139 H 0.6389 0.6145 0.0291 0.043 Uiso 1 1 calc R . . . .
C148 C 1.0133(3) 0.61068(14) 0.7759(2) 0.0338(14) Uani 1 1 d D . . . .
H14D H 1.0409 0.5902 0.7793 0.041 Uiso 1 1 calc R . . . .
H14E H 0.9675 0.6073 0.7888 0.041 Uiso 1 1 calc R . . . .
C130 C 0.3745(3) 0.64039(15) 0.1805(3) 0.0357(15) Uani 1 1 d . . . . .
H130 H 0.3398 0.6532 0.1970 0.043 Uiso 1 1 calc R . . . .
C70 C 0.4539(3) 0.59101(16) 0.5397(2) 0.0345(15) Uani 1 1 d . . . . .
H70A H 0.4587 0.5685 0.5294 0.052 Uiso 1 1 calc GR . . . .
H70B H 0.4290 0.6035 0.5109 0.052 Uiso 1 1 calc GR . . . .
H70C H 0.4261 0.5918 0.5675 0.052 Uiso 1 1 calc GR . . . .
C118 C 0.5668(3) 0.67645(13) 0.0451(2) 0.0269(13) Uani 1 1 d . . . . .
C89 C 0.8107(3) 0.53806(15) 0.1362(2) 0.0338(15) Uani 1 1 d . . . . .
H89 H 0.8474 0.5496 0.1235 0.041 Uiso 1 1 calc R . . . .
C37 C 1.3354(3) 0.58930(15) 0.4065(2) 0.0296(13) Uani 1 1 d . . . . .
H37A H 1.3440 0.6120 0.4158 0.044 Uiso 1 1 calc GR . . . .
H37B H 1.3524 0.5850 0.3745 0.044 Uiso 1 1 calc GR . . . .
H37C H 1.3615 0.5755 0.4330 0.044 Uiso 1 1 calc GR . . . .
C27 C 0.9636(3) 0.72759(13) 0.1506(2) 0.0309(14) Uani 1 1 d . . . . .
H27A H 1.0114 0.7350 0.1665 0.046 Uiso 1 1 calc GR . . . .
H27B H 0.9275 0.7356 0.1700 0.046 Uiso 1 1 calc GR . . . .
H27C H 0.9529 0.7358 0.1159 0.046 Uiso 1 1 calc GR . . . .
C137 C 0.4249(3) 0.63963(15) 0.0243(3) 0.0413(16) Uani 1 1 d . . . . .
H13G H 0.4343 0.6525 -0.0046 0.062 Uiso 1 1 calc GR . . . .
H13H H 0.4195 0.6540 0.0524 0.062 Uiso 1 1 calc GR . . . .
H13I H 0.3805 0.6272 0.0145 0.062 Uiso 1 1 calc GR . . . .
C151 C 1.0584(3) 0.64195(16) 0.7160(2) 0.0395(16) Uani 1 1 d D . . . .
H15C H 1.0396 0.6630 0.7020 0.047 Uiso 1 1 calc R . . . .
H15D H 1.0864 0.6318 0.6919 0.047 Uiso 1 1 calc R . . . .
C21 C 0.8625(3) 0.72945(13) 0.3862(2) 0.0267(13) Uani 1 1 d . . . . .
H21A H 0.8923 0.7198 0.4159 0.040 Uiso 1 1 calc GR . . . .
H21B H 0.8390 0.7123 0.3643 0.040 Uiso 1 1 calc GR . . . .
H21C H 0.8259 0.7433 0.3971 0.040 Uiso 1 1 calc GR . . . .
C98 C 0.6930(3) 0.42173(15) 0.3871(2) 0.0322(14) Uani 1 1 d . . . . .
H98A H 0.6664 0.4071 0.3619 0.048 Uiso 1 1 calc GR . . . .
H98B H 0.6604 0.4384 0.3960 0.048 Uiso 1 1 calc GR . . . .
H98C H 0.7129 0.4094 0.4174 0.048 Uiso 1 1 calc GR . . . .
C59 C 0.6822(4) 0.69793(16) 0.5196(3) 0.0429(17) Uani 1 1 d . . . . .
H59A H 0.7163 0.7158 0.5275 0.064 Uiso 1 1 calc GR . . . .
H59B H 0.6658 0.6907 0.5506 0.064 Uiso 1 1 calc GR . . . .
H59C H 0.6407 0.7053 0.4952 0.064 Uiso 1 1 calc GR . . . .
C117 C 0.4819(3) 0.72343(14) 0.1393(2) 0.0276(13) Uani 1 1 d . . . . .
C26 C 0.9620(3) 0.69068(13) 0.1499(2) 0.0258(12) Uani 1 1 d . . . . .
H26 H 0.9995 0.6829 0.1303 0.031 Uiso 1 1 calc R . . . .
C79 C 0.6136(3) 0.39178(14) 0.1866(2) 0.0338(14) Uani 1 1 d . . . . .
H79 H 0.5862 0.3777 0.1630 0.041 Uiso 1 1 calc R . . . .
C71 C 0.5233(3) 0.63955(16) 0.5774(2) 0.0370(15) Uani 1 1 d . . . . .
H71A H 0.4991 0.6535 0.5503 0.055 Uiso 1 1 calc GR . . . .
H71B H 0.5717 0.6479 0.5895 0.055 Uiso 1 1 calc GR . . . .
H71C H 0.4957 0.6392 0.6053 0.055 Uiso 1 1 calc GR . . . .
C143 C 0.6732(3) 0.71667(15) 0.3049(2) 0.0365(15) Uani 1 1 d . . . . .
H14F H 0.7148 0.7204 0.2880 0.055 Uiso 1 1 calc GR . . . .
H14G H 0.6430 0.6996 0.2870 0.055 Uiso 1 1 calc GR . . . .
H14H H 0.6898 0.7100 0.3399 0.055 Uiso 1 1 calc GR . . . .
C101 C 0.5153(3) 0.42568(17) 0.3134(3) 0.049(2) Uani 1 1 d . . . . .
H10D H 0.4958 0.4326 0.3433 0.073 Uiso 1 1 calc GR . . . .
H10E H 0.5679 0.4262 0.3207 0.073 Uiso 1 1 calc GR . . . .
H10F H 0.4992 0.4036 0.3043 0.073 Uiso 1 1 calc GR . . . .
C115 C 0.3896(3) 0.76590(15) 0.1224(2) 0.0368(15) Uani 1 1 d . . . . .
H115 H 0.3772 0.7874 0.1118 0.044 Uiso 1 1 calc R . . . .
B1 B 1.0527(3) 0.65646(13) 0.3254(2) 0.0172(12) Uani 1 1 d . . . . .
C33 C 1.1958(3) 0.60827(14) 0.2449(2) 0.0296(13) Uani 1 1 d . . . . .
H33A H 1.1988 0.6319 0.2470 0.044 Uiso 1 1 calc GR . . . .
H33B H 1.1454 0.6016 0.2419 0.044 Uiso 1 1 calc GR . . . .
H33C H 1.2152 0.6008 0.2152 0.044 Uiso 1 1 calc GR . . . .
C31 C 1.0280(3) 0.62052(13) 0.1555(2) 0.0300(13) Uani 1 1 d . . . . .
H31A H 1.0753 0.6310 0.1610 0.045 Uiso 1 1 calc GR . . . .
H31B H 0.9997 0.6285 0.1239 0.045 Uiso 1 1 calc GR . . . .
H31C H 1.0342 0.5971 0.1533 0.045 Uiso 1 1 calc GR . . . .
C95 C 0.8635(3) 0.44524(13) 0.2883(2) 0.0292(13) Uani 1 1 d . . . . .
H95A H 0.8390 0.4256 0.2740 0.044 Uiso 1 1 calc GR . . . .
H95B H 0.8849 0.4414 0.3236 0.044 Uiso 1 1 calc GR . . . .
H95C H 0.9014 0.4510 0.2689 0.044 Uiso 1 1 calc GR . . . .
C134 C 0.4059(3) 0.69038(17) 0.2741(3) 0.0417(17) Uani 1 1 d . . . . .
H13J H 0.3736 0.6722 0.2771 0.063 Uiso 1 1 calc GR . . . .
H13K H 0.3808 0.7065 0.2509 0.063 Uiso 1 1 calc GR . . . .
H13L H 0.4210 0.7002 0.3074 0.063 Uiso 1 1 calc GR . . . .
C116 C 0.4597(3) 0.75494(14) 0.1243(2) 0.0318(14) Uani 1 1 d . . . . .
H116 H 0.4944 0.7694 0.1151 0.038 Uiso 1 1 calc R . . . .
C113 C 0.3578(3) 0.71461(16) 0.1529(2) 0.0380(16) Uani 1 1 d . . . . .
H113 H 0.3224 0.7006 0.1623 0.046 Uiso 1 1 calc R . . . .
C132 C 0.3396(3) 0.63332(18) 0.1263(3) 0.0447(17) Uani 1 1 d . . . . .
H13M H 0.3719 0.6198 0.1100 0.067 Uiso 1 1 calc GR . . . .
H13N H 0.3305 0.6537 0.1077 0.067 Uiso 1 1 calc GR . . . .
H13O H 0.2941 0.6219 0.1263 0.067 Uiso 1 1 calc GR . . . .
C22 C 0.8624(3) 0.76887(15) 0.3162(3) 0.0382(16) Uani 1 1 d . . . . .
H22A H 0.8388 0.7541 0.2900 0.057 Uiso 1 1 calc GR . . . .
H22B H 0.8920 0.7844 0.3011 0.057 Uiso 1 1 calc GR . . . .
H22C H 0.8257 0.7805 0.3311 0.057 Uiso 1 1 calc GR . . . .
C78 C 0.6578(3) 0.37925(14) 0.2290(3) 0.0367(15) Uani 1 1 d . . . . .
H78 H 0.6628 0.3566 0.2336 0.044 Uiso 1 1 calc R . . . .
C114 C 0.3382(4) 0.74548(16) 0.1360(2) 0.0400(16) Uani 1 1 d . . . . .
H114 H 0.2898 0.7525 0.1338 0.048 Uiso 1 1 calc R . . . .
B3 B 0.6396(3) 0.48565(14) 0.2034(2) 0.0182(12) Uani 1 1 d . . . . .
C104 C 0.4636(3) 0.5009(2) 0.3637(2) 0.051(2) Uani 1 1 d . . . . .
H10G H 0.5126 0.5040 0.3820 0.076 Uiso 1 1 calc GR . . . .
H10H H 0.4509 0.4779 0.3643 0.076 Uiso 1 1 calc GR . . . .
H10I H 0.4299 0.5136 0.3798 0.076 Uiso 1 1 calc GR . . . .
C34 C 1.2448(3) 0.55697(13) 0.2870(2) 0.0328(14) Uani 1 1 d . . . . .
H34A H 1.1972 0.5473 0.2859 0.049 Uiso 1 1 calc GR . . . .
H34B H 1.2779 0.5482 0.3159 0.049 Uiso 1 1 calc GR . . . .
H34C H 1.2630 0.5520 0.2557 0.049 Uiso 1 1 calc GR . . . .
C162 C 0.3376(4) 0.80366(18) -0.0863(3) 0.0511(19) Uani 1 1 d . . . . .
H16A H 0.3641 0.8197 -0.1036 0.061 Uiso 1 1 calc R . . . .
H16B H 0.3049 0.7911 -0.1119 0.061 Uiso 1 1 calc R . . . .
B2 B 0.7528(3) 0.57482(13) 0.5616(2) 0.0162(12) Uani 1 1 d . . . . .
C67 C 0.8857(4) 0.50416(14) 0.5161(3) 0.0468(19) Uani 1 1 d . . . . .
H67A H 0.8345 0.5099 0.5112 0.070 Uiso 1 1 calc GR . . . .
H67B H 0.9021 0.4987 0.5517 0.070 Uiso 1 1 calc GR . . . .
H67C H 0.8925 0.4855 0.4949 0.070 Uiso 1 1 calc GR . . . .
C136 C 0.4880(3) 0.61640(15) 0.0406(2) 0.0348(14) Uani 1 1 d . . . . .
H136 H 0.4703 0.6000 0.0630 0.042 Uiso 1 1 calc R . . . .
C149 C 1.0562(3) 0.63747(15) 0.8042(2) 0.0396(16) Uani 1 1 d D . . . .
H14I H 1.0837 0.6298 0.8367 0.047 Uiso 1 1 calc R . . . .
H14J H 1.0251 0.6557 0.8107 0.047 Uiso 1 1 calc R . . . .
C04T C 0.2696(4) 0.7081(2) -0.0955(3) 0.0519(19) Uani 1 1 d . . . . .
H04A H 0.2537 0.7293 -0.0845 0.062 Uiso 1 1 calc R . . . .
H04B H 0.2359 0.6913 -0.0874 0.062 Uiso 1 1 calc R . . . .
C103 C 0.4699(3) 0.54841(16) 0.3067(3) 0.0394(16) Uani 1 1 d . . . . .
H10J H 0.4622 0.5556 0.2714 0.059 Uiso 1 1 calc GR . . . .
H10K H 0.5188 0.5540 0.3228 0.059 Uiso 1 1 calc GR . . . .
H10L H 0.4351 0.5591 0.3246 0.059 Uiso 1 1 calc GR . . . .
C163 C 0.3881(3) 0.78193(16) -0.0516(3) 0.0451(18) Uani 1 1 d . . . . .
H16C H 0.4001 0.7624 -0.0698 0.054 Uiso 1 1 calc R . . . .
H16D H 0.4332 0.7935 -0.0381 0.054 Uiso 1 1 calc R . . . .
C144 C 0.5782(4) 0.7453(2) 0.3428(3) 0.060(2) Uani 1 1 d . . . . .
H14K H 0.5453 0.7271 0.3337 0.090 Uiso 1 1 calc GR . . . .
H14L H 0.5504 0.7653 0.3427 0.090 Uiso 1 1 calc GR . . . .
H14M H 0.6061 0.7418 0.3765 0.090 Uiso 1 1 calc GR . . . .
C99 C 0.4889(3) 0.44818(14) 0.2698(2) 0.0292(14) Uani 1 1 d . . . . .
H99 H 0.5081 0.4389 0.2403 0.035 Uiso 1 1 calc R . . . .
C161 C 0.2976(5) 0.8195(3) -0.0485(4) 0.088(4) Uani 1 1 d . . . . .
H16E H 0.3229 0.8394 -0.0347 0.105 Uiso 1 1 calc R . . . .
H16F H 0.2483 0.8255 -0.0648 0.105 Uiso 1 1 calc R . . . .
C24 C 1.0763(4) 0.77484(16) 0.3546(3) 0.051(2) Uani 1 1 d . . . . .
H24A H 1.1030 0.7622 0.3824 0.076 Uiso 1 1 calc GR . . . .
H24B H 1.0385 0.7873 0.3670 0.076 Uiso 1 1 calc GR . . . .
H24C H 1.1093 0.7897 0.3414 0.076 Uiso 1 1 calc GR . . . .
C25 C 1.0144(4) 0.77174(16) 0.2654(3) 0.0485(19) Uani 1 1 d . . . . .
H25A H 0.9904 0.7913 0.2745 0.073 Uiso 1 1 calc GR . . . .
H25B H 0.9801 0.7585 0.2427 0.073 Uiso 1 1 calc GR . . . .
H25C H 1.0547 0.7777 0.2483 0.073 Uiso 1 1 calc GR . . . .
C109 C 0.7450(4) 0.39349(16) 0.0936(3) 0.058(2) Uani 1 1 d . . . . .
H10M H 0.7175 0.3931 0.0592 0.087 Uiso 1 1 calc GR . . . .
H10N H 0.7150 0.3853 0.1173 0.087 Uiso 1 1 calc GR . . . .
H10O H 0.7878 0.3798 0.0951 0.087 Uiso 1 1 calc GR . . . .
C156 C 0.2019(4) 0.6718(2) 0.0256(3) 0.054(2) Uani 1 1 d . . . . .
H15E H 0.2351 0.6533 0.0341 0.065 Uiso 1 1 calc R . . . .
H15F H 0.1714 0.6677 -0.0075 0.065 Uiso 1 1 calc R . . . .
C140 C 0.6457(4) 0.58283(16) 0.0900(3) 0.054(2) Uani 1 1 d . . . . .
H14N H 0.6015 0.5712 0.0762 0.081 Uiso 1 1 calc GR . . . .
H14O H 0.6493 0.5847 0.1268 0.081 Uiso 1 1 calc GR . . . .
H14P H 0.6874 0.5710 0.0820 0.081 Uiso 1 1 calc GR . . . .
C166 C 0.1328(5) 0.70582(19) 0.6513(4) 0.061(2) Uani 1 1 d . . . . .
H166 H 0.0892 0.7177 0.6487 0.074 Uiso 1 1 calc R . . . .
C105 C 0.6989(5) 0.47053(18) 0.0273(2) 0.054(2) Uani 1 1 d . . . . .
H105 H 0.7491 0.4781 0.0266 0.065 Uiso 1 1 calc R . . . .
C146 C 0.5543(10) 0.7975(6) 0.2350(6) 0.028(4) Uani 0.599(11) 1 d . U P A 1
H146 H 0.5546 0.8038 0.1990 0.034 Uiso 0.599(11) 1 calc R . P A 1
C66 C 0.9270(5) 0.53143(15) 0.5020(3) 0.0481(19) Uani 1 1 d . . . . .
H66 H 0.9786 0.5257 0.5136 0.058 Uiso 1 1 calc R . . . .
C108 C 0.7681(4) 0.42825(17) 0.1078(3) 0.0503(19) Uani 1 1 d . . . . .
H108 H 0.8034 0.4344 0.0853 0.060 Uiso 1 1 calc R . . . .
C167 C 0.1872(6) 0.71046(19) 0.6911(3) 0.065(3) Uani 1 1 d . . . . .
H167 H 0.1806 0.7254 0.7168 0.078 Uiso 1 1 calc R . . . .
C107 C 0.6813(5) 0.4421(2) -0.0099(3) 0.065(3) Uani 1 1 d . . . . .
H10P H 0.6334 0.4337 -0.0077 0.097 Uiso 1 1 calc GR . . . .
H10Q H 0.7171 0.4250 -0.0013 0.097 Uiso 1 1 calc GR . . . .
H10R H 0.6824 0.4496 -0.0445 0.097 Uiso 1 1 calc GR . . . .
C05B C 0.2718(5) 0.7084(3) -0.1526(3) 0.072(3) Uani 1 1 d . . . . .
H05A H 0.2466 0.6893 -0.1695 0.086 Uiso 1 1 calc R . . . .
H05B H 0.2494 0.7283 -0.1686 0.086 Uiso 1 1 calc R . . . .
C138 C 0.5039(4) 0.59763(18) -0.0067(3) 0.059(2) Uani 1 1 d . . . . .
H13P H 0.5394 0.5807 0.0040 0.088 Uiso 1 1 calc GR . . . .
H13Q H 0.5229 0.6126 -0.0295 0.088 Uiso 1 1 calc GR . . . .
H13R H 0.4593 0.5878 -0.0243 0.088 Uiso 1 1 calc GR . . . .
C165 C 0.1429(5) 0.68337(19) 0.6150(3) 0.061(2) Uani 1 1 d . . . . .
H165 H 0.1052 0.6793 0.5876 0.073 Uiso 1 1 calc R . . . .
C158 C 0.1419(5) 0.7130(2) 0.0648(4) 0.072(3) Uani 1 1 d . . . . .
H15G H 0.1548 0.7229 0.0987 0.086 Uiso 1 1 calc R . . . .
H15H H 0.0905 0.7175 0.0519 0.086 Uiso 1 1 calc R . . . .
C152 C 0.7995(5) 0.5850(2) 0.7867(3) 0.069(2) Uani 1 1 d . . . . .
H15I H 0.8333 0.5667 0.7939 0.082 Uiso 1 1 calc R . . . .
H15J H 0.7554 0.5774 0.7645 0.082 Uiso 1 1 calc R . . . .
C157 C 0.1558(4) 0.6773(2) 0.0671(3) 0.067(2) Uani 1 1 d . . . . .
H15K H 0.1102 0.6650 0.0600 0.081 Uiso 1 1 calc R . . . .
H15L H 0.1821 0.6709 0.1007 0.081 Uiso 1 1 calc R . . . .
C164 C 0.2057(5) 0.66721(18) 0.6182(3) 0.057(2) Uani 1 1 d . . . . .
H164 H 0.2124 0.6523 0.5924 0.069 Uiso 1 1 calc R . . . .
B4 B 0.5611(3) 0.71125(15) 0.1303(3) 0.0254(14) Uani 1 1 d . . . . .
C175 C 0.5828(6) 0.5739(4) 0.8737(5) 0.094(4) Uani 1 1 d . . . . .
H175 H 0.5482 0.5602 0.8545 0.113 Uiso 1 1 calc R . . . .
C170 C 0.5815(6) 0.6042(4) 0.8617(5) 0.109(4) Uani 1 1 d . . . . .
H170 H 0.5483 0.6117 0.8335 0.131 Uiso 1 1 calc R . . . .
C05L C 0.3816(4) 0.6900(3) -0.1076(4) 0.088(4) Uani 1 1 d . . . . .
H05C H 0.3766 0.6663 -0.1120 0.106 Uiso 1 1 calc R . . . .
H05D H 0.4333 0.6953 -0.0977 0.106 Uiso 1 1 calc R . . . .
C155 C 0.8247(4) 0.6409(2) 0.7895(3) 0.060(2) Uani 1 1 d . . . . .
H15M H 0.8074 0.6583 0.7653 0.072 Uiso 1 1 calc R . . . .
H15N H 0.8713 0.6474 0.8097 0.072 Uiso 1 1 calc R . . . .
C159 C 0.1892(4) 0.7263(2) 0.0290(3) 0.062(2) Uani 1 1 d . . . . .
H15O H 0.1603 0.7311 -0.0045 0.075 Uiso 1 1 calc R . . . .
H15P H 0.2139 0.7463 0.0427 0.075 Uiso 1 1 calc R . . . .
C106 C 0.6472(7) 0.4980(2) 0.0123(3) 0.098(4) Uani 1 1 d . . . . .
H10S H 0.6603 0.5164 0.0350 0.148 Uiso 1 1 calc GR . . . .
H10T H 0.5982 0.4910 0.0146 0.148 Uiso 1 1 calc GR . . . .
H10U H 0.6496 0.5045 -0.0225 0.148 Uiso 1 1 calc GR . . . .
C110 C 0.8056(5) 0.4297(2) 0.1571(4) 0.086(3) Uani 1 1 d . . . . .
H11A H 0.7730 0.4244 0.1809 0.129 Uiso 1 1 calc GR . . . .
H11B H 0.8246 0.4516 0.1641 0.129 Uiso 1 1 calc GR . . . .
H11C H 0.8455 0.4143 0.1611 0.129 Uiso 1 1 calc GR . . . .
C169 C 0.2588(5) 0.6719(2) 0.6574(4) 0.068(3) Uani 1 1 d . . . . .
H169 H 0.3022 0.6599 0.6597 0.082 Uiso 1 1 calc R . . . .
C168 C 0.2508(6) 0.6943(2) 0.6947(4) 0.076(3) Uani 1 1 d . . . . .
H168 H 0.2887 0.6981 0.7221 0.092 Uiso 1 1 calc R . . . .
C05S C 0.3505(5) 0.7073(3) -0.1554(4) 0.093(4) Uani 1 1 d . . . . .
H05E H 0.3707 0.7293 -0.1563 0.112 Uiso 1 1 calc R . . . .
H05F H 0.3595 0.6952 -0.1856 0.112 Uiso 1 1 calc R . . . .
C172 C 0.6725(7) 0.6119(3) 0.9297(4) 0.097(4) Uani 1 1 d . . . . .
H172 H 0.7035 0.6255 0.9522 0.116 Uiso 1 1 calc R . . . .
C153 C 0.7819(8) 0.5985(3) 0.8339(5) 0.128(5) Uani 1 1 d . . . . .
H15Q H 0.8217 0.5950 0.8624 0.153 Uiso 1 1 calc R . . . .
H15R H 0.7375 0.5887 0.8423 0.153 Uiso 1 1 calc R . . . .
C171 C 0.6277(9) 0.6258(3) 0.8895(5) 0.111(5) Uani 1 1 d . . . . .
H171 H 0.6286 0.6481 0.8817 0.134 Uiso 1 1 calc R . . . .
C160 C 0.2953(7) 0.7974(2) -0.0107(4) 0.106(4) Uani 1 1 d . . . . .
H16G H 0.2474 0.7869 -0.0154 0.127 Uiso 1 1 calc R . . . .
H16H H 0.3030 0.8085 0.0225 0.127 Uiso 1 1 calc R . . . .
C174 C 0.6254(10) 0.5616(3) 0.9077(6) 0.122(5) Uani 1 1 d . . . . .
H174 H 0.6238 0.5389 0.9126 0.147 Uiso 1 1 calc R . . . .
C173 C 0.6738(8) 0.5788(3) 0.9383(5) 0.112(4) Uani 1 1 d . . . . .
H173 H 0.7072 0.5691 0.9643 0.135 Uiso 1 1 calc R . . . .
C154 C 0.7716(8) 0.6338(4) 0.8226(5) 0.129(5) Uani 1 1 d . . . . .
H15S H 0.7221 0.6382 0.8050 0.155 Uiso 1 1 calc R . . . .
H15T H 0.7810 0.6468 0.8539 0.155 Uiso 1 1 calc R . . . .
C145 C 0.6028(6) 0.8209(3) 0.2677(4) 0.035(3) Uani 0.599(11) 1 d . U P A 1
H14Q H 0.6529 0.8170 0.2639 0.052 Uiso 0.599(11) 1 calc GR . P A 1
H14R H 0.5976 0.8179 0.3031 0.052 Uiso 0.599(11) 1 calc GR . P A 1
H14S H 0.5895 0.8431 0.2573 0.052 Uiso 0.599(11) 1 calc GR . P A 1
C147 C 0.4752(6) 0.8019(3) 0.2450(5) 0.046(3) Uani 0.599(11) 1 d . U P A 1
H14T H 0.4735 0.7979 0.2808 0.069 Uiso 0.599(11) 1 calc GR . P A 1
H14U H 0.4436 0.7865 0.2242 0.069 Uiso 0.599(11) 1 calc GR . P A 1
H14V H 0.4590 0.8239 0.2362 0.069 Uiso 0.599(11) 1 calc GR . P A 1
C211 C 0.5381(9) 0.8162(4) 0.1967(6) 0.037(4) Uani 0.401(11) 1 d . U P A 2
H21D H 0.4857 0.8139 0.1903 0.056 Uiso 0.401(11) 1 calc GR . P A 2
H21E H 0.5587 0.8048 0.1705 0.056 Uiso 0.401(11) 1 calc GR . P A 2
H21F H 0.5508 0.8392 0.1962 0.056 Uiso 0.401(11) 1 calc GR . P A 2
C210 C 0.5225(12) 0.8122(4) 0.2866(8) 0.053(6) Uani 0.401(11) 1 d . U P A 2
H21G H 0.5505 0.8106 0.3207 0.080 Uiso 0.401(11) 1 calc GR . P A 2
H21H H 0.4804 0.7980 0.2840 0.080 Uiso 0.401(11) 1 calc GR . P A 2
H21I H 0.5066 0.8345 0.2799 0.080 Uiso 0.401(11) 1 calc GR . P A 2
C209 C 0.568(2) 0.8019(10) 0.2487(12) 0.047(10) Uani 0.401(11) 1 d . U P A 2
H209 H 0.6180 0.8106 0.2596 0.057 Uiso 0.401(11) 1 calc R . P A 2
C177 C 0.2214(10) 0.5354(5) 0.1496(8) 0.158(7) Uani 0.771(8) 1 d D U P B 2
H17A H 0.2674 0.5474 0.1547 0.190 Uiso 0.771(8) 1 calc R . P B 2
H17B H 0.1909 0.5436 0.1735 0.190 Uiso 0.771(8) 1 calc R . P B 2
C179 C 0.1613(11) 0.5786(5) 0.0735(8) 0.153(7) Uani 0.771(8) 1 d D U P B 2
H17C H 0.1362 0.5890 0.0989 0.184 Uiso 0.771(8) 1 calc R . P B 2
H17D H 0.2069 0.5903 0.0728 0.184 Uiso 0.771(8) 1 calc R . P B 2
C178 C 0.1791(11) 0.5388(5) 0.0896(7) 0.150(6) Uani 0.771(8) 1 d D U P B 2
H17E H 0.1334 0.5265 0.0854 0.180 Uiso 0.771(8) 1 calc R . P B 2
H17F H 0.2096 0.5293 0.0666 0.180 Uiso 0.771(8) 1 calc R . P B 2
C176 C 0.2345(8) 0.4991(4) 0.1568(7) 0.132(6) Uani 0.771(8) 1 d D U P B 2
H17G H 0.2036 0.4905 0.1797 0.198 Uiso 0.771(8) 1 calc GR . P B 2
H17H H 0.2850 0.4953 0.1713 0.198 Uiso 0.771(8) 1 calc GR . P B 2
H17I H 0.2234 0.4881 0.1240 0.198 Uiso 0.771(8) 1 calc GR . P B 2
C180 C 0.1130(14) 0.5803(6) 0.0202(8) 0.182(9) Uani 0.771(8) 1 d D U P B 2
H18A H 0.1386 0.5705 -0.0050 0.273 Uiso 0.771(8) 1 calc GR . P B 2
H18B H 0.1021 0.6029 0.0113 0.273 Uiso 0.771(8) 1 calc GR . P B 2
H18C H 0.0681 0.5685 0.0209 0.273 Uiso 0.771(8) 1 calc GR . P B 2
H3A H 0.649(3) 0.4993(12) 0.246(2) 0.020(14) Uiso 1 1 d . . . . .
C185 C 0.7714(10) 0.7842(4) 0.4858(9) 0.131(6) Uani 0.771(8) 1 d D U P B 1
H18D H 0.8050 0.7679 0.5025 0.196 Uiso 0.771(8) 1 calc GR . P B 1
H18E H 0.7353 0.7737 0.4606 0.196 Uiso 0.771(8) 1 calc GR . P B 1
H18F H 0.7475 0.7949 0.5111 0.196 Uiso 0.771(8) 1 calc GR . P B 1
C183 C 0.8898(8) 0.8098(4) 0.4696(8) 0.122(5) Uani 0.771(8) 1 d D U P B 1
H18G H 0.9057 0.8125 0.5064 0.146 Uiso 0.771(8) 1 calc R . P B 1
H18H H 0.9075 0.7883 0.4611 0.146 Uiso 0.771(8) 1 calc R . P B 1
C181 C 0.9994(11) 0.8404(5) 0.4496(8) 0.180(10) Uani 0.771(8) 1 d D U P B 1
H18I H 1.0197 0.8440 0.4852 0.270 Uiso 0.771(8) 1 calc GR . P B 1
H18J H 1.0045 0.8601 0.4302 0.270 Uiso 0.771(8) 1 calc GR . P B 1
H18K H 1.0251 0.8226 0.4363 0.270 Uiso 0.771(8) 1 calc GR . P B 1
C184 C 0.8079(10) 0.8063(5) 0.4629(8) 0.143(6) Uani 0.771(8) 1 d D U P B 1
H18L H 0.7896 0.8277 0.4717 0.171 Uiso 0.771(8) 1 calc R . P B 1
H18M H 0.7914 0.8035 0.4262 0.171 Uiso 0.771(8) 1 calc R . P B 1
C182 C 0.9328(12) 0.8331(5) 0.4459(9) 0.176(8) Uani 0.771(8) 1 d D U P B 1
H18N H 0.9184 0.8287 0.4093 0.212 Uiso 0.771(8) 1 calc R . P B 1
H18O H 0.9101 0.8541 0.4516 0.212 Uiso 0.771(8) 1 calc R . P B 1
C194 C 0.0281(10) 0.5305(5) 0.2189(8) 0.099(6) Uani 0.644(10) 1 d D U P C 1
H19A H -0.0117 0.5239 0.2360 0.149 Uiso 0.644(10) 1 calc GR . P C 1
H19B H 0.0320 0.5541 0.2194 0.149 Uiso 0.644(10) 1 calc GR . P C 1
H19C H 0.0731 0.5210 0.2363 0.149 Uiso 0.644(10) 1 calc GR . P C 1
C192 C 0.0108(14) 0.4814(5) 0.1650(11) 0.117(5) Uani 0.644(10) 1 d D U P C 1
H19D H 0.0567 0.4724 0.1828 0.140 Uiso 0.644(10) 1 calc R . P C 1
H19E H -0.0288 0.4738 0.1822 0.140 Uiso 0.644(10) 1 calc R . P C 1
C193 C 0.0138(10) 0.5188(4) 0.1646(7) 0.108(5) Uani 0.644(10) 1 d D U P C 1
H19F H 0.0526 0.5262 0.1466 0.129 Uiso 0.644(10) 1 calc R . P C 1
H19G H -0.0325 0.5277 0.1470 0.129 Uiso 0.644(10) 1 calc R . P C 1
C190 C -0.0061(12) 0.4343(5) 0.1059(8) 0.144(8) Uani 0.644(10) 1 d D U P C 1
H19H H 0.0421 0.4253 0.1161 0.216 Uiso 0.644(10) 1 calc GR . P C 1
H19I H -0.0248 0.4279 0.0710 0.216 Uiso 0.644(10) 1 calc GR . P C 1
H19J H -0.0381 0.4262 0.1284 0.216 Uiso 0.644(10) 1 calc GR . P C 1
C191 C -0.0023(14) 0.4708(5) 0.1093(8) 0.155(8) Uani 0.644(10) 1 d D U P C 1
H19K H -0.0480 0.4803 0.0918 0.185 Uiso 0.644(10) 1 calc R . P C 1
H19L H 0.0372 0.4788 0.0924 0.185 Uiso 0.644(10) 1 calc R . P C 1
C189 C 0.888(2) 0.7944(12) 0.482(3) 0.142(9) Uani 0.229(8) 1 d D U P B 2
H18P H 0.8970 0.7863 0.4489 0.170 Uiso 0.229(8) 1 calc R . P B 2
H18Q H 0.9340 0.7940 0.5061 0.170 Uiso 0.229(8) 1 calc R . P B 2
O10 O 0.835(3) 0.7751(8) 0.5004(18) 0.145(8) Uani 0.229(8) 1 d D U P B 2
C186 C 0.769(2) 0.7924(13) 0.495(4) 0.131(6) Uani 0.229(8) 1 d D U P B 2
H18R H 0.7552 0.7957 0.5287 0.157 Uiso 0.229(8) 1 calc R . P B 2
H18S H 0.7307 0.7798 0.4741 0.157 Uiso 0.229(8) 1 calc R . P B 2
C188 C 0.858(3) 0.8283(9) 0.477(2) 0.140(9) Uani 0.229(8) 1 d D U P B 2
H18T H 0.8757 0.8412 0.5074 0.168 Uiso 0.229(8) 1 calc R . P B 2
H18U H 0.8711 0.8392 0.4470 0.168 Uiso 0.229(8) 1 calc R . P B 2
C187 C 0.777(3) 0.8240(11) 0.471(2) 0.149(9) Uani 0.229(8) 1 d D U P B 2
H18V H 0.7553 0.8416 0.4883 0.178 Uiso 0.229(8) 1 calc R . P B 2
H18W H 0.7553 0.8238 0.4348 0.178 Uiso 0.229(8) 1 calc R . P B 2
O11 O -0.0184(14) 0.5111(9) 0.1977(12) 0.157(8) Uani 0.356(10) 1 d D U P C 2
C197 C 0.064(2) 0.4815(9) 0.1587(17) 0.170(10) Uani 0.356(10) 1 d D U P C 2
H19M H 0.0643 0.4777 0.1223 0.204 Uiso 0.356(10) 1 calc R . P C 2
H19N H 0.0911 0.4638 0.1783 0.204 Uiso 0.356(10) 1 calc R . P C 2
C196 C 0.0979(16) 0.5135(11) 0.1744(17) 0.163(10) Uani 0.356(10) 1 d D U P C 2
H19O H 0.0967 0.5281 0.1450 0.195 Uiso 0.356(10) 1 calc R . P C 2
H19P H 0.1484 0.5108 0.1913 0.195 Uiso 0.356(10) 1 calc R . P C 2
C198 C -0.010(2) 0.4834(11) 0.169(2) 0.148(9) Uani 0.356(10) 1 d D U P C 2
H19Q H -0.0440 0.4840 0.1371 0.178 Uiso 0.356(10) 1 calc R . P C 2
H19R H -0.0204 0.4639 0.1882 0.178 Uiso 0.356(10) 1 calc R . P C 2
C195 C 0.051(2) 0.5265(11) 0.2112(19) 0.149(10) Uani 0.356(10) 1 d D U P C 2
H19S H 0.0725 0.5212 0.2464 0.179 Uiso 0.356(10) 1 calc R . P C 2
H19T H 0.0463 0.5503 0.2080 0.179 Uiso 0.356(10) 1 calc R . P C 2
O12 O 0.9103(16) 0.5793(8) 0.0385(12) 0.172(9) Uani 0.410(19) 1 d D U P D 1
C206 C 0.9068(19) 0.5252(7) 0.0105(14) 0.155(9) Uani 0.410(19) 1 d D U P D 1
H20A H 0.8866 0.5065 0.0265 0.186 Uiso 0.410(19) 1 calc R . P D 1
H20B H 0.9426 0.5171 -0.0097 0.186 Uiso 0.410(19) 1 calc R . P D 1
C8AA C 0.8485(19) 0.5433(9) -0.0224(12) 0.156(10) Uani 0.410(19) 1 d D U P D 1
H8AA H 0.8530 0.5408 -0.0585 0.187 Uiso 0.410(19) 1 calc R . P D 1
H8AB H 0.8006 0.5353 -0.0175 0.187 Uiso 0.410(19) 1 calc R . P D 1
C208 C 0.858(2) 0.5777(8) -0.0065(14) 0.164(10) Uani 0.410(19) 1 d D U P D 1
H20C H 0.8745 0.5906 -0.0336 0.197 Uiso 0.410(19) 1 calc R . P D 1
H20D H 0.8118 0.5868 -0.0002 0.197 Uiso 0.410(19) 1 calc R . P D 1
C205 C 0.9406(15) 0.5481(9) 0.0492(11) 0.156(9) Uani 0.410(19) 1 d D U P D 1
H20E H 0.9325 0.5410 0.0830 0.187 Uiso 0.410(19) 1 calc R . P D 1
H20F H 0.9932 0.5489 0.0493 0.187 Uiso 0.410(19) 1 calc R . P D 1
C199 C 0.9443(18) 0.5760(13) 0.0348(18) 0.175(11) Uani 0.290(19) 1 d . U P D 2
H199 H 0.9894 0.5843 0.0506 0.210 Uiso 0.290(19) 1 calc R . P D 2
C204 C 0.9385(19) 0.5439(12) 0.0192(18) 0.168(10) Uani 0.290(19) 1 d G U P D 2
H204 H 0.9796 0.5303 0.0244 0.202 Uiso 0.290(19) 1 calc R . P D 2
C207 C 0.872(3) 0.5318(10) -0.0039(16) 0.153(10) Uani 0.290(19) 1 d G U P D 2
H207 H 0.8685 0.5098 -0.0146 0.183 Uiso 0.290(19) 1 calc R . P D 2
C202 C 0.8122(19) 0.5517(12) -0.0115(13) 0.151(10) Uani 0.290(19) 1 d G U P D 2
H202 H 0.7671 0.5434 -0.0273 0.181 Uiso 0.290(19) 1 calc R . P D 2
C201 C 0.818(2) 0.5837(11) 0.0041(15) 0.157(11) Uani 0.290(19) 1 d G U P D 2
H201 H 0.7769 0.5973 -0.0011 0.188 Uiso 0.290(19) 1 calc R . P D 2
C200 C 0.884(3) 0.5959(10) 0.0272(17) 0.164(11) Uani 0.290(19) 1 d G U P D 2
H200 H 0.8881 0.6178 0.0378 0.196 Uiso 0.290(19) 1 calc R . P D 2
H H 0.883(3) 0.7101(14) 0.248(2) 0.032(16) Uiso 1 1 d . . . . .
H1 H 0.986(3) 0.6604(12) 0.304(2) 0.021(14) Uiso 1 1 d . . . . .
HA H 0.520(3) 0.6125(15) 0.157(2) 0.049(19) Uiso 1 1 d . . . . .
HB H 0.901(4) 0.6256(17) 0.499(3) 0.07(2) Uiso 1 1 d . . . . .
C212 C 0.120(4) 0.5952(13) 0.043(2) 0.156(17) Uani 0.229(8) 1 d D U P B 1
H21J H 0.1222 0.6039 0.0768 0.233 Uiso 0.229(8) 1 calc GR . P B 1
H21K H 0.0711 0.5978 0.0237 0.233 Uiso 0.229(8) 1 calc GR . P B 1
H21L H 0.1539 0.6070 0.0251 0.233 Uiso 0.229(8) 1 calc GR . P B 1
C213 C 0.140(2) 0.5590(11) 0.0456(18) 0.128(10) Uani 0.229(8) 1 d D U P B 1
H21M H 0.1681 0.5537 0.0186 0.153 Uiso 0.229(8) 1 calc R . P B 1
H21N H 0.0955 0.5459 0.0400 0.153 Uiso 0.229(8) 1 calc R . P B 1
C214 C 0.190(4) 0.5496(10) 0.103(2) 0.146(10) Uani 0.229(8) 1 d D U P B 1
H21O H 0.1634 0.5564 0.1308 0.176 Uiso 0.229(8) 1 calc R . P B 1
H21P H 0.2362 0.5612 0.1080 0.176 Uiso 0.229(8) 1 calc R . P B 1
C215 C 0.204(3) 0.5084(11) 0.107(2) 0.135(9) Uani 0.229(8) 1 d D U P B 1
H21Q H 0.1837 0.4977 0.0746 0.162 Uiso 0.229(8) 1 calc R . P B 1
H21R H 0.2561 0.5033 0.1151 0.162 Uiso 0.229(8) 1 calc R . P B 1
C216 C 0.163(3) 0.4987(12) 0.150(2) 0.132(6) Uani 0.229(8) 1 d D U P B 1
H21S H 0.1447 0.4767 0.1442 0.198 Uiso 0.229(8) 1 calc GR . P B 1
H21T H 0.1235 0.5136 0.1510 0.198 Uiso 0.229(8) 1 calc GR . P B 1
H21U H 0.1965 0.4995 0.1823 0.198 Uiso 0.229(8) 1 calc GR . P B 1

loop_
_atom_site_aniso_label
_atom_site_aniso_U_11
_atom_site_aniso_U_22
_atom_site_aniso_U_33
_atom_site_aniso_U_23
_atom_site_aniso_U_13
_atom_site_aniso_U_12
Fe1 0.0116(3) 0.0144(3) 0.0246(4) 0.0062(3) 0.0093(3) 0.0024(3)
Fe2 0.0141(3) 0.0159(3) 0.0185(4) 0.0031(3) 0.0053(3) -0.0032(3)
Fe3 0.0113(3) 0.0191(4) 0.0206(4) 0.0052(3) 0.0041(3) -0.0015(3)
Fe4 0.0161(4) 0.0230(4) 0.0311(5) 0.0108(3) 0.0090(3) 0.0049(3)
K5 0.0160(5) 0.0280(6) 0.0240(7) 0.0024(5) 0.0059(5) 0.0065(4)
K4 0.0157(5) 0.0184(5) 0.0317(7) 0.0065(5) 0.0127(5) 0.0024(4)
K3 0.0201(6) 0.0241(6) 0.0270(7) 0.0072(5) 0.0073(5) -0.0032(5)
K2 0.0198(5) 0.0223(6) 0.0228(6) 0.0028(5) 0.0058(5) -0.0006(4)
K7 0.0212(6) 0.0270(6) 0.0322(7) 0.0132(5) 0.0077(5) 0.0043(5)
K6 0.0299(6) 0.0202(6) 0.0318(7) 0.0057(5) 0.0027(5) -0.0013(5)
K1 0.0309(6) 0.0191(6) 0.0287(7) -0.0031(5) -0.0020(5) -0.0004(5)
K8 0.0376(7) 0.0283(7) 0.0401(8) 0.0037(6) 0.0092(6) 0.0052(6)
P4 0.0170(6) 0.0140(6) 0.0197(7) 0.0036(5) 0.0059(5) -0.0025(5)
P8 0.0132(6) 0.0258(7) 0.0239(8) 0.0080(6) 0.0044(5) -0.0028(5)
P1 0.0160(6) 0.0121(6) 0.0293(8) 0.0045(5) 0.0106(6) 0.0018(5)
P6 0.0141(6) 0.0184(6) 0.0219(8) 0.0042(6) 0.0058(5) -0.0011(5)
P2 0.0161(6) 0.0176(6) 0.0254(8) 0.0050(6) 0.0105(6) 0.0013(5)
P5 0.0240(7) 0.0124(6) 0.0196(7) 0.0016(5) 0.0081(6) 0.0003(5)
P7 0.0148(6) 0.0174(6) 0.0251(8) 0.0064(6) 0.0035(5) -0.0015(5)
P3 0.0102(6) 0.0182(6) 0.0292(8) 0.0018(6) 0.0070(5) 0.0024(5)
P10 0.0187(7) 0.0310(8) 0.0331(9) 0.0108(7) 0.0110(6) 0.0087(6)
P9 0.0270(7) 0.0256(7) 0.0194(8) 0.0001(6) 0.0003(6) -0.0060(6)
P11 0.0263(7) 0.0199(7) 0.0337(9) 0.0067(6) 0.0101(6) 0.0025(6)
P12 0.0343(8) 0.0265(8) 0.0276(9) 0.0071(6) 0.0110(7) 0.0019(6)
O1 0.0161(18) 0.029(2) 0.034(2) 0.0087(17) 0.0125(16) -0.0005(15)
O3 0.0244(19) 0.0197(19) 0.031(2) 0.0064(17) 0.0102(17) 0.0012(15)
O4 0.0177(18) 0.028(2) 0.035(2) 0.0133(18) 0.0064(17) 0.0058(16)
O2 0.028(2) 0.027(2) 0.015(2) 0.0039(16) 0.0009(16) 0.0016(16)
O5 0.038(2) 0.040(3) 0.034(3) 0.002(2) -0.003(2) -0.009(2)
O7 0.041(3) 0.056(3) 0.048(3) -0.021(2) 0.004(2) 0.003(2)
C19 0.011(2) 0.016(2) 0.019(3) -0.001(2) 0.0072(19) -0.0009(18)
O6 0.036(3) 0.058(3) 0.043(3) -0.007(2) 0.008(2) -0.007(2)
C18 0.011(2) 0.016(2) 0.026(3) 0.003(2) 0.004(2) 0.0046(18)
C7 0.011(2) 0.013(2) 0.028(3) 0.002(2) 0.007(2) -0.0034(18)
C43 0.021(3) 0.017(2) 0.020(3) 0.004(2) 0.006(2) 0.000(2)
C111 0.018(3) 0.021(3) 0.033(3) 0.009(2) 0.015(2) 0.003(2)
C38 0.013(2) 0.013(2) 0.031(3) 0.009(2) 0.009(2) 0.0010(18)
C44 0.016(2) 0.016(2) 0.021(3) 0.003(2) 0.003(2) -0.0013(19)
C52 0.015(2) 0.024(3) 0.025(3) 0.010(2) 0.004(2) -0.005(2)
C42 0.024(3) 0.027(3) 0.019(3) 0.001(2) 0.008(2) -0.002(2)
C56 0.013(2) 0.019(2) 0.014(3) 0.003(2) 0.0076(19) -0.0033(19)
C13 0.013(2) 0.012(2) 0.030(3) 0.000(2) 0.011(2) 0.0018(18)
C17 0.011(2) 0.020(3) 0.030(3) 0.005(2) 0.005(2) 0.0013(19)
C14 0.013(2) 0.018(2) 0.019(3) 0.002(2) 0.006(2) 0.0001(19)
C0AA 0.015(2) 0.018(2) 0.021(3) 0.007(2) 0.008(2) 0.0082(19)
C12 0.018(2) 0.017(2) 0.029(3) 0.003(2) 0.009(2) 0.006(2)
C39 0.012(2) 0.018(2) 0.017(3) 0.004(2) 0.0019(19) 0.0005(19)
C51 0.015(2) 0.017(2) 0.020(3) 0.005(2) 0.006(2) -0.0035(19)
C73 0.018(3) 0.030(3) 0.026(3) 0.012(2) 0.009(2) 0.001(2)
C16 0.020(3) 0.012(2) 0.039(4) 0.005(2) 0.007(2) 0.001(2)
O8 0.088(4) 0.042(3) 0.042(3) 0.010(2) 0.013(3) 0.028(3)
C4 0.027(3) 0.026(3) 0.029(3) -0.008(3) 0.007(2) 0.001(2)
C5 0.021(3) 0.021(3) 0.023(3) 0.003(2) 0.004(2) -0.005(2)
C92 0.013(2) 0.020(2) 0.019(3) 0.003(2) 0.001(2) -0.0024(19)
O9 0.044(3) 0.068(4) 0.067(4) 0.009(3) 0.022(3) 0.003(3)
C53 0.030(3) 0.017(3) 0.025(3) 0.000(2) 0.004(2) -0.011(2)
C91 0.026(3) 0.020(3) 0.030(3) 0.001(2) 0.012(2) -0.005(2)
C127 0.027(3) 0.025(3) 0.021(3) 0.008(2) 0.005(2) 0.006(2)
C2 0.012(2) 0.016(2) 0.025(3) 0.002(2) 0.005(2) -0.0004(19)
C41 0.025(3) 0.025(3) 0.026(3) -0.009(2) 0.010(2) 0.000(2)
C72 0.015(2) 0.022(3) 0.023(3) 0.005(2) 0.004(2) -0.001(2)
C123 0.013(2) 0.029(3) 0.026(3) 0.008(2) 0.004(2) 0.004(2)
C6 0.017(2) 0.014(2) 0.033(3) 0.003(2) 0.012(2) 0.0027(19)
C124 0.028(3) 0.014(2) 0.031(3) 0.011(2) 0.006(2) 0.005(2)
C85 0.022(3) 0.029(3) 0.024(3) 0.000(2) 0.002(2) -0.003(2)
C48 0.034(3) 0.019(3) 0.020(3) 0.004(2) 0.009(2) 0.001(2)
C87 0.019(3) 0.022(3) 0.017(3) 0.004(2) -0.002(2) -0.002(2)
C75 0.015(2) 0.025(3) 0.014(3) 0.004(2) 0.006(2) -0.001(2)
C86 0.014(2) 0.017(2) 0.026(3) 0.003(2) 0.004(2) -0.0044(19)
C121 0.027(3) 0.026(3) 0.032(4) 0.009(3) -0.003(3) -0.003(2)
C46 0.020(3) 0.018(3) 0.026(3) -0.001(2) 0.006(2) 0.002(2)
C47 0.026(3) 0.022(3) 0.023(3) 0.001(2) 0.001(2) 0.003(2)
C55 0.017(2) 0.019(3) 0.025(3) 0.000(2) 0.009(2) 0.000(2)
C74 0.030(3) 0.029(3) 0.032(4) 0.010(3) 0.008(3) 0.008(2)
C3 0.022(3) 0.016(3) 0.044(4) -0.005(2) 0.010(3) -0.002(2)
C15 0.017(2) 0.015(2) 0.034(3) 0.002(2) 0.010(2) 0.0036(19)
C57 0.019(3) 0.020(3) 0.024(3) 0.010(2) 0.002(2) -0.002(2)
C97 0.024(3) 0.028(3) 0.033(4) 0.009(3) 0.000(2) -0.001(2)
C94 0.016(3) 0.023(3) 0.039(4) 0.003(3) 0.008(2) -0.002(2)
C84 0.027(3) 0.044(4) 0.027(3) 0.007(3) -0.001(3) 0.005(3)
C8 0.020(3) 0.014(2) 0.030(3) 0.002(2) 0.015(2) 0.0032(19)
C90 0.045(4) 0.033(3) 0.037(4) -0.016(3) 0.020(3) -0.026(3)
C69 0.020(3) 0.039(3) 0.019(3) 0.008(3) 0.007(2) -0.001(2)
C135 0.022(3) 0.040(3) 0.035(4) 0.013(3) 0.009(3) 0.010(3)
C133 0.017(3) 0.035(3) 0.035(4) 0.005(3) 0.008(2) 0.010(2)
C81 0.017(2) 0.018(3) 0.026(3) 0.006(2) -0.001(2) -0.003(2)
C125 0.042(3) 0.019(3) 0.021(3) 0.007(2) 0.006(3) 0.008(2)
C62 0.023(3) 0.020(3) 0.032(3) -0.005(2) 0.005(2) -0.005(2)
C54 0.027(3) 0.013(2) 0.029(3) 0.000(2) 0.008(2) -0.005(2)
C128 0.029(3) 0.019(3) 0.030(3) 0.006(2) 0.008(2) 0.009(2)
C10 0.020(3) 0.023(3) 0.051(4) 0.006(3) 0.025(3) -0.001(2)
C122 0.022(3) 0.026(3) 0.040(4) 0.005(3) 0.007(3) 0.006(2)
C40 0.019(3) 0.014(2) 0.030(3) 0.000(2) 0.007(2) -0.002(2)
C20 0.024(3) 0.014(2) 0.029(3) -0.001(2) 0.009(2) 0.006(2)
C32 0.015(2) 0.024(3) 0.035(3) 0.001(2) 0.013(2) 0.005(2)
C30 0.027(3) 0.027(3) 0.035(4) -0.001(3) 0.008(3) -0.004(2)
C126 0.027(3) 0.021(3) 0.033(4) 0.012(2) 0.008(3) 0.004(2)
C50 0.023(3) 0.009(2) 0.023(3) 0.000(2) 0.006(2) -0.0016(19)
C82 0.020(3) 0.030(3) 0.029(3) 0.004(3) 0.005(2) 0.000(2)
C88 0.024(3) 0.035(3) 0.027(3) -0.001(3) 0.012(2) -0.003(2)
C131 0.027(3) 0.043(4) 0.058(5) 0.014(3) 0.021(3) -0.001(3)
C58 0.035(3) 0.029(3) 0.026(3) 0.011(3) 0.006(3) 0.005(2)
C61 0.045(4) 0.032(3) 0.031(4) 0.000(3) 0.016(3) -0.020(3)
C36 0.017(3) 0.036(3) 0.037(4) 0.011(3) 0.006(2) 0.008(2)
C11 0.012(2) 0.019(3) 0.039(4) 0.003(2) 0.010(2) 0.000(2)
C23 0.029(3) 0.011(2) 0.048(4) 0.003(2) 0.019(3) 0.000(2)
C02Z 0.022(3) 0.017(3) 0.028(3) 0.005(2) 0.012(2) -0.004(2)
C93 0.012(2) 0.025(3) 0.031(3) -0.002(2) 0.007(2) -0.002(2)
C76 0.017(2) 0.019(3) 0.029(3) 0.005(2) 0.006(2) -0.002(2)
C129 0.033(3) 0.016(3) 0.026(3) 0.012(2) 0.010(2) 0.012(2)
C142 0.039(3) 0.037(3) 0.025(3) 0.002(3) 0.006(3) 0.009(3)
C120 0.055(4) 0.030(3) 0.026(4) 0.004(3) -0.004(3) -0.012(3)
C80 0.027(3) 0.021(3) 0.023(3) 0.002(2) 0.007(2) -0.007(2)
C68 0.067(5) 0.021(3) 0.025(4) -0.003(3) 0.012(3) 0.007(3)
C35 0.014(2) 0.023(3) 0.031(3) 0.004(2) 0.006(2) 0.005(2)
C49 0.020(3) 0.015(2) 0.024(3) 0.001(2) 0.009(2) -0.002(2)
C112 0.024(3) 0.039(3) 0.022(3) 0.005(3) 0.005(2) 0.014(2)
C9 0.022(3) 0.024(3) 0.036(4) 0.006(2) 0.016(2) 0.000(2)
C102 0.014(3) 0.053(4) 0.027(3) 0.001(3) 0.008(2) 0.003(3)
C96 0.020(3) 0.024(3) 0.027(3) 0.007(2) 0.003(2) -0.003(2)
C65 0.039(4) 0.033(3) 0.053(4) 0.019(3) 0.032(3) 0.016(3)
C28 0.036(3) 0.037(3) 0.030(4) 0.008(3) 0.008(3) 0.006(3)
C63 0.025(3) 0.025(3) 0.038(4) 0.015(3) 0.017(3) 0.014(2)
C45 0.023(3) 0.010(2) 0.018(3) -0.002(2) 0.004(2) -0.0005(19)
C77 0.033(3) 0.021(3) 0.039(4) 0.008(3) 0.002(3) 0.003(2)
C150 0.033(3) 0.027(3) 0.051(4) -0.007(3) -0.003(3) 0.002(3)
C119 0.064(5) 0.023(3) 0.029(4) 0.000(3) 0.001(3) -0.011(3)
C100 0.030(3) 0.041(4) 0.040(4) 0.013(3) -0.005(3) -0.011(3)
C29 0.020(3) 0.022(3) 0.027(3) 0.003(2) 0.009(2) 0.003(2)
C60 0.022(3) 0.013(2) 0.029(3) -0.003(2) 0.007(2) -0.004(2)
C64 0.020(3) 0.036(3) 0.046(4) 0.008(3) 0.003(3) 0.000(2)
C83 0.029(3) 0.037(3) 0.036(4) 0.007(3) -0.001(3) 0.010(3)
C141 0.032(4) 0.062(5) 0.063(5) 0.007(4) 0.018(3) 0.003(3)
C139 0.034(3) 0.040(4) 0.039(4) 0.000(3) 0.017(3) 0.003(3)
C148 0.033(3) 0.032(3) 0.035(4) 0.001(3) 0.001(3) 0.008(3)
C130 0.017(3) 0.043(4) 0.051(4) 0.006(3) 0.018(3) 0.000(3)
C70 0.019(3) 0.056(4) 0.032(4) 0.005(3) 0.013(3) -0.005(3)
C118 0.022(3) 0.024(3) 0.035(4) 0.002(3) 0.005(2) -0.005(2)
C89 0.033(3) 0.040(4) 0.032(4) -0.007(3) 0.014(3) -0.021(3)
C37 0.013(3) 0.041(3) 0.035(4) 0.009(3) 0.004(2) 0.006(2)
C27 0.035(3) 0.029(3) 0.032(4) 0.006(3) 0.015(3) 0.003(3)
C137 0.038(4) 0.036(4) 0.045(4) -0.001(3) -0.005(3) -0.009(3)
C151 0.044(4) 0.035(4) 0.038(4) -0.003(3) 0.001(3) -0.012(3)
C21 0.025(3) 0.027(3) 0.032(3) 0.004(3) 0.016(3) 0.005(2)
C98 0.026(3) 0.036(3) 0.033(4) 0.014(3) 0.002(3) -0.004(3)
C59 0.045(4) 0.046(4) 0.040(4) 0.011(3) 0.014(3) 0.025(3)
C117 0.030(3) 0.029(3) 0.024(3) 0.006(2) 0.004(2) 0.009(2)
C26 0.027(3) 0.026(3) 0.027(3) 0.009(2) 0.013(2) 0.006(2)
C79 0.038(3) 0.024(3) 0.040(4) -0.005(3) 0.007(3) -0.011(3)
C71 0.034(3) 0.048(4) 0.030(4) -0.006(3) 0.010(3) 0.013(3)
C143 0.041(4) 0.041(4) 0.030(4) 0.015(3) 0.013(3) 0.012(3)
C101 0.028(3) 0.049(4) 0.064(5) 0.032(4) -0.010(3) -0.016(3)
C115 0.041(4) 0.034(3) 0.034(4) 0.007(3) 0.005(3) 0.023(3)
B1 0.011(3) 0.016(3) 0.025(3) 0.000(2) 0.006(2) -0.001(2)
C33 0.025(3) 0.030(3) 0.037(4) 0.006(3) 0.014(3) 0.008(2)
C31 0.035(3) 0.021(3) 0.036(4) -0.003(3) 0.015(3) 0.005(2)
C95 0.021(3) 0.026(3) 0.040(4) 0.002(3) 0.006(3) 0.003(2)
C134 0.034(3) 0.060(4) 0.035(4) 0.012(3) 0.016(3) 0.024(3)
C116 0.033(3) 0.033(3) 0.030(3) 0.004(3) 0.007(3) 0.016(3)
C113 0.029(3) 0.046(4) 0.041(4) 0.009(3) 0.012(3) 0.015(3)
C132 0.030(3) 0.053(4) 0.051(5) 0.007(4) 0.007(3) -0.004(3)
C22 0.041(4) 0.034(3) 0.043(4) 0.011(3) 0.018(3) 0.023(3)
C78 0.047(4) 0.020(3) 0.043(4) 0.005(3) 0.007(3) -0.004(3)
C114 0.037(4) 0.051(4) 0.034(4) 0.004(3) 0.010(3) 0.024(3)
B3 0.014(3) 0.018(3) 0.024(3) 0.002(2) 0.005(2) -0.004(2)
C104 0.025(3) 0.098(6) 0.031(4) 0.008(4) 0.009(3) 0.003(4)
C34 0.030(3) 0.028(3) 0.044(4) 0.002(3) 0.015(3) 0.012(2)
C162 0.040(4) 0.058(5) 0.057(5) 0.019(4) 0.013(4) 0.008(3)
B2 0.023(3) 0.014(3) 0.013(3) 0.004(2) 0.008(2) -0.006(2)
C67 0.076(5) 0.022(3) 0.052(5) -0.011(3) 0.039(4) -0.012(3)
C136 0.039(3) 0.030(3) 0.038(4) -0.004(3) 0.013(3) -0.005(3)
C149 0.044(4) 0.029(3) 0.044(4) -0.002(3) 0.003(3) 0.012(3)
C04T 0.039(4) 0.065(5) 0.051(5) -0.006(4) 0.007(3) -0.005(4)
C103 0.025(3) 0.053(4) 0.042(4) -0.016(3) 0.011(3) 0.007(3)
C163 0.031(3) 0.033(4) 0.068(5) 0.001(3) 0.001(3) -0.002(3)
C144 0.060(5) 0.096(6) 0.031(4) 0.006(4) 0.023(4) 0.030(5)
C99 0.015(3) 0.035(3) 0.039(4) 0.015(3) 0.005(2) -0.006(2)
C161 0.083(7) 0.116(8) 0.072(7) 0.052(6) 0.037(5) 0.065(6)
C24 0.043(4) 0.038(4) 0.066(5) 0.025(4) -0.006(4) -0.019(3)
C25 0.076(5) 0.033(4) 0.040(4) 0.001(3) 0.016(4) -0.033(4)
C109 0.054(5) 0.034(4) 0.084(6) -0.019(4) 0.004(4) 0.013(3)
C156 0.047(4) 0.069(5) 0.047(5) 0.002(4) 0.009(4) -0.001(4)
C140 0.075(5) 0.037(4) 0.058(5) 0.011(4) 0.034(4) 0.023(4)
C166 0.075(6) 0.046(5) 0.071(6) 0.015(4) 0.039(5) 0.010(4)
C105 0.079(5) 0.060(5) 0.020(4) 0.003(3) 0.000(3) -0.042(4)
C146 0.037(6) 0.022(6) 0.029(8) -0.001(7) 0.018(5) 0.014(4)
C66 0.084(6) 0.023(3) 0.038(4) -0.003(3) 0.013(4) 0.007(3)
C108 0.036(4) 0.038(4) 0.071(6) -0.013(4) -0.007(4) 0.007(3)
C167 0.110(8) 0.041(4) 0.051(6) -0.002(4) 0.030(5) -0.019(5)
C107 0.084(6) 0.087(6) 0.023(4) -0.013(4) 0.007(4) -0.050(5)
C05B 0.060(5) 0.107(8) 0.052(6) -0.003(5) 0.019(4) -0.005(5)
C138 0.063(5) 0.045(4) 0.075(6) -0.024(4) 0.033(4) -0.015(4)
C165 0.073(6) 0.054(5) 0.059(6) 0.012(4) 0.018(4) 0.006(4)
C158 0.077(6) 0.066(6) 0.084(7) 0.003(5) 0.048(5) 0.007(5)
C152 0.052(5) 0.088(7) 0.070(6) 0.014(5) 0.019(4) -0.005(5)
C157 0.052(5) 0.091(7) 0.064(6) 0.006(5) 0.027(4) 0.002(5)
C164 0.069(6) 0.044(4) 0.063(6) -0.003(4) 0.024(5) 0.005(4)
B4 0.021(3) 0.026(3) 0.032(4) 0.009(3) 0.010(3) 0.012(3)
C175 0.067(7) 0.135(12) 0.074(8) -0.007(8) -0.010(6) -0.023(7)
C170 0.076(8) 0.108(10) 0.132(12) 0.032(9) -0.011(7) -0.007(7)
C05L 0.037(4) 0.130(9) 0.097(8) -0.084(7) 0.011(5) 0.003(5)
C155 0.050(5) 0.079(6) 0.050(5) -0.016(4) 0.007(4) 0.006(4)
C159 0.050(5) 0.071(6) 0.068(6) 0.016(5) 0.017(4) 0.008(4)
C106 0.198(12) 0.043(5) 0.036(5) 0.023(4) -0.036(6) -0.028(6)
C110 0.085(7) 0.075(7) 0.093(8) 0.002(6) 0.001(6) 0.035(5)
C169 0.075(6) 0.050(5) 0.082(7) 0.031(5) 0.018(6) -0.004(4)
C168 0.088(7) 0.066(6) 0.069(7) 0.029(5) -0.006(5) -0.023(6)
C05S 0.055(6) 0.176(12) 0.051(6) -0.049(7) 0.019(5) -0.032(6)
C172 0.167(12) 0.069(7) 0.066(7) -0.020(6) 0.055(8) -0.019(7)
C153 0.175(14) 0.123(11) 0.111(10) 0.013(9) 0.100(10) 0.029(10)
C171 0.185(14) 0.056(6) 0.119(11) 0.024(7) 0.103(11) 0.026(8)
C160 0.164(11) 0.076(7) 0.093(8) 0.039(6) 0.070(8) 0.080(7)
C174 0.194(17) 0.086(9) 0.089(10) -0.009(8) 0.029(10) -0.043(11)
C173 0.144(12) 0.101(10) 0.105(11) 0.032(8) 0.061(9) 0.034(9)
C154 0.164(13) 0.148(13) 0.094(10) -0.012(9) 0.076(9) 0.040(10)
C145 0.044(6) 0.033(5) 0.032(6) -0.004(5) 0.021(4) 0.012(4)
C147 0.040(5) 0.050(7) 0.052(8) -0.008(6) 0.017(5) 0.019(5)
C211 0.050(10) 0.020(7) 0.045(9) 0.004(6) 0.014(7) 0.005(7)
C210 0.083(14) 0.034(9) 0.053(10) 0.001(8) 0.041(10) 0.017(9)
C209 0.067(16) 0.04(2) 0.039(10) 0.012(10) 0.026(9) 0.031(15)
C177 0.113(12) 0.172(12) 0.195(14) -0.064(12) 0.043(10) -0.034(10)
C179 0.134(14) 0.168(13) 0.175(14) -0.076(11) 0.075(11) -0.008(11)
C178 0.089(11) 0.182(13) 0.189(14) -0.062(11) 0.056(9) -0.035(10)
C176 0.073(8) 0.153(11) 0.173(14) -0.072(11) 0.030(9) -0.042(8)
C180 0.164(18) 0.21(2) 0.182(16) -0.057(14) 0.058(13) -0.020(17)
C185 0.147(10) 0.116(11) 0.149(14) -0.055(10) 0.081(9) -0.013(9)
C183 0.149(10) 0.116(12) 0.118(12) -0.075(9) 0.073(8) -0.022(8)
C181 0.163(14) 0.21(2) 0.19(2) -0.099(16) 0.101(13) -0.056(13)
C184 0.153(10) 0.119(12) 0.170(13) -0.035(10) 0.069(9) -0.015(8)
C182 0.174(14) 0.169(15) 0.206(18) -0.041(13) 0.091(13) -0.046(11)
C194 0.090(13) 0.092(10) 0.108(10) 0.061(8) -0.007(8) 0.025(9)
C192 0.091(13) 0.131(9) 0.138(10) 0.038(8) 0.044(10) -0.022(9)
C193 0.073(10) 0.130(9) 0.119(9) 0.044(8) 0.015(8) -0.016(8)
C190 0.16(2) 0.152(12) 0.131(15) 0.037(11) 0.057(14) -0.045(12)
C191 0.163(18) 0.165(12) 0.148(12) 0.024(10) 0.060(11) -0.047(12)
C189 0.160(13) 0.133(16) 0.15(2) -0.065(15) 0.075(13) -0.015(11)
O10 0.159(13) 0.128(14) 0.166(19) -0.051(12) 0.077(13) -0.005(11)
C186 0.147(10) 0.116(11) 0.149(14) -0.055(10) 0.081(9) -0.013(9)
C188 0.164(15) 0.132(15) 0.14(2) -0.057(13) 0.083(14) -0.015(11)
C187 0.165(15) 0.126(14) 0.17(2) -0.044(14) 0.085(13) -0.013(11)
O11 0.142(14) 0.164(15) 0.151(16) 0.051(13) -0.015(12) 0.007(12)
C197 0.147(16) 0.173(17) 0.18(2) 0.041(15) -0.009(15) 0.009(13)
C196 0.139(15) 0.176(18) 0.16(2) 0.042(15) -0.011(14) 0.005(14)
C198 0.139(16) 0.153(15) 0.137(17) 0.061(13) -0.024(13) 0.012(13)
C195 0.135(16) 0.156(17) 0.143(18) 0.058(14) -0.018(13) 0.012(14)
O12 0.155(17) 0.231(19) 0.144(14) -0.036(14) 0.062(12) -0.067(14)
C206 0.123(18) 0.227(19) 0.139(17) -0.025(14) 0.096(12) -0.071(14)
C8AA 0.134(18) 0.213(19) 0.141(16) -0.036(14) 0.082(13) -0.067(15)
C208 0.146(18) 0.217(19) 0.142(15) -0.038(14) 0.059(14) -0.070(15)
C205 0.124(15) 0.232(19) 0.137(15) -0.025(14) 0.095(12) -0.068(15)
C199 0.151(18) 0.22(2) 0.16(2) -0.051(17) 0.063(16) -0.063(16)
C204 0.145(17) 0.22(2) 0.15(2) -0.048(16) 0.072(15) -0.067(16)
C207 0.142(18) 0.22(2) 0.12(2) -0.032(16) 0.080(15) -0.070(16)
C202 0.143(17) 0.22(2) 0.114(19) -0.028(16) 0.086(15) -0.071(16)
C201 0.147(18) 0.22(2) 0.12(2) -0.033(16) 0.080(15) -0.068(16)
C200 0.148(18) 0.22(2) 0.14(2) -0.039(16) 0.073(16) -0.066(16)
C212 0.13(3) 0.16(2) 0.18(3) -0.058(18) 0.07(3) -0.01(2)
C213 0.065(18) 0.16(2) 0.178(19) -0.057(15) 0.079(15) -0.022(16)
C214 0.11(2) 0.156(16) 0.184(19) -0.062(14) 0.060(16) -0.023(13)
C215 0.079(17) 0.148(17) 0.186(18) -0.062(15) 0.047(15) -0.025(14)
C216 0.073(8) 0.153(11) 0.173(14) -0.072(11) 0.030(9) -0.042(8)

loop_
_atom_type_symbol
_atom_type_description
_atom_type_scat_dispersion_real
_atom_type_scat_dispersion_imag
_atom_type_scat_source
C C 0.0033 0.0016 'International Tables Vol C Tables 4.2.6.8 and 6.1.1.4'
H H 0.0000 0.0000 'International Tables Vol C Tables 4.2.6.8 and 6.1.1.4'
B B 0.0013 0.0007 'International Tables Vol C Tables 4.2.6.8 and 6.1.1.4'
Fe Fe 0.3463 0.8444 'International Tables Vol C Tables 4.2.6.8 and 6.1.1.4'
K K 0.2009 0.2494 'International Tables Vol C Tables 4.2.6.8 and 6.1.1.4'
O O 0.0106 0.0060 'International Tables Vol C Tables 4.2.6.8 and 6.1.1.4'
P P 0.1023 0.0942 'International Tables Vol C Tables 4.2.6.8 and 6.1.1.4'

loop_
_geom_angle_atom_site_label_1
_geom_angle_atom_site_label_2
_geom_angle_atom_site_label_3
_geom_angle
P1 Fe1 P2 116.32(6)
P1 Fe1 H 88(2)
P1 Fe1 H1 89.5(19)
P2 Fe1 H 91(2)
P2 Fe1 H1 77.8(19)
C0AA Fe1 P1 114.96(18)
C0AA Fe1 P2 128.51(18)
C0AA Fe1 H 96(2)
C0AA Fe1 H1 98.4(19)
H Fe1 H1 165(3)
P4 Fe2 HB 85(3)
P5 Fe2 P4 126.51(6)
P5 Fe2 HB 81(3)
C38 Fe2 P4 118.10(16)
C38 Fe2 P5 115.02(17)
C38 Fe2 HB 99(3)
P8 Fe3 P7 117.60(6)
P8 Fe3 H3A 84.8(18)
P7 Fe3 H3A 79.5(18)
C75 Fe3 P8 114.20(17)
C75 Fe3 P7 127.77(17)
C75 Fe3 H3A 99.2(19)
P10 Fe4 HA 85(2)
P11 Fe4 P10 121.86(7)
P11 Fe4 HA 83(2)
C111 Fe4 P10 121.17(18)
C111 Fe4 P11 116.29(18)
C111 Fe4 HA 94(2)
O1 K5 O4 68.82(12)
O1 K5 C0AA 20.22(10)
O1 K5 C75 122.44(12)
O3 K5 O1 102.01(11)
O3 K5 O4 69.35(11)
O3 K5 O2 68.97(12)
O3 K5 C0AA 121.91(11)
O3 K5 C75 20.63(11)
O4 K5 C0AA 76.27(12)
O4 K5 C75 82.13(12)
O2 K5 O1 68.56(11)
O2 K5 O4 110.29(12)
O2 K5 C0AA 81.69(12)
O2 K5 C75 77.52(12)
C75 K5 C0AA 142.49(12)
O1 K4 O3 109.01(12)
O1 K4 O4 70.37(12)
O1 K4 O2 69.73(11)
O1 K4 C111 82.11(12)
O3 K4 O4 69.83(11)
O3 K4 O2 69.08(11)
O3 K4 C111 78.10(12)
O4 K4 C111 18.78(10)
O2 K4 O4 106.82(11)
O2 K4 C111 125.43(12)
O1 K3 O2 62.79(10)
O1 K3 C7 109.56(12)
O1 K3 C38 83.12(13)
O1 K3 C0AA 23.90(11)
O1 K3 C2 102.61(12)
O1 K3 C6 132.56(12)
O1 K3 HB 129.9(15)
O2 K3 C7 150.38(12)
O2 K3 C0AA 84.13(12)
O2 K3 C2 164.52(12)
O2 K3 C6 144.65(11)
O2 K3 HB 73.3(15)
C7 K3 C2 25.68(12)
C7 K3 C6 23.99(13)
C7 K3 HB 120.5(15)
C38 K3 O2 23.59(12)
C38 K3 C7 157.88(13)
C38 K3 C0AA 106.06(15)
C38 K3 C2 170.95(15)
C38 K3 C6 137.22(13)
C38 K3 HB 50.0(15)
C0AA K3 C7 85.68(14)
C0AA K3 C2 80.59(13)
C0AA K3 C6 108.96(13)
C0AA K3 HB 153.8(15)
C2 K3 C6 41.88(12)
C2 K3 HB 122.1(15)
C6 K3 HB 97.2(15)
O3 K2 C52 110.62(11)
O3 K2 C56 140.17(11)
O3 K2 C51 117.73(11)
O3 K2 C53 120.25(12)
O3 K2 C55 157.86(11)
O3 K2 C54 142.02(12)
O2 K2 O3 61.12(10)
O2 K2 C38 23.44(12)
O2 K2 C52 131.50(12)
O2 K2 C56 110.62(11)
O2 K2 C51 112.88(11)
O2 K2 C53 153.96(12)
O2 K2 C55 128.75(12)
O2 K2 C54 152.19(12)
C38 K2 O3 82.67(13)
C38 K2 C52 117.95(13)
C38 K2 C56 88.24(14)
C38 K2 C51 95.56(13)
C38 K2 C53 136.29(14)
C38 K2 C55 105.31(14)
C38 K2 C54 128.77(14)
C52 K2 C53 22.89(12)
C52 K2 C54 40.14(12)
C56 K2 C52 42.50(12)
C56 K2 C51 24.89(12)
C56 K2 C53 49.67(12)
C56 K2 C55 24.51(12)
C56 K2 C54 42.88(12)
C51 K2 C52 23.59(12)
C51 K2 C53 41.57(12)
C51 K2 C54 48.44(12)
C75 K2 O3 23.48(12)
C75 K2 O2 80.27(12)
C75 K2 C38 103.32(15)
C75 K2 C52 109.35(13)
C75 K2 C56 150.32(13)
C75 K2 C51 125.55(13)
C75 K2 C53 109.53(13)
C75 K2 C55 149.76(13)
C75 K2 C54 126.64(13)
C55 K2 C52 47.31(12)
C55 K2 C51 41.98(12)
C55 K2 C53 40.89(13)
C55 K2 C54 23.56(12)
C54 K2 C53 22.81(12)
O1 K7 C127 141.55(13)
O1 K7 C124 119.72(13)
O1 K7 C125 111.57(12)
O1 K7 C128 159.79(14)
O1 K7 C126 119.88(13)
O1 K7 C129 141.48(13)
O1 K7 H 70.3(11)
O4 K7 O1 63.41(11)
O4 K7 C111 24.78(12)
O4 K7 C0AA 82.78(13)
O4 K7 C127 154.00(13)
O4 K7 C124 118.51(12)
O4 K7 C125 137.86(13)
O4 K7 C128 129.41(14)
O4 K7 C126 160.21(12)
O4 K7 C129 113.25(13)
O4 K7 H 130.2(11)
C111 K7 O1 85.41(13)
C111 K7 C127 129.73(15)
C111 K7 C124 98.57(14)
C111 K7 C125 121.37(14)
C111 K7 C128 104.97(15)
C111 K7 C126 139.05(14)
C111 K7 C129 89.04(15)
C111 K7 H 154.8(11)
C0AA K7 O1 23.63(11)
C0AA K7 C111 106.69(15)
C0AA K7 C127 123.22(14)
C0AA K7 C124 124.29(14)
C0AA K7 C125 107.15(14)
C0AA K7 C128 147.55(15)
C0AA K7 C126 106.31(14)
C0AA K7 C129 148.47(15)
C0AA K7 H 48.2(11)
C127 K7 C124 49.57(13)
C127 K7 C125 41.14(14)
C127 K7 C126 23.59(14)
C127 K7 H 75.5(11)
C124 K7 C125 23.68(13)
C124 K7 C126 41.86(13)
C124 K7 H 99.4(11)
C125 K7 H 75.7(11)
C128 K7 C127 24.76(14)
C128 K7 C124 42.49(14)
C128 K7 C125 48.22(14)
C128 K7 C126 42.12(15)
C128 K7 C129 25.80(13)
C128 K7 H 100.3(11)
C126 K7 C125 23.00(13)
C126 K7 H 63.4(11)
C129 K7 C127 44.94(14)
C129 K7 C124 24.32(14)
C129 K7 C125 42.65(14)
C129 K7 C126 50.72(14)
C129 K7 H 114.1(11)
O3 K6 O4 64.37(10)
O3 K6 C111 84.92(14)
O3 K6 C85 133.21(12)
O3 K6 C75 24.14(12)
O3 K6 C86 110.35(13)
O3 K6 C81 104.03(13)
O3 K6 C82 119.74(12)
O3 K6 HA 130.9(15)
O4 K6 C85 137.47(13)
O4 K6 C75 85.35(12)
O4 K6 C86 145.32(12)
O4 K6 C81 165.22(13)
O4 K6 C82 169.92(12)
O4 K6 HA 76.7(15)
C111 K6 O4 24.46(12)
C111 K6 C85 131.47(15)
C111 K6 C75 107.88(15)
C111 K6 C86 152.52(15)
C111 K6 C81 170.18(15)
C111 K6 C82 146.35(15)
C111 K6 HA 52.3(15)
C85 K6 C82 47.74(14)
C85 K6 HA 95.6(15)
C75 K6 C85 109.78(14)
C75 K6 C86 86.31(14)
C75 K6 C81 81.56(14)
C75 K6 C82 100.92(14)
C75 K6 HA 154.5(15)
C86 K6 C85 24.50(13)
C86 K6 C81 27.08(13)
C86 K6 C82 43.97(13)
C86 K6 HA 118.6(15)
C81 K6 C85 43.76(14)
C81 K6 C82 24.35(13)
C81 K6 HA 117.9(15)
C82 K6 HA 94.8(15)
O5 K1 C43 166.14(14)
O5 K1 C44 165.40(14)
O5 K1 C39 140.66(13)
O5 K1 C48 104.83(14)
O5 K1 C46 85.40(14)
O5 K1 C47 85.20(14)
O5 K1 C40 128.29(13)
O5 K1 C50 131.14(14)
O5 K1 C49 128.23(14)
O5 K1 C45 105.70(14)
O6 K1 O5 83.23(14)
O6 K1 C43 83.60(13)
O6 K1 C44 107.63(14)
O6 K1 C39 111.84(14)
O6 K1 C48 87.19(15)
O6 K1 C46 122.66(15)
O6 K1 C47 98.54(15)
O6 K1 C40 91.29(14)
O6 K1 C50 122.83(15)
O6 K1 C49 97.56(14)
O6 K1 C45 138.88(15)
C44 K1 C43 24.67(12)
C44 K1 C39 26.36(12)
C44 K1 C48 85.81(14)
C44 K1 C46 96.29(14)
C44 K1 C47 102.32(14)
C44 K1 C40 43.98(13)
C44 K1 C49 61.29(13)
C39 K1 C43 43.19(12)
C39 K1 C48 111.79(14)
C39 K1 C46 112.10(14)
C39 K1 C47 125.29(14)
C39 K1 C40 24.60(13)
C39 K1 C49 87.09(13)
C48 K1 C43 78.80(13)
C48 K1 C47 24.00(13)
C48 K1 C40 126.29(13)
C46 K1 C43 105.42(13)
C46 K1 C48 42.74(13)
C46 K1 C47 24.41(13)
C46 K1 C40 136.67(14)
C47 K1 C43 101.04(13)
C47 K1 C40 146.14(14)
C40 K1 C43 47.78(12)
C50 K1 C43 60.80(13)
C50 K1 C44 51.10(13)
C50 K1 C39 72.17(14)
C50 K1 C48 45.60(14)
C50 K1 C46 45.94(13)
C50 K1 C47 53.13(14)
C50 K1 C40 94.50(14)
C50 K1 C49 26.24(13)
C50 K1 C45 27.04(13)
C49 K1 C43 58.10(13)
C49 K1 C48 24.72(13)
C49 K1 C46 50.75(13)
C49 K1 C47 43.26(13)
C49 K1 C40 103.49(13)
C45 K1 C43 87.14(13)
C45 K1 C44 72.82(13)
C45 K1 C39 86.78(13)
C45 K1 C48 51.69(13)
C45 K1 C46 25.32(13)
C45 K1 C47 44.40(13)
C45 K1 C40 111.35(14)
C45 K1 C49 45.16(13)
O7 K8 C123 112.61(14)
O7 K8 C122 102.81(15)
O7 K8 C112 158.37(15)
O7 K8 C117 160.03(15)
O7 K8 C115 150.66(15)
O7 K8 C116 157.07(16)
O7 K8 C113 152.44(16)
O7 K8 C114 148.64(15)
O7 K8 C163 66.28(16)
O8 K8 O7 77.45(16)
O8 K8 O9 91.71(18)
O8 K8 C123 112.75(16)
O8 K8 C122 88.86(17)
O8 K8 C112 123.82(16)
O8 K8 C117 110.69(16)
O8 K8 C115 74.11(16)
O8 K8 C116 85.54(16)
O8 K8 C113 111.25(16)
O8 K8 C114 87.59(16)
O8 K8 C163 21.53(16)
O9 K8 O7 78.02(16)
O9 K8 C123 154.66(15)
O9 K8 C122 179.09(17)
O9 K8 C112 95.99(15)
O9 K8 C117 118.77(16)
O9 K8 C115 95.63(17)
O9 K8 C116 118.20(17)
O9 K8 C113 75.68(16)
O9 K8 C114 75.02(17)
O9 K8 C163 106.23(16)
C123 K8 C112 65.41(13)
C123 K8 C113 88.72(14)
C123 K8 C163 99.11(14)
C122 K8 C123 24.62(13)
C122 K8 C112 83.10(15)
C122 K8 C113 103.45(16)
C122 K8 C114 104.30(17)
C122 K8 C163 74.51(15)
C112 K8 C113 23.93(13)
C112 K8 C163 134.96(16)
C117 K8 C123 47.59(14)
C117 K8 C122 60.34(15)
C117 K8 C112 24.47(14)
C117 K8 C113 43.21(15)
C117 K8 C114 51.33(15)
C117 K8 C163 114.65(16)
C115 K8 C123 85.33(15)
C115 K8 C122 83.84(16)
C115 K8 C112 49.80(15)
C115 K8 C117 44.82(14)
C115 K8 C113 42.04(16)
C115 K8 C114 24.23(16)
C115 K8 C163 88.75(17)
C116 K8 C123 60.19(14)
C116 K8 C122 61.13(16)
C116 K8 C112 42.60(15)
C116 K8 C117 25.40(14)
C116 K8 C115 25.14(14)
C116 K8 C113 49.24(17)
C116 K8 C114 43.20(16)
C116 K8 C163 92.50(17)
C113 K8 C163 129.59(17)
C114 K8 C123 98.54(15)
C114 K8 C112 42.43(14)
C114 K8 C113 23.66(15)
C114 K8 C163 106.48(17)
C39 P4 Fe2 112.55(16)
C39 P4 C57 98.3(2)
C39 P4 C60 101.6(2)
C57 P4 Fe2 114.02(18)
C57 P4 C60 101.3(2)
C60 P4 Fe2 125.14(17)
C81 P8 Fe3 108.07(16)
C81 P8 C102 102.3(3)
C81 P8 C99 96.3(2)
C102 P8 Fe3 117.3(2)
C102 P8 C99 101.6(3)
C99 P8 Fe3 126.94(18)
C2 P1 Fe1 109.64(16)
C2 P1 C20 101.5(2)
C2 P1 C23 98.4(2)
C20 P1 Fe1 116.93(18)
C20 P1 C23 102.0(2)
C23 P1 Fe1 124.7(2)
C51 P6 C72 102.2(2)
C51 P6 C69 102.2(2)
C72 P6 C69 103.8(2)
C8 P2 Fe1 106.26(18)
C8 P2 C29 97.6(2)
C8 P2 C26 104.8(2)
C29 P2 Fe1 116.58(17)
C26 P2 Fe1 125.75(18)
C26 P2 C29 101.9(3)
C63 P5 Fe2 123.52(17)
C63 P5 C66 94.0(3)
C45 P5 Fe2 111.52(16)
C45 P5 C63 102.6(2)
C45 P5 C66 99.2(3)
C66 P5 Fe2 121.8(2)
C93 P7 Fe3 116.37(17)
C76 P7 Fe3 106.85(17)
C76 P7 C93 97.5(2)
C76 P7 C96 104.7(2)
C96 P7 Fe3 125.67(19)
C96 P7 C93 101.8(2)
C14 P3 C32 103.5(2)
C14 P3 C35 102.8(2)
C35 P3 C32 101.0(2)
C133 P10 Fe4 114.30(17)
C112 P10 Fe4 112.22(18)
C112 P10 C133 96.5(3)
C112 P10 C130 103.2(3)
C130 P10 Fe4 125.3(2)
C130 P10 C133 101.0(3)
C87 P9 C105 101.1(3)
C87 P9 C108 100.7(3)
C108 P9 C105 102.5(4)
C139 P11 Fe4 117.7(2)
C139 P11 C136 100.7(3)
C118 P11 Fe4 113.4(2)
C118 P11 C139 101.6(3)
C118 P11 C136 100.9(3)
C136 P11 Fe4 119.7(2)
C124 P12 C142 102.4(3)
C124 P12 C209 101.9(11)
C142 P12 C209 93.6(9)
C146 P12 C124 100.9(7)
C146 P12 C142 106.1(5)
K5 O1 K3 96.95(11)
K5 O1 K7 99.65(13)
K4 O1 K5 74.77(10)
K4 O1 K3 108.25(13)
K4 O1 K7 98.73(12)
K3 O1 K7 151.23(13)
C0AA O1 K5 109.3(3)
C0AA O1 K4 169.6(3)
C0AA O1 K3 81.1(3)
C0AA O1 K7 71.3(3)
K5 O3 K2 101.38(12)
K5 O3 K6 98.16(12)
K4 O3 K5 74.21(10)
K4 O3 K2 101.52(13)
K4 O3 K6 105.24(12)
K6 O3 K2 150.28(13)
C75 O3 K5 108.3(3)
C75 O3 K4 172.8(4)
C75 O3 K2 71.5(3)
C75 O3 K6 81.2(3)
K5 O4 K4 71.25(10)
K5 O4 K7 104.76(12)
K5 O4 K6 96.62(11)
K4 O4 K7 98.80(13)
K4 O4 K6 100.23(11)
K7 O4 K6 155.01(15)
C111 O4 K5 171.3(4)
C111 O4 K4 114.6(3)
C111 O4 K7 81.1(3)
C111 O4 K6 76.3(3)
K5 O2 K4 71.64(9)
K5 O2 K3 96.07(11)
K5 O2 K2 103.84(12)
K4 O2 K3 101.17(11)
K4 O2 K2 100.22(11)
K3 O2 K2 154.44(14)
C38 O2 K5 168.3(3)
C38 O2 K4 119.1(3)
C38 O2 K3 77.9(3)
C38 O2 K2 79.6(3)
C148 O5 K1 115.7(3)
C148 O5 C151 108.2(4)
C151 O5 K1 134.8(4)
C04T O7 K8 119.8(4)
C05L O7 K8 131.7(5)
C05L O7 C04T 108.1(6)
C18 C19 C14 114.3(4)
C18 C19 B1 115.9(4)
C14 C19 B1 129.5(4)
C152 O6 K1 124.3(5)
C152 O6 C155 110.6(6)
C155 O6 K1 123.3(4)
C19 C18 H18 117.6
C17 C18 C19 124.7(4)
C17 C18 H18 117.6
C2 C7 K3 82.2(3)
C2 C7 B1 121.4(5)
C6 C7 K3 90.9(3)
C6 C7 C2 116.4(5)
C6 C7 B1 122.2(4)
B1 C7 K3 95.6(3)
K1 C43 H43 116.2
C44 C43 K1 66.0(3)
C44 C43 H43 118.4
C42 C43 K1 89.3(3)
C42 C43 H43 118.4
C42 C43 C44 123.2(5)
Fe4 C111 K4 136.6(2)
Fe4 C111 K7 109.2(2)
Fe4 C111 K6 96.8(2)
K7 C111 K4 83.16(14)
K6 C111 K4 86.31(13)
K6 C111 K7 151.3(2)
O4 C111 Fe4 175.0(5)
O4 C111 K4 46.6(3)
O4 C111 K7 74.1(3)
O4 C111 K6 79.2(3)
Fe2 C38 K3 96.9(2)
Fe2 C38 K2 106.8(2)
K3 C38 K2 152.7(2)
O2 C38 Fe2 174.4(4)
O2 C38 K3 78.5(3)
O2 C38 K2 77.0(3)
C43 C44 K1 89.4(3)
C43 C44 C39 116.5(5)
C43 C44 B2 118.8(4)
C39 C44 K1 77.7(3)
C39 C44 B2 124.4(4)
B2 C44 K1 96.9(3)
K2 C52 H52 117.2
C51 C52 K2 73.4(3)
C51 C52 H52 118.6
C53 C52 K2 81.2(3)
C53 C52 H52 118.6
C53 C52 C51 122.8(5)
C43 C42 H42 120.3
C43 C42 C41 119.3(5)
C41 C42 H42 120.3
C51 C56 K2 80.3(3)
C51 C56 B2 125.5(4)
C55 C56 K2 80.3(3)
C55 C56 C51 115.3(4)
C55 C56 B2 118.7(4)
B2 C56 K2 101.7(3)
C12 C13 C8 117.1(4)
C12 C13 B1 119.3(5)
C8 C13 B1 123.5(4)
C18 C17 H17 120.2
C18 C17 C16 119.6(4)
C16 C17 H17 120.2
C19 C14 P3 121.2(3)
C15 C14 P3 118.7(4)
C15 C14 C19 120.1(4)
Fe1 C0AA K5 133.3(2)
Fe1 C0AA K3 101.2(2)
Fe1 C0AA K7 98.2(2)
K3 C0AA K5 83.76(12)
K7 C0AA K5 89.91(14)
K7 C0AA K3 158.44(18)
O1 C0AA Fe1 174.7(5)
O1 C0AA K5 50.5(3)
O1 C0AA K3 75.0(3)
O1 C0AA K7 85.1(3)
C13 C12 H12 119.0
C11 C12 C13 122.0(5)
C11 C12 H12 119.0
P4 C39 K1 106.78(19)
C44 C39 K1 75.9(3)
C44 C39 P4 118.6(4)
C40 C39 K1 88.5(3)
C40 C39 P4 121.9(4)
C40 C39 C44 119.5(4)
P6 C51 K2 111.4(2)
C52 C51 K2 83.0(3)
C52 C51 P6 120.4(4)
C52 C51 C56 120.2(5)
C56 C51 K2 74.8(3)
C56 C51 P6 119.4(4)
H73A C73 H73B 109.5
H73A C73 H73C 109.5
H73B C73 H73C 109.5
C72 C73 H73A 109.5
C72 C73 H73B 109.5
C72 C73 H73C 109.5
C17 C16 H16 120.7
C15 C16 C17 118.5(5)
C15 C16 H16 120.7
C163 O8 K8 115.2(4)
C163 O8 C160 107.5(6)
C160 O8 K8 136.5(5)
C5 C4 H4 120.1
C3 C4 H4 120.1
C3 C4 C5 119.9(5)
C4 C5 H5 120.8
C6 C5 C4 118.5(5)
C6 C5 H5 120.8
C91 C92 C87 116.0(4)
C91 C92 B3 114.8(4)
C87 C92 B3 129.2(4)
C156 O9 K8 134.0(4)
C156 O9 C159 105.7(6)
C159 O9 K8 119.7(5)
K2 C53 H53 118.0
C52 C53 K2 75.9(3)
C52 C53 H53 121.0
C54 C53 K2 76.1(3)
C54 C53 C52 118.0(5)
C54 C53 H53 121.0
C92 C91 H91 118.4
C90 C91 C92 123.2(5)
C90 C91 H91 118.4
K7 C127 H127 111.9
C128 C127 K7 72.4(3)
C128 C127 H127 120.3
C128 C127 C126 119.4(5)
C126 C127 K7 85.8(3)
C126 C127 H127 120.3
P1 C2 K3 97.34(18)
C7 C2 K3 72.1(3)
C7 C2 P1 117.1(4)
C3 C2 K3 98.1(3)
C3 C2 P1 123.5(4)
C3 C2 C7 119.4(5)
C42 C41 H41 120.2
C40 C41 C42 119.6(5)
C40 C41 H41 120.2
P6 C72 H72 110.0
C73 C72 P6 108.0(3)
C73 C72 H72 110.0
C73 C72 C74 109.3(4)
C74 C72 P6 109.4(4)
C74 C72 H72 110.0
C122 C123 K8 75.0(3)
C122 C123 B4 119.3(5)
C118 C123 K8 97.7(3)
C118 C123 C122 115.2(5)
C118 C123 B4 125.4(5)
B4 C123 K8 99.2(3)
K3 C6 H6 107.6
C7 C6 K3 65.1(3)
C7 C6 H6 118.0
C5 C6 K3 97.9(3)
C5 C6 C7 123.9(5)
C5 C6 H6 118.0
P12 C124 K7 117.1(2)
C125 C124 K7 82.1(3)
C125 C124 P12 117.6(4)
C129 C124 K7 70.3(3)
C129 C124 P12 121.6(4)
C129 C124 C125 120.8(5)
K6 C85 H85 115.2
C86 C85 K6 65.0(3)
C86 C85 H85 118.4
C84 C85 K6 90.9(4)
C84 C85 H85 118.4
C84 C85 C86 123.2(5)
K1 C48 H48 121.8
C47 C48 K1 78.3(3)
C47 C48 H48 120.5
C47 C48 C49 119.0(5)
C49 C48 K1 70.6(3)
C49 C48 H48 120.5
C92 C87 P9 122.8(4)
C92 C87 C88 119.6(5)
C88 C87 P9 117.6(4)
Fe3 C75 K5 131.9(2)
Fe3 C75 K2 98.3(2)
Fe3 C75 K6 101.3(2)
K2 C75 K5 91.71(13)
K2 C75 K6 156.4(2)
K6 C75 K5 84.77(12)
O3 C75 Fe3 175.2(4)
O3 C75 K5 51.1(2)
O3 C75 K2 85.0(3)
O3 C75 K6 74.6(3)
C85 C86 K6 90.5(3)
C85 C86 C81 117.1(5)
C85 C86 B3 121.5(5)
C81 C86 K6 77.2(3)
C81 C86 B3 121.2(5)
B3 C86 K6 97.6(3)
C122 C121 H121 120.3
C120 C121 H121 120.3
C120 C121 C122 119.3(5)
K1 C46 H46 119.6
C47 C46 K1 81.0(3)
C47 C46 H46 119.2
C47 C46 C45 121.5(5)
C45 C46 K1 70.9(3)
C45 C46 H46 119.2
K1 C47 H47 118.3
C48 C47 K1 77.7(3)
C48 C47 C46 119.3(5)
C48 C47 H47 120.3
C46 C47 K1 74.6(3)
C46 C47 H47 120.3
K2 C55 H55 113.2
C56 C55 K2 75.1(3)
C56 C55 H55 118.1
C54 C55 K2 83.4(3)
C54 C55 C56 123.8(5)
C54 C55 H55 118.1
C72 C74 H74A 109.5
C72 C74 H74B 109.5
C72 C74 H74C 109.5
H74A C74 H74B 109.5
H74A C74 H74C 109.5
H74B C74 H74C 109.5
C4 C3 C2 121.9(5)
C4 C3 H3 119.1
C2 C3 H3 119.1
C14 C15 H15 118.7
C16 C15 C14 122.6(5)
C16 C15 H15 118.7
P4 C57 H57 104.2
C58 C57 P4 113.8(4)
C58 C57 H57 104.2
C59 C57 P4 119.8(4)
C59 C57 H57 104.2
C59 C57 C58 108.9(4)
H97A C97 H97B 109.5
H97A C97 H97C 109.5
H97B C97 H97C 109.5
C96 C97 H97A 109.5
C96 C97 H97B 109.5
C96 C97 H97C 109.5
H94A C94 H94B 109.5
H94A C94 H94C 109.5
H94B C94 H94C 109.5
C93 C94 H94A 109.5
C93 C94 H94B 109.5
C93 C94 H94C 109.5
C85 C84 H84 120.4
C83 C84 C85 119.1(6)
C83 C84 H84 120.4
C13 C8 P2 115.5(3)
C9 C8 P2 123.8(4)
C9 C8 C13 120.4(5)
C91 C90 H90 120.2
C89 C90 C91 119.7(5)
C89 C90 H90 120.2
P6 C69 H69 105.8
C70 C69 P6 116.6(4)
C70 C69 H69 105.8
C71 C69 P6 110.9(4)
C71 C69 H69 105.8
C71 C69 C70 111.1(5)
H13A C135 H13B 109.5
H13A C135 H13C 109.5
H13B C135 H13C 109.5
C133 C135 H13A 109.5
C133 C135 H13B 109.5
C133 C135 H13C 109.5
P10 C133 H133 105.2
C135 C133 P10 113.8(4)
C135 C133 H133 105.2
C135 C133 C134 108.3(5)
C134 C133 P10 118.0(4)
C134 C133 H133 105.2
P8 C81 K6 100.9(2)
C86 C81 K6 75.8(3)
C86 C81 P8 117.0(4)
C82 C81 K6 91.8(3)
C82 C81 P8 124.4(4)
C82 C81 C86 118.6(5)
K7 C125 H125 121.4
C124 C125 K7 74.2(3)
C124 C125 H125 119.3
C126 C125 K7 76.2(3)
C126 C125 C124 121.3(6)
C126 C125 H125 119.3
H62A C62 H62B 109.5
H62A C62 H62C 109.5
H62B C62 H62C 109.5
C60 C62 H62A 109.5
C60 C62 H62B 109.5
C60 C62 H62C 109.5
K2 C54 H54 116.5
C53 C54 K2 81.1(3)
C53 C54 C55 119.8(5)
C53 C54 H54 120.1
C55 C54 K2 73.0(3)
C55 C54 H54 120.1
K7 C128 H128 108.2
C127 C128 K7 82.9(3)
C127 C128 H128 117.7
C127 C128 C129 124.6(6)
C129 C128 K7 80.4(3)
C129 C128 H128 117.7
C11 C10 H10 120.3
C11 C10 C9 119.3(5)
C9 C10 H10 120.3
K8 C122 H122 92.8
C123 C122 K8 80.4(3)
C123 C122 H122 118.1
C121 C122 K8 97.0(4)
C121 C122 C123 123.8(5)
C121 C122 H122 118.1
K1 C40 H40 114.8
C39 C40 K1 66.9(3)
C39 C40 H40 119.1
C41 C40 K1 89.1(3)
C41 C40 C39 121.8(5)
C41 C40 H40 119.1
P1 C20 H20 108.8
C21 C20 P1 110.3(3)
C21 C20 H20 108.8
C22 C20 P1 110.7(4)
C22 C20 H20 108.8
C22 C20 C21 109.3(5)
P3 C32 H32 105.8
C33 C32 P3 110.1(3)
C33 C32 H32 105.8
C34 C32 P3 117.9(4)
C34 C32 H32 105.8
C34 C32 C33 110.4(5)
H30A C30 H30B 109.5
H30A C30 H30C 109.5
H30B C30 H30C 109.5
C29 C30 H30A 109.5
C29 C30 H30B 109.5
C29 C30 H30C 109.5
K7 C126 H126 118.9
C127 C126 K7 70.7(3)
C127 C126 C125 119.1(5)
C127 C126 H126 120.5
C125 C126 K7 80.8(3)
C125 C126 H126 120.5
C49 C50 K1 82.6(3)
C49 C50 C45 115.7(5)
C49 C50 B2 118.9(4)
C45 C50 K1 79.9(3)
C45 C50 B2 125.0(4)
B2 C50 K1 100.3(3)
K6 C82 H82 117.2
C81 C82 K6 63.9(3)
C81 C82 H82 119.1
C83 C82 K6 89.7(4)
C83 C82 C81 121.7(5)
C83 C82 H82 119.1
C87 C88 H88 118.9
C89 C88 C87 122.1(5)
C89 C88 H88 118.9
H13D C131 H13E 109.5
H13D C131 H13F 109.5
H13E C131 H13F 109.5
C130 C131 H13D 109.5
C130 C131 H13E 109.5
C130 C131 H13F 109.5
C57 C58 H58A 109.5
C57 C58 H58B 109.5
C57 C58 H58C 109.5
H58A C58 H58B 109.5
H58A C58 H58C 109.5
H58B C58 H58C 109.5
H61A C61 H61B 109.5
H61A C61 H61C 109.5
H61B C61 H61C 109.5
C60 C61 H61A 109.5
C60 C61 H61B 109.5
C60 C61 H61C 109.5
H36A C36 H36B 109.5
H36A C36 H36C 109.5
H36B C36 H36C 109.5
C35 C36 H36A 109.5
C35 C36 H36B 109.5
C35 C36 H36C 109.5
C12 C11 H11 119.9
C10 C11 C12 120.3(5)
C10 C11 H11 119.9
P1 C23 H23 105.6
C24 C23 P1 117.6(4)
C24 C23 H23 105.6
C24 C23 C25 110.1(5)
C25 C23 P1 111.4(4)
C25 C23 H23 105.6
C76 C02Z B3 122.9(5)
C80 C02Z C76 117.1(5)
C80 C02Z B3 119.9(5)
P7 C93 H93 104.7
C94 C93 P7 114.9(4)
C94 C93 H93 104.7
C94 C93 C95 110.9(4)
C95 C93 P7 115.7(4)
C95 C93 H93 104.7
C02Z C76 P7 115.9(4)
C77 C76 P7 123.5(4)
C77 C76 C02Z 120.4(5)
C124 C129 K7 85.4(3)
C124 C129 C128 114.9(5)
C124 C129 B4 127.7(5)
C128 C129 K7 73.8(3)
C128 C129 B4 117.1(5)
B4 C129 K7 103.2(3)
P12 C142 H142 109.6
C143 C142 P12 109.6(4)
C143 C142 H142 109.6
C144 C142 P12 109.0(5)
C144 C142 H142 109.6
C144 C142 C143 109.3(5)
C121 C120 H120 120.4
C119 C120 C121 119.2(6)
C119 C120 H120 120.4
C02Z C80 H80 119.0
C79 C80 C02Z 122.1(5)
C79 C80 H80 119.0
H68A C68 H68B 109.5
H68A C68 H68C 109.5
H68B C68 H68C 109.5
C66 C68 H68A 109.5
C66 C68 H68B 109.5
C66 C68 H68C 109.5
P3 C35 H35 109.4
C36 C35 P3 110.9(3)
C36 C35 H35 109.4
C37 C35 P3 108.2(4)
C37 C35 C36 109.6(5)
C37 C35 H35 109.4
K1 C49 H49 116.2
C48 C49 K1 84.7(3)
C48 C49 C50 123.8(5)
C48 C49 H49 118.1
C50 C49 K1 71.2(3)
C50 C49 H49 118.1
P10 C112 K8 123.8(3)
C117 C112 K8 70.7(3)
C117 C112 P10 117.2(4)
C113 C112 K8 78.2(4)
C113 C112 P10 122.8(5)
C113 C112 C117 119.9(5)
C8 C9 C10 120.8(6)
C8 C9 H9 119.6
C10 C9 H9 119.6
P8 C102 H102 108.4
C104 C102 P8 110.3(4)
C104 C102 H102 108.4
C103 C102 P8 111.3(4)
C103 C102 H102 108.4
C103 C102 C104 110.0(6)
P7 C96 H96 108.5
C97 C96 P7 110.1(4)
C97 C96 H96 108.5
C97 C96 C98 108.1(5)
C98 C96 P7 113.1(4)
C98 C96 H96 108.5
H65A C65 H65B 109.5
H65A C65 H65C 109.5
H65B C65 H65C 109.5
C63 C65 H65A 109.5
C63 C65 H65B 109.5
C63 C65 H65C 109.5
H28A C28 H28B 109.5
H28A C28 H28C 109.5
H28B C28 H28C 109.5
C26 C28 H28A 109.5
C26 C28 H28B 109.5
C26 C28 H28C 109.5
P5 C63 H63 107.8
C65 C63 P5 112.3(4)
C65 C63 H63 107.8
C64 C63 P5 112.8(4)
C64 C63 C65 108.2(5)
C64 C63 H63 107.8
P5 C45 K1 116.1(2)
C46 C45 K1 83.7(3)
C46 C45 P5 123.4(4)
C46 C45 C50 120.3(5)
C50 C45 K1 73.0(3)
C50 C45 P5 116.3(4)
C76 C77 H77 119.3
C78 C77 C76 121.3(6)
C78 C77 H77 119.3
H15A C150 H15B 109.1
C151 C150 H15A 111.1
C151 C150 H15B 111.1
C149 C150 H15A 111.1
C149 C150 H15B 111.1
C149 C150 C151 103.3(5)
C120 C119 H119 119.3
C120 C119 C118 121.3(6)
C118 C119 H119 119.3
H10A C100 H10B 109.5
H10A C100 H10C 109.5
H10B C100 H10C 109.5
C99 C100 H10A 109.5
C99 C100 H10B 109.5
C99 C100 H10C 109.5
P2 C29 H29 105.1
C30 C29 P2 113.8(4)
C30 C29 H29 105.1
C31 C29 P2 115.7(4)
C31 C29 C30 110.9(5)
C31 C29 H29 105.1
P4 C60 H60 108.0
C62 C60 P4 113.5(3)
C62 C60 C61 109.0(5)
C62 C60 H60 108.0
C61 C60 P4 110.3(4)
C61 C60 H60 108.0
C63 C64 H64A 109.5
C63 C64 H64B 109.5
C63 C64 H64C 109.5
H64A C64 H64B 109.5
H64A C64 H64C 109.5
H64B C64 H64C 109.5
C84 C83 H83 119.9
C82 C83 C84 120.1(5)
C82 C83 H83 119.9
H14A C141 H14B 109.5
H14A C141 H14C 109.5
H14B C141 H14C 109.5
C139 C141 H14A 109.5
C139 C141 H14B 109.5
C139 C141 H14C 109.5
P11 C139 H139 108.7
C141 C139 P11 110.7(5)
C141 C139 H139 108.7
C141 C139 C140 110.8(6)
C140 C139 P11 109.1(4)
C140 C139 H139 108.7
K1 C148 H14D 111.7
K1 C148 H14E 70.3
O5 C148 K1 42.9(2)
O5 C148 H14D 110.7
O5 C148 H14E 110.7
O5 C148 C149 105.2(5)
H14D C148 H14E 108.8
C149 C148 K1 134.3(4)
C149 C148 H14D 110.7
C149 C148 H14E 110.7
P10 C130 H130 108.2
C131 C130 P10 110.2(4)
C131 C130 H130 108.2
C132 C130 P10 113.2(4)
C132 C130 C131 108.7(6)
C132 C130 H130 108.2
C69 C70 H70A 109.5
C69 C70 H70B 109.5
C69 C70 H70C 109.5
H70A C70 H70B 109.5
H70A C70 H70C 109.5
H70B C70 H70C 109.5
C123 C118 P11 118.4(4)
C123 C118 C119 120.9(5)
C119 C118 P11 120.7(4)
C90 C89 H89 120.3
C88 C89 C90 119.3(5)
C88 C89 H89 120.3
C35 C37 H37A 109.5
C35 C37 H37B 109.5
C35 C37 H37C 109.5
H37A C37 H37B 109.5
H37A C37 H37C 109.5
H37B C37 H37C 109.5
H27A C27 H27B 109.5
H27A C27 H27C 109.5
H27B C27 H27C 109.5
C26 C27 H27A 109.5
C26 C27 H27B 109.5
C26 C27 H27C 109.5
H13G C137 H13H 109.5
H13G C137 H13I 109.5
H13H C137 H13I 109.5
C136 C137 H13G 109.5
C136 C137 H13H 109.5
C136 C137 H13I 109.5
O5 C151 C150 106.4(5)
O5 C151 H15C 110.5
O5 C151 H15D 110.5
C150 C151 H15C 110.5
C150 C151 H15D 110.5
H15C C151 H15D 108.6
C20 C21 H21A 109.5
C20 C21 H21B 109.5
C20 C21 H21C 109.5
H21A C21 H21B 109.5
H21A C21 H21C 109.5
H21B C21 H21C 109.5
C96 C98 H98A 109.5
C96 C98 H98B 109.5
C96 C98 H98C 109.5
H98A C98 H98B 109.5
H98A C98 H98C 109.5
H98B C98 H98C 109.5
C57 C59 H59A 109.5
C57 C59 H59B 109.5
C57 C59 H59C 109.5
H59A C59 H59B 109.5
H59A C59 H59C 109.5
H59B C59 H59C 109.5
C112 C117 K8 84.8(3)
C112 C117 B4 124.9(5)
C116 C117 K8 74.3(3)
C116 C117 C112 116.1(5)
C116 C117 B4 118.7(5)
B4 C117 K8 104.2(4)
P2 C26 H26 108.3
C28 C26 P2 110.2(4)
C28 C26 H26 108.3
C27 C26 P2 113.0(4)
C27 C26 C28 108.7(5)
C27 C26 H26 108.3
C80 C79 H79 120.1
C80 C79 C78 119.8(6)
C78 C79 H79 120.1
C69 C71 H71A 109.5
C69 C71 H71B 109.5
C69 C71 H71C 109.5
H71A C71 H71B 109.5
H71A C71 H71C 109.5
H71B C71 H71C 109.5
C142 C143 H14F 109.5
C142 C143 H14G 109.5
C142 C143 H14H 109.5
H14F C143 H14G 109.5
H14F C143 H14H 109.5
H14G C143 H14H 109.5
H10D C101 H10E 109.5
H10D C101 H10F 109.5
H10E C101 H10F 109.5
C99 C101 H10D 109.5
C99 C101 H10E 109.5
C99 C101 H10F 109.5
K8 C115 H115 113.0
C116 C115 K8 74.9(4)
C116 C115 H115 120.1
C114 C115 K8 82.4(4)
C114 C115 H115 120.1
C114 C115 C116 119.7(6)
C19 B1 H1 99(2)
C7 B1 C19 111.3(4)
C7 B1 C13 113.0(4)
C7 B1 H1 106(2)
C13 B1 C19 119.8(4)
C13 B1 H1 106(2)
C32 C33 H33A 109.5
C32 C33 H33B 109.5
C32 C33 H33C 109.5
H33A C33 H33B 109.5
H33A C33 H33C 109.5
H33B C33 H33C 109.5
C29 C31 H31A 109.5
C29 C31 H31B 109.5
C29 C31 H31C 109.5
H31A C31 H31B 109.5
H31A C31 H31C 109.5
H31B C31 H31C 109.5
C93 C95 H95A 109.5
C93 C95 H95B 109.5
C93 C95 H95C 109.5
H95A C95 H95B 109.5
H95A C95 H95C 109.5
H95B C95 H95C 109.5
C133 C134 H13J 109.5
C133 C134 H13K 109.5
C133 C134 H13L 109.5
H13J C134 H13K 109.5
H13J C134 H13L 109.5
H13K C134 H13L 109.5
K8 C116 H116 111.1
C117 C116 K8 80.3(4)
C117 C116 H116 118.4
C115 C116 K8 80.0(4)
C115 C116 C117 123.3(6)
C115 C116 H116 118.4
K8 C113 H113 118.7
C112 C113 K8 77.9(3)
C112 C113 H113 119.3
C114 C113 K8 74.9(4)
C114 C113 C112 121.3(6)
C114 C113 H113 119.3
C130 C132 H13M 109.5
C130 C132 H13N 109.5
C130 C132 H13O 109.5
H13M C132 H13N 109.5
H13M C132 H13O 109.5
H13N C132 H13O 109.5
C20 C22 H22A 109.5
C20 C22 H22B 109.5
C20 C22 H22C 109.5
H22A C22 H22B 109.5
H22A C22 H22C 109.5
H22B C22 H22C 109.5
C77 C78 C79 119.1(5)
C77 C78 H78 120.5
C79 C78 H78 120.5
K8 C114 H114 115.5
C115 C114 K8 73.4(4)
C115 C114 C113 119.3(6)
C115 C114 H114 120.3
C113 C114 K8 81.4(4)
C113 C114 H114 120.3
C92 B3 H3A 103(2)
C86 B3 C92 111.1(4)
C86 B3 C02Z 115.4(4)
C86 B3 H3A 101(2)
C02Z B3 C92 117.3(4)
C02Z B3 H3A 106(2)
C102 C104 H10G 109.5
C102 C104 H10H 109.5
C102 C104 H10I 109.5
H10G C104 H10H 109.5
H10G C104 H10I 109.5
H10H C104 H10I 109.5
C32 C34 H34A 109.5
C32 C34 H34B 109.5
C32 C34 H34C 109.5
H34A C34 H34B 109.5
H34A C34 H34C 109.5
H34B C34 H34C 109.5
H16A C162 H16B 109.5
C163 C162 H16A 111.7
C163 C162 H16B 111.7
C161 C162 H16A 111.7
C161 C162 H16B 111.7
C161 C162 C163 100.2(6)
C44 B2 C56 114.5(4)
C44 B2 C50 106.3(4)
C56 B2 C50 111.8(4)
H67A C67 H67B 109.5
H67A C67 H67C 109.5
H67B C67 H67C 109.5
C66 C67 H67A 109.5
C66 C67 H67B 109.5
C66 C67 H67C 109.5
P11 C136 H136 106.1
C137 C136 P11 109.2(4)
C137 C136 H136 106.1
C137 C136 C138 108.9(6)
C138 C136 P11 119.5(5)
C138 C136 H136 106.1
C150 C149 H14I 111.6
C150 C149 H14J 111.6
C148 C149 C150 101.1(5)
C148 C149 H14I 111.6
C148 C149 H14J 111.6
H14I C149 H14J 109.4
O7 C04T H04A 110.4
O7 C04T H04B 110.4
O7 C04T C05B 106.5(6)
H04A C04T H04B 108.6
C05B C04T H04A 110.4
C05B C04T H04B 110.4
C102 C103 H10J 109.5
C102 C103 H10K 109.5
C102 C103 H10L 109.5
H10J C103 H10K 109.5
H10J C103 H10L 109.5
H10K C103 H10L 109.5
K8 C163 H16C 72.8
K8 C163 H16D 105.2
O8 C163 K8 43.3(3)
O8 C163 C162 105.3(5)
O8 C163 H16C 110.7
O8 C163 H16D 110.7
C162 C163 K8 139.8(4)
C162 C163 H16C 110.7
C162 C163 H16D 110.7
H16C C163 H16D 108.8
C142 C144 H14K 109.5
C142 C144 H14L 109.5
C142 C144 H14M 109.5
H14K C144 H14L 109.5
H14K C144 H14M 109.5
H14L C144 H14M 109.5
P8 C99 H99 105.0
C100 C99 P8 116.6(4)
C100 C99 H99 105.0
C101 C99 P8 113.4(4)
C101 C99 C100 110.6(5)
C101 C99 H99 105.0
C162 C161 H16E 110.4
C162 C161 H16F 110.4
H16E C161 H16F 108.6
C160 C161 C162 106.7(8)
C160 C161 H16E 110.4
C160 C161 H16F 110.4
C23 C24 H24A 109.5
C23 C24 H24B 109.5
C23 C24 H24C 109.5
H24A C24 H24B 109.5
H24A C24 H24C 109.5
H24B C24 H24C 109.5
C23 C25 H25A 109.5
C23 C25 H25B 109.5
C23 C25 H25C 109.5
H25A C25 H25B 109.5
H25A C25 H25C 109.5
H25B C25 H25C 109.5
H10M C109 H10N 109.5
H10M C109 H10O 109.5
H10N C109 H10O 109.5
C108 C109 H10M 109.5
C108 C109 H10N 109.5
C108 C109 H10O 109.5
O9 C156 H15E 111.1
O9 C156 H15F 111.1
O9 C156 C157 103.5(6)
H15E C156 H15F 109.0
C157 C156 H15E 111.1
C157 C156 H15F 111.1
C139 C140 H14N 109.5
C139 C140 H14O 109.5
C139 C140 H14P 109.5
H14N C140 H14O 109.5
H14N C140 H14P 109.5
H14O C140 H14P 109.5
C167 C166 H166 120.9
C167 C166 C165 118.2(8)
C165 C166 H166 120.9
P9 C105 H105 109.3
C107 C105 P9 109.7(5)
C107 C105 H105 109.3
C106 C105 P9 109.3(6)
C106 C105 H105 109.3
C106 C105 C107 110.0(7)
P12 C146 H146 106.9
C145 C146 P12 119.0(11)
C145 C146 H146 106.9
C145 C146 C147 109.1(12)
C147 C146 P12 107.3(15)
C147 C146 H146 106.9
P5 C66 H66 105.6
C68 C66 P5 111.3(4)
C68 C66 H66 105.6
C67 C66 P5 116.1(5)
C67 C66 C68 111.7(6)
C67 C66 H66 105.6
P9 C108 H108 106.1
C109 C108 P9 111.4(5)
C109 C108 H108 106.1
C110 C108 P9 115.5(6)
C110 C108 C109 110.9(7)
C110 C108 H108 106.1
C166 C167 H167 119.1
C168 C167 C166 121.7(9)
C168 C167 H167 119.1
C105 C107 H10P 109.5
C105 C107 H10Q 109.5
C105 C107 H10R 109.5
H10P C107 H10Q 109.5
H10P C107 H10R 109.5
H10Q C107 H10R 109.5
C04T C05B H05A 111.0
C04T C05B H05B 111.0
H05A C05B H05B 109.0
C05S C05B C04T 103.9(7)
C05S C05B H05A 111.0
C05S C05B H05B 111.0
C136 C138 H13P 109.5
C136 C138 H13Q 109.5
C136 C138 H13R 109.5
H13P C138 H13Q 109.5
H13P C138 H13R 109.5
H13Q C138 H13R 109.5
C166 C165 H165 119.7
C164 C165 C166 120.6(9)
C164 C165 H165 119.7
H15G C158 H15H 108.8
C157 C158 H15G 110.7
C157 C158 H15H 110.7
C157 C158 C159 105.4(7)
C159 C158 H15G 110.7
C159 C158 H15H 110.7
O6 C152 H15I 110.7
O6 C152 H15J 110.7
O6 C152 C153 105.3(8)
H15I C152 H15J 108.8
C153 C152 H15I 110.7
C153 C152 H15J 110.7
C156 C157 H15K 111.1
C156 C157 H15L 111.1
C158 C157 C156 103.5(7)
C158 C157 H15K 111.1
C158 C157 H15L 111.1
H15K C157 H15L 109.0
C165 C164 H164 119.7
C169 C164 C165 120.7(9)
C169 C164 H164 119.7
C123 B4 C129 108.2(4)
C117 B4 C123 108.2(5)
C117 B4 C129 118.1(5)
C170 C175 H175 117.5
C174 C175 H175 117.5
C174 C175 C170 124.9(13)
C175 C170 H170 119.7
C175 C170 C171 120.6(12)
C171 C170 H170 119.7
O7 C05L H05C 110.7
O7 C05L H05D 110.7
O7 C05L C05S 105.4(7)
H05C C05L H05D 108.8
C05S C05L H05C 110.7
C05S C05L H05D 110.7
O6 C155 H15M 110.9
O6 C155 H15N 110.9
O6 C155 C154 104.5(8)
H15M C155 H15N 108.9
C154 C155 H15M 110.9
C154 C155 H15N 110.9
O9 C159 C158 104.8(6)
O9 C159 H15O 110.8
O9 C159 H15P 110.8
C158 C159 H15O 110.8
C158 C159 H15P 110.8
H15O C159 H15P 108.9
C105 C106 H10S 109.5
C105 C106 H10T 109.5
C105 C106 H10U 109.5
H10S C106 H10T 109.5
H10S C106 H10U 109.5
H10T C106 H10U 109.5
C108 C110 H11A 109.5
C108 C110 H11B 109.5
C108 C110 H11C 109.5
H11A C110 H11B 109.5
H11A C110 H11C 109.5
H11B C110 H11C 109.5
C164 C169 H169 119.8
C164 C169 C168 120.5(9)
C168 C169 H169 119.8
C167 C168 C169 118.3(9)
C167 C168 H168 120.8
C169 C168 H168 120.8
C05B C05S C05L 102.8(8)
C05B C05S H05E 111.2
C05B C05S H05F 111.2
C05L C05S H05E 111.2
C05L C05S H05F 111.2
H05E C05S H05F 109.1
C171 C172 H172 119.0
C171 C172 C173 122.0(13)
C173 C172 H172 119.0
C152 C153 H15Q 111.0
C152 C153 H15R 111.0
C152 C153 C154 103.7(9)
H15Q C153 H15R 109.0
C154 C153 H15Q 111.0
C154 C153 H15R 111.0
C170 C171 C172 113.9(10)
C170 C171 H171 123.0
C172 C171 H171 123.0
O8 C160 H16G 109.8
O8 C160 H16H 109.8
C161 C160 O8 109.5(8)
C161 C160 H16G 109.8
C161 C160 H16H 109.8
H16G C160 H16H 108.2
C175 C174 H174 118.8
C175 C174 C173 122.4(14)
C173 C174 H174 118.8
C172 C173 H173 122.1
C174 C173 C172 115.8(14)
C174 C173 H173 122.1
C155 C154 C153 103.7(9)
C155 C154 H15S 111.0
C155 C154 H15T 111.0
C153 C154 H15S 111.0
C153 C154 H15T 111.0
H15S C154 H15T 109.0
C146 C145 H14Q 109.5
C146 C145 H14R 109.5
C146 C145 H14S 109.5
H14Q C145 H14R 109.5
H14Q C145 H14S 109.5
H14R C145 H14S 109.5
C146 C147 H14T 109.5
C146 C147 H14U 109.5
C146 C147 H14V 109.5
H14T C147 H14U 109.5
H14T C147 H14V 109.5
H14U C147 H14V 109.5
H21D C211 H21E 109.5
H21D C211 H21F 109.5
H21E C211 H21F 109.5
C209 C211 H21D 109.5
C209 C211 H21E 109.5
C209 C211 H21F 109.5
H21G C210 H21H 109.5
H21G C210 H21I 109.5
H21H C210 H21I 109.5
C209 C210 H21G 109.5
C209 C210 H21H 109.5
C209 C210 H21I 109.5
P12 C209 H209 108.4
C211 C209 P12 107.2(18)
C211 C209 H209 108.4
C210 C209 P12 114(3)
C210 C209 C211 110(2)
C210 C209 H209 108.4
H17A C177 H17B 108.9
C178 C177 H17A 110.9
C178 C177 H17B 110.9
C176 C177 H17A 110.9
C176 C177 H17B 110.9
C176 C177 C178 104.3(15)
H17C C179 H17D 108.2
C178 C179 H17C 109.8
C178 C179 H17D 109.8
C180 C179 H17C 109.8
C180 C179 H17D 109.8
C180 C179 C178 109.5(14)
C177 C178 C179 111.4(14)
C177 C178 H17E 109.4
C177 C178 H17F 109.4
C179 C178 H17E 109.4
C179 C178 H17F 109.4
H17E C178 H17F 108.0
C177 C176 H17G 109.5
C177 C176 H17H 109.5
C177 C176 H17I 109.5
H17G C176 H17H 109.5
H17G C176 H17I 109.5
H17H C176 H17I 109.5
C179 C180 H18A 109.5
C179 C180 H18B 109.5
C179 C180 H18C 109.5
H18A C180 H18B 109.5
H18A C180 H18C 109.5
H18B C180 H18C 109.5
H18D C185 H18E 109.5
H18D C185 H18F 109.5
H18E C185 H18F 109.5
C184 C185 H18D 109.5
C184 C185 H18E 109.5
C184 C185 H18F 109.5
H18G C183 H18H 105.9
C184 C183 H18G 105.1
C184 C183 H18H 105.1
C182 C183 H18G 105.1
C182 C183 H18H 105.1
C182 C183 C184 129(2)
H18I C181 H18J 109.5
H18I C181 H18K 109.5
H18J C181 H18K 109.5
C182 C181 H18I 109.5
C182 C181 H18J 109.5
C182 C181 H18K 109.5
C185 C184 C183 126.1(19)
C185 C184 H18L 105.8
C185 C184 H18M 105.8
C183 C184 H18L 105.8
C183 C184 H18M 105.8
H18L C184 H18M 106.2
C183 C182 H18N 103.1
C183 C182 H18O 103.1
C181 C182 C183 136(2)
C181 C182 H18N 103.1
C181 C182 H18O 103.1
H18N C182 H18O 105.1
H19A C194 H19B 109.5
H19A C194 H19C 109.5
H19B C194 H19C 109.5
C193 C194 H19A 109.5
C193 C194 H19B 109.5
C193 C194 H19C 109.5
H19D C192 H19E 108.7
C193 C192 H19D 110.5
C193 C192 H19E 110.5
C191 C192 H19D 110.5
C191 C192 H19E 110.5
C191 C192 C193 106(2)
C194 C193 C192 108.3(16)
C194 C193 H19F 110.0
C194 C193 H19G 110.0
C192 C193 H19F 110.0
C192 C193 H19G 110.0
H19F C193 H19G 108.4
H19H C190 H19I 109.5
H19H C190 H19J 109.5
H19I C190 H19J 109.5
C191 C190 H19H 109.5
C191 C190 H19I 109.5
C191 C190 H19J 109.5
C192 C191 H19K 109.7
C192 C191 H19L 109.7
C190 C191 C192 109.9(17)
C190 C191 H19K 109.7
C190 C191 H19L 109.7
H19K C191 H19L 108.2
H18P C189 H18Q 108.8
O10 C189 H18P 110.6
O10 C189 H18Q 110.6
O10 C189 C188 105.5(14)
C188 C189 H18P 110.6
C188 C189 H18Q 110.6
C186 O10 C189 109.6(13)
O10 C186 H18R 109.7
O10 C186 H18S 109.7
O10 C186 C187 109.7(12)
H18R C186 H18S 108.2
C187 C186 H18R 109.7
C187 C186 H18S 109.7
C189 C188 H18T 110.7
C189 C188 H18U 110.7
H18T C188 H18U 108.8
C187 C188 C189 105.2(14)
C187 C188 H18T 110.7
C187 C188 H18U 110.7
C186 C187 C188 103.4(15)
C186 C187 H18V 111.1
C186 C187 H18W 111.1
C188 C187 H18V 111.1
C188 C187 H18W 111.1
H18V C187 H18W 109.0
C198 O11 C195 108.4(15)
H19M C197 H19N 108.7
C196 C197 H19M 110.6
C196 C197 H19N 110.6
C198 C197 H19M 110.6
C198 C197 H19N 110.6
C198 C197 C196 105.7(13)
C197 C196 H19O 111.1
C197 C196 H19P 111.1
C197 C196 C195 103.4(14)
H19O C196 H19P 109.1
C195 C196 H19O 111.1
C195 C196 H19P 111.1
O11 C198 C197 110.3(15)
O11 C198 H19Q 109.6
O11 C198 H19R 109.6
C197 C198 H19Q 109.6
C197 C198 H19R 109.6
H19Q C198 H19R 108.1
O11 C195 C196 106.2(15)
O11 C195 H19S 110.5
O11 C195 H19T 110.5
C196 C195 H19S 110.5
C196 C195 H19T 110.5
H19S C195 H19T 108.7
C205 O12 C208 109.2(13)
H20A C206 H20B 108.6
C8AA C206 H20A 110.4
C8AA C206 H20B 110.4
C205 C206 H20A 110.4
C205 C206 H20B 110.4
C205 C206 C8AA 106.5(10)
C206 C8AA H8AA 110.6
C206 C8AA H8AB 110.6
H8AA C8AA H8AB 108.8
C208 C8AA C206 105.6(9)
C208 C8AA H8AA 110.6
C208 C8AA H8AB 110.6
O12 C208 C8AA 108.6(12)
O12 C208 H20C 110.0
O12 C208 H20D 110.0
C8AA C208 H20C 110.0
C8AA C208 H20D 110.0
H20C C208 H20D 108.4
O12 C205 C206 109.2(11)
O12 C205 H20E 109.8
O12 C205 H20F 109.8
C206 C205 H20E 109.8
C206 C205 H20F 109.8
H20E C205 H20F 108.3
C204 C199 H199 120.0
C204 C199 C200 120.0
C200 C199 H199 120.0
C199 C204 H204 120.0
C199 C204 C207 120.0
C207 C204 H204 120.0
C204 C207 H207 120.0
C204 C207 C202 120.0
C202 C207 H207 120.0
C207 C202 H202 120.0
C207 C202 C201 120.0
C201 C202 H202 120.0
C202 C201 H201 120.0
C200 C201 C202 120.0
C200 C201 H201 120.0
C199 C200 H200 120.0
C201 C200 C199 120.0
C201 C200 H200 120.0
H21J C212 H21K 109.5
H21J C212 H21L 109.5
H21K C212 H21L 109.5
C213 C212 H21J 109.5
C213 C212 H21K 109.5
C213 C212 H21L 109.5
C212 C213 H21M 109.4
C212 C213 H21N 109.4
C212 C213 C214 111(2)
H21M C213 H21N 108.0
C214 C213 H21M 109.4
C214 C213 H21N 109.4
C213 C214 H21O 109.9
C213 C214 H21P 109.9
C213 C214 C215 109(2)
H21O C214 H21P 108.3
C215 C214 H21O 109.9
C215 C214 H21P 109.9
C214 C215 H21Q 111.4
C214 C215 H21R 111.4
H21Q C215 H21R 109.3
C216 C215 C214 102(2)
C216 C215 H21Q 111.4
C216 C215 H21R 111.4
C215 C216 H21S 109.5
C215 C216 H21T 109.5
C215 C216 H21U 109.5
H21S C216 H21T 109.5
H21S C216 H21U 109.5
H21T C216 H21U 109.5

loop_
_geom_bond_atom_site_label_1
_geom_bond_atom_site_label_2
_geom_bond_distance
Fe1 P1 2.1713(16)
Fe1 P2 2.2058(15)
Fe1 C0AA 1.698(5)
Fe1 H 1.48(6)
Fe1 H1 1.59(5)
Fe2 P4 2.1803(15)
Fe2 P5 2.1520(15)
Fe2 C38 1.709(6)
Fe2 HB 1.50(7)
Fe3 P8 2.1871(15)
Fe3 P7 2.2118(15)
Fe3 C75 1.694(5)
Fe3 H3A 1.58(5)
Fe4 P10 2.1718(15)
Fe4 P11 2.1605(18)
Fe4 C111 1.704(6)
Fe4 HA 1.62(6)
K5 O1 2.757(4)
K5 O3 2.737(4)
K5 O4 2.767(4)
K5 O2 2.740(4)
K5 C0AA 3.373(5)
K5 C75 3.339(5)
K4 O1 2.593(3)
K4 O3 2.651(4)
K4 O4 2.815(4)
K4 O2 2.814(4)
K4 C111 3.521(6)
K3 O1 2.945(4)
K3 O2 2.998(4)
K3 C7 3.125(5)
K3 C38 2.991(5)
K3 C0AA 3.012(5)
K3 C2 3.252(5)
K3 C6 3.445(5)
K3 HB 2.76(7)
K2 O3 3.098(4)
K2 O2 2.999(4)
K2 C38 3.028(5)
K2 C52 3.460(5)
K2 C56 3.271(5)
K2 C51 3.341(5)
K2 C53 3.526(5)
K2 C75 2.949(5)
K2 C55 3.336(5)
K2 C54 3.466(5)
K7 O1 3.070(4)
K7 O4 2.860(4)
K7 C111 2.938(5)
K7 C0AA 2.919(5)
K7 C127 3.268(5)
K7 C124 3.412(5)
K7 C125 3.511(5)
K7 C128 3.139(5)
K7 C126 3.454(5)
K7 C129 3.223(5)
K7 H 2.86(6)
K6 O3 2.921(4)
K6 O4 2.958(4)
K6 C111 2.925(5)
K6 C85 3.374(6)
K6 C75 2.994(5)
K6 C86 3.059(5)
K6 C81 3.077(5)
K6 C82 3.425(6)
K6 HA 2.52(6)
K1 O5 2.676(4)
K1 O6 2.626(5)
K1 C43 3.389(5)
K1 C44 3.096(5)
K1 C39 3.119(5)
K1 C48 3.317(5)
K1 C46 3.246(5)
K1 C47 3.325(5)
K1 C40 3.388(5)
K1 C50 2.999(5)
K1 C49 3.142(5)
K1 C45 3.086(5)
K8 O7 2.741(5)
K8 O8 2.656(5)
K8 O9 2.727(5)
K8 C123 3.349(5)
K8 C122 3.282(6)
K8 C112 3.411(6)
K8 C117 3.233(6)
K8 C115 3.222(7)
K8 C116 3.158(6)
K8 C113 3.414(7)
K8 C114 3.333(6)
K8 C163 3.506(7)
P4 C39 1.850(5)
P4 C57 1.883(5)
P4 C60 1.884(5)
P8 C81 1.850(5)
P8 C102 1.877(6)
P8 C99 1.893(6)
P1 C2 1.857(5)
P1 C20 1.890(5)
P1 C23 1.897(5)
P6 C51 1.851(5)
P6 C72 1.868(5)
P6 C69 1.877(5)
P2 C8 1.847(5)
P2 C29 1.880(5)
P2 C26 1.866(6)
P5 C63 1.874(6)
P5 C45 1.847(5)
P5 C66 1.912(6)
P7 C93 1.889(5)
P7 C76 1.849(6)
P7 C96 1.868(5)
P3 C14 1.855(5)
P3 C32 1.882(5)
P3 C35 1.868(5)
P10 C133 1.897(6)
P10 C112 1.852(6)
P10 C130 1.879(6)
P9 C87 1.854(5)
P9 C105 1.872(7)
P9 C108 1.866(7)
P11 C139 1.871(6)
P11 C118 1.843(6)
P11 C136 1.902(6)
P12 C124 1.859(6)
P12 C142 1.879(6)
P12 C146 1.83(2)
P12 C209 1.99(4)
O1 C0AA 1.235(6)
O3 C75 1.239(6)
O4 C111 1.247(6)
O2 C38 1.224(6)
O5 C148 1.429(7)
O5 C151 1.447(7)
O7 C04T 1.442(8)
O7 C05L 1.414(9)
C19 C18 1.408(6)
C19 C14 1.438(6)
C19 B1 1.659(7)
O6 C152 1.430(9)
O6 C155 1.438(9)
C18 H18 0.9500
C18 C17 1.378(7)
C7 C2 1.423(7)
C7 C6 1.401(7)
C7 B1 1.617(8)
C43 H43 0.9500
C43 C44 1.415(7)
C43 C42 1.382(7)
C44 C39 1.417(7)
C44 B2 1.637(7)
C52 H52 0.9500
C52 C51 1.395(7)
C52 C53 1.388(7)
C42 H42 0.9500
C42 C41 1.387(7)
C56 C51 1.427(7)
C56 C55 1.404(7)
C56 B2 1.642(7)
C13 C12 1.407(7)
C13 C8 1.411(8)
C13 B1 1.640(7)
C17 H17 0.9500
C17 C16 1.385(7)
C14 C15 1.401(7)
C12 H12 0.9500
C12 C11 1.393(7)
C39 C40 1.411(7)
C73 H73A 0.9800
C73 H73B 0.9800
C73 H73C 0.9800
C73 C72 1.533(7)
C16 H16 0.9500
C16 C15 1.373(7)
O8 C163 1.422(9)
O8 C160 1.435(9)
C4 H4 0.9500
C4 C5 1.392(7)
C4 C3 1.374(8)
C5 H5 0.9500
C5 C6 1.382(8)
C92 C91 1.406(7)
C92 C87 1.408(7)
C92 B3 1.673(7)
O9 C156 1.412(9)
O9 C159 1.440(9)
C53 H53 0.9500
C53 C54 1.384(8)
C91 H91 0.9500
C91 C90 1.393(7)
C127 H127 0.9500
C127 C128 1.380(8)
C127 C126 1.386(8)
C2 C3 1.404(8)
C41 H41 0.9500
C41 C40 1.380(7)
C72 H72 1.0000
C72 C74 1.537(7)
C123 C122 1.415(8)
C123 C118 1.409(8)
C123 B4 1.649(9)
C6 H6 0.9500
C124 C125 1.424(8)
C124 C129 1.410(8)
C85 H85 0.9500
C85 C86 1.399(8)
C85 C84 1.387(8)
C48 H48 0.9500
C48 C47 1.381(8)
C48 C49 1.393(7)
C87 C88 1.419(7)
C86 C81 1.437(7)
C86 B3 1.627(7)
C121 H121 0.9500
C121 C122 1.386(8)
C121 C120 1.384(8)
C46 H46 0.9500
C46 C47 1.391(7)
C46 C45 1.397(7)
C47 H47 0.9500
C55 H55 0.9500
C55 C54 1.395(7)
C74 H74A 0.9800
C74 H74B 0.9800
C74 H74C 0.9800
C3 H3 0.9500
C15 H15 0.9500
C57 H57 1.0000
C57 C58 1.537(7)
C57 C59 1.523(8)
C97 H97A 0.9800
C97 H97B 0.9800
C97 H97C 0.9800
C97 C96 1.524(8)
C94 H94A 0.9800
C94 H94B 0.9800
C94 H94C 0.9800
C94 C93 1.529(7)
C84 H84 0.9500
C84 C83 1.386(8)
C8 C9 1.398(7)
C90 H90 0.9500
C90 C89 1.370(8)
C69 H69 1.0000
C69 C70 1.531(8)
C69 C71 1.523(8)
C135 H13A 0.9800
C135 H13B 0.9800
C135 H13C 0.9800
C135 C133 1.541(8)
C133 H133 1.0000
C133 C134 1.544(7)
C81 C82 1.413(7)
C125 H125 0.9500
C125 C126 1.390(8)
C62 H62A 0.9800
C62 H62B 0.9800
C62 H62C 0.9800
C62 C60 1.528(8)
C54 H54 0.9500
C128 H128 0.9500
C128 C129 1.423(7)
C10 H10 0.9500
C10 C11 1.374(8)
C10 C9 1.401(8)
C122 H122 0.9500
C40 H40 0.9500
C20 H20 1.0000
C20 C21 1.525(7)
C20 C22 1.524(8)
C32 H32 1.0000
C32 C33 1.535(8)
C32 C34 1.521(7)
C30 H30A 0.9800
C30 H30B 0.9800
C30 H30C 0.9800
C30 C29 1.549(7)
C126 H126 0.9500
C50 C49 1.401(7)
C50 C45 1.425(7)
C50 B2 1.649(8)
C82 H82 0.9500
C82 C83 1.376(8)
C88 H88 0.9500
C88 C89 1.361(8)
C131 H13D 0.9800
C131 H13E 0.9800
C131 H13F 0.9800
C131 C130 1.540(9)
C58 H58A 0.9800
C58 H58B 0.9800
C58 H58C 0.9800
C61 H61A 0.9800
C61 H61B 0.9800
C61 H61C 0.9800
C61 C60 1.538(7)
C36 H36A 0.9800
C36 H36B 0.9800
C36 H36C 0.9800
C36 C35 1.539(8)
C11 H11 0.9500
C23 H23 1.0000
C23 C24 1.504(9)
C23 C25 1.530(9)
C02Z C76 1.407(8)
C02Z C80 1.403(7)
C02Z B3 1.633(7)
C93 H93 1.0000
C93 C95 1.535(7)
C76 C77 1.397(7)
C129 B4 1.649(9)
C142 H142 1.0000
C142 C143 1.542(8)
C142 C144 1.522(9)
C120 H120 0.9500
C120 C119 1.378(8)
C80 H80 0.9500
C80 C79 1.390(8)
C68 H68A 0.9800
C68 H68B 0.9800
C68 H68C 0.9800
C68 C66 1.513(9)
C35 H35 1.0000
C35 C37 1.535(7)
C49 H49 0.9500
C112 C117 1.419(8)
C112 C113 1.415(8)
C9 H9 0.9500
C102 H102 1.0000
C102 C104 1.536(9)
C102 C103 1.523(9)
C96 H96 1.0000
C96 C98 1.525(7)
C65 H65A 0.9800
C65 H65B 0.9800
C65 H65C 0.9800
C65 C63 1.531(8)
C28 H28A 0.9800
C28 H28B 0.9800
C28 H28C 0.9800
C28 C26 1.531(8)
C63 H63 1.0000
C63 C64 1.510(9)
C77 H77 0.9500
C77 C78 1.380(8)
C150 H15A 0.9900
C150 H15B 0.9900
C150 C151 1.523(8)
C150 C149 1.515(9)
C119 H119 0.9500
C119 C118 1.412(9)
C100 H10A 0.9800
C100 H10B 0.9800
C100 H10C 0.9800
C100 C99 1.538(7)
C29 H29 1.0000
C29 C31 1.531(7)
C60 H60 1.0000
C64 H64A 0.9800
C64 H64B 0.9800
C64 H64C 0.9800
C83 H83 0.9500
C141 H14A 0.9800
C141 H14B 0.9800
C141 H14C 0.9800
C141 C139 1.520(9)
C139 H139 1.0000
C139 C140 1.532(9)
C148 H14D 0.9900
C148 H14E 0.9900
C148 C149 1.503(8)
C130 H130 1.0000
C130 C132 1.523(9)
C70 H70A 0.9800
C70 H70B 0.9800
C70 H70C 0.9800
C89 H89 0.9500
C37 H37A 0.9800
C37 H37B 0.9800
C37 H37C 0.9800
C27 H27A 0.9800
C27 H27B 0.9800
C27 H27C 0.9800
C27 C26 1.528(8)
C137 H13G 0.9800
C137 H13H 0.9800
C137 H13I 0.9800
C137 C136 1.536(9)
C151 H15C 0.9900
C151 H15D 0.9900
C21 H21A 0.9800
C21 H21B 0.9800
C21 H21C 0.9800
C98 H98A 0.9800
C98 H98B 0.9800
C98 H98C 0.9800
C59 H59A 0.9800
C59 H59B 0.9800
C59 H59C 0.9800
C117 C116 1.407(8)
C117 B4 1.632(8)
C26 H26 1.0000
C79 H79 0.9500
C79 C78 1.394(9)
C71 H71A 0.9800
C71 H71B 0.9800
C71 H71C 0.9800
C143 H14F 0.9800
C143 H14G 0.9800
C143 H14H 0.9800
C101 H10D 0.9800
C101 H10E 0.9800
C101 H10F 0.9800
C101 C99 1.513(8)
C115 H115 0.9500
C115 C116 1.390(8)
C115 C114 1.380(9)
B1 H1 1.31(5)
C33 H33A 0.9800
C33 H33B 0.9800
C33 H33C 0.9800
C31 H31A 0.9800
C31 H31B 0.9800
C31 H31C 0.9800
C95 H95A 0.9800
C95 H95B 0.9800
C95 H95C 0.9800
C134 H13J 0.9800
C134 H13K 0.9800
C134 H13L 0.9800
C116 H116 0.9500
C113 H113 0.9500
C113 C114 1.386(9)
C132 H13M 0.9800
C132 H13N 0.9800
C132 H13O 0.9800
C22 H22A 0.9800
C22 H22B 0.9800
C22 H22C 0.9800
C78 H78 0.9500
C114 H114 0.9500
B3 H3A 1.27(5)
C104 H10G 0.9800
C104 H10H 0.9800
C104 H10I 0.9800
C34 H34A 0.9800
C34 H34B 0.9800
C34 H34C 0.9800
C162 H16A 0.9900
C162 H16B 0.9900
C162 C163 1.514(9)
C162 C161 1.510(11)
C67 H67A 0.9800
C67 H67B 0.9800
C67 H67C 0.9800
C67 C66 1.456(9)
C136 H136 1.0000
C136 C138 1.558(9)
C149 H14I 0.9900
C149 H14J 0.9900
C04T H04A 0.9900
C04T H04B 0.9900
C04T C05B 1.539(11)
C103 H10J 0.9800
C103 H10K 0.9800
C103 H10L 0.9800
C163 H16C 0.9900
C163 H16D 0.9900
C144 H14K 0.9800
C144 H14L 0.9800
C144 H14M 0.9800
C99 H99 1.0000
C161 H16E 0.9900
C161 H16F 0.9900
C161 C160 1.372(12)
C24 H24A 0.9800
C24 H24B 0.9800
C24 H24C 0.9800
C25 H25A 0.9800
C25 H25B 0.9800
C25 H25C 0.9800
C109 H10M 0.9800
C109 H10N 0.9800
C109 H10O 0.9800
C109 C108 1.533(9)
C156 H15E 0.9900
C156 H15F 0.9900
C156 C157 1.540(10)
C140 H14N 0.9800
C140 H14O 0.9800
C140 H14P 0.9800
C166 H166 0.9500
C166 C167 1.366(12)
C166 C165 1.381(11)
C105 H105 1.0000
C105 C107 1.543(10)
C105 C106 1.508(13)
C146 H146 1.0000
C146 C145 1.51(2)
C146 C147 1.57(2)
C66 H66 1.0000
C108 H108 1.0000
C108 C110 1.395(11)
C167 H167 0.9500
C167 C168 1.363(13)
C107 H10P 0.9800
C107 H10Q 0.9800
C107 H10R 0.9800
C05B H05A 0.9900
C05B H05B 0.9900
C05B C05S 1.497(11)
C138 H13P 0.9800
C138 H13Q 0.9800
C138 H13R 0.9800
C165 H165 0.9500
C165 C164 1.351(11)
C158 H15G 0.9900
C158 H15H 0.9900
C158 C157 1.501(12)
C158 C159 1.517(11)
C152 H15I 0.9900
C152 H15J 0.9900
C152 C153 1.470(13)
C157 H15K 0.9900
C157 H15L 0.9900
C164 H164 0.9500
C164 C169 1.341(12)
C175 H175 0.9500
C175 C170 1.296(16)
C175 C174 1.223(17)
C170 H170 0.9500
C170 C171 1.376(17)
C05L H05C 0.9900
C05L H05D 0.9900
C05L C05S 1.502(14)
C155 H15M 0.9900
C155 H15N 0.9900
C155 C154 1.472(13)
C159 H15O 0.9900
C159 H15P 0.9900
C106 H10S 0.9800
C106 H10T 0.9800
C106 H10U 0.9800
C110 H11A 0.9800
C110 H11B 0.9800
C110 H11C 0.9800
C169 H169 0.9500
C169 C168 1.388(13)
C168 H168 0.9500
C05S H05E 0.9900
C05S H05F 0.9900
C172 H172 0.9500
C172 C171 1.380(17)
C172 C173 1.389(15)
C153 H15Q 0.9900
C153 H15R 0.9900
C153 C154 1.497(16)
C171 H171 0.9500
C160 H16G 0.9900
C160 H16H 0.9900
C174 H174 0.9500
C174 C173 1.328(18)
C173 H173 0.9500
C154 H15S 0.9900
C154 H15T 0.9900
C145 H14Q 0.9800
C145 H14R 0.9800
C145 H14S 0.9800
C147 H14T 0.9800
C147 H14U 0.9800
C147 H14V 0.9800
C211 H21D 0.9800
C211 H21E 0.9800
C211 H21F 0.9800
C211 C209 1.53(4)
C210 H21G 0.9800
C210 H21H 0.9800
C210 H21I 0.9800
C210 C209 1.50(3)
C209 H209 1.0000
C177 H17A 0.9900
C177 H17B 0.9900
C177 C178 1.680(19)
C177 C176 1.530(18)
C179 H17C 0.9900
C179 H17D 0.9900
C179 C178 1.720(19)
C179 C180 1.563(19)
C178 H17E 0.9900
C178 H17F 0.9900
C176 H17G 0.9800
C176 H17H 0.9800
C176 H17I 0.9800
C180 H18A 0.9800
C180 H18B 0.9800
C180 H18C 0.9800
C185 H18D 0.9800
C185 H18E 0.9800
C185 H18F 0.9800
C185 C184 1.353(19)
C183 H18G 0.9900
C183 H18H 0.9900
C183 C184 1.531(19)
C183 C182 1.471(19)
C181 H18I 0.9800
C181 H18J 0.9800
C181 H18K 0.9800
C181 C182 1.279(19)
C184 H18L 0.9900
C184 H18M 0.9900
C182 H18N 0.9900
C182 H18O 0.9900
C194 H19A 0.9800
C194 H19B 0.9800
C194 H19C 0.9800
C194 C193 1.51(2)
C192 H19D 0.9900
C192 H19E 0.9900
C192 C193 1.55(3)
C192 C191 1.54(3)
C193 H19F 0.9900
C193 H19G 0.9900
C190 H19H 0.9800
C190 H19I 0.9800
C190 H19J 0.9800
C190 C191 1.51(2)
C191 H19K 0.9900
C191 H19L 0.9900
C189 H18P 0.9900
C189 H18Q 0.9900
C189 O10 1.436(18)
C189 C188 1.512(19)
O10 C186 1.413(18)
C186 H18R 0.9900
C186 H18S 0.9900
C186 C187 1.482(19)
C188 H18T 0.9900
C188 H18U 0.9900
C188 C187 1.50(2)
C187 H18V 0.9900
C187 H18W 0.9900
O11 C198 1.401(19)
O11 C195 1.45(2)
C197 H19M 0.9900
C197 H19N 0.9900
C197 C196 1.50(2)
C197 C198 1.472(18)
C196 H19O 0.9900
C196 H19P 0.9900
C196 C195 1.53(2)
C198 H19Q 0.9900
C198 H19R 0.9900
C195 H19S 0.9900
C195 H19T 0.9900
O12 C208 1.428(18)
O12 C205 1.42(3)
C206 H20A 0.9900
C206 H20B 0.9900
C206 C8AA 1.493(19)
C206 C205 1.472(18)
C8AA H8AA 0.9900
C8AA H8AB 0.9900
C8AA C208 1.491(18)
C208 H20C 0.9900
C208 H20D 0.9900
C205 H20E 0.9900
C205 H20F 0.9900
C199 H199 0.9500
C199 C204 1.3900
C199 C200 1.3900
C204 H204 0.9500
C204 C207 1.3900
C207 H207 0.9500
C207 C202 1.3900
C202 H202 0.9500
C202 C201 1.3900
C201 H201 0.9500
C201 C200 1.3900
C200 H200 0.9500
C212 H21J 0.9800
C212 H21K 0.9800
C212 H21L 0.9800
C212 C213 1.54(2)
C213 H21M 0.9900
C213 H21N 0.9900
C213 C214 1.72(2)
C214 H21O 0.9900
C214 H21P 0.9900
C214 C215 1.73(2)
C215 H21Q 0.9900
C215 H21R 0.9900
C215 C216 1.55(2)
C216 H21S 0.9800
C216 H21T 0.9800
C216 H21U 0.9800

loop_
_geom_torsion_atom_site_label_1
_geom_torsion_atom_site_label_2
_geom_torsion_atom_site_label_3
_geom_torsion_atom_site_label_4
_geom_torsion
Fe1 P1 C2 K3 -42.91(16)
Fe1 P1 C2 C7 30.8(4)
Fe1 P1 C2 C3 -147.7(4)
Fe1 P1 C20 C21 57.2(4)
Fe1 P1 C20 C22 -63.9(4)
Fe1 P1 C23 C24 -173.6(4)
Fe1 P1 C23 C25 58.0(5)
Fe1 P2 C8 C13 34.4(4)
Fe1 P2 C8 C9 -139.7(4)
Fe1 P2 C29 C30 50.3(5)
Fe1 P2 C29 C31 -179.6(4)
Fe1 P2 C26 C28 -69.3(4)
Fe1 P2 C26 C27 52.5(5)
Fe2 P4 C39 K1 66.74(19)
Fe2 P4 C39 C44 -16.1(4)
Fe2 P4 C39 C40 165.6(4)
Fe2 P4 C57 C58 -54.4(4)
Fe2 P4 C57 C59 174.3(4)
Fe2 P4 C60 C62 -74.9(4)
Fe2 P4 C60 C61 47.7(5)
Fe2 P5 C63 C65 -61.9(4)
Fe2 P5 C63 C64 60.7(5)
Fe2 P5 C45 K1 -53.7(2)
Fe2 P5 C45 C46 -153.9(4)
Fe2 P5 C45 C50 29.4(4)
Fe3 P8 C81 K6 -42.31(19)
Fe3 P8 C81 C86 37.1(4)
Fe3 P8 C81 C82 -142.1(4)
Fe3 P8 C102 C104 -70.1(5)
Fe3 P8 C102 C103 52.2(5)
Fe3 P8 C99 C100 175.2(4)
Fe3 P8 C99 C101 45.0(6)
Fe3 P7 C93 C94 49.5(5)
Fe3 P7 C93 C95 -179.4(4)
Fe3 P7 C76 C02Z 32.5(4)
Fe3 P7 C76 C77 -142.1(4)
Fe3 P7 C96 C97 -67.3(4)
Fe3 P7 C96 C98 53.8(5)
Fe4 P10 C133 C135 -51.4(4)
Fe4 P10 C133 C134 -179.9(4)
Fe4 P10 C112 K8 61.3(3)
Fe4 P10 C112 C117 -22.8(5)
Fe4 P10 C112 C113 159.3(5)
Fe4 P10 C130 C131 57.5(5)
Fe4 P10 C130 C132 -64.5(5)
Fe4 P11 C139 C141 -60.9(5)
Fe4 P11 C139 C140 61.3(5)
Fe4 P11 C118 C123 -5.5(5)
Fe4 P11 C118 C119 177.9(4)
K5 O1 C0AA K3 -94.30(18)
K5 O1 C0AA K7 93.97(18)
K5 O3 C75 K2 96.24(18)
K5 O3 C75 K6 -95.77(18)
K5 O2 C38 K3 59.7(16)
K5 O2 C38 K2 -108.2(16)
K4 O1 C0AA K5 -111(2)
K4 O1 C0AA K3 154(2)
K4 O1 C0AA K7 -17(2)
K4 O4 C111 K7 95.7(2)
K4 O4 C111 K6 -95.1(2)
K4 O2 C38 K3 -96.2(2)
K4 O2 C38 K2 96.0(2)
K3 O1 C0AA K5 94.30(18)
K3 O1 C0AA K7 -171.72(13)
K3 O2 C38 K2 -167.86(12)
K3 C7 C2 P1 -89.2(3)
K3 C7 C2 C3 89.3(4)
K3 C7 C6 C5 -82.6(5)
K3 C7 B1 C19 -64.6(4)
K3 C7 B1 C13 157.3(3)
K3 C2 C3 C4 72.0(5)
K2 O3 C75 K5 -96.24(18)
K2 O3 C75 K6 167.99(12)
K2 O2 C38 K3 167.86(12)
K2 C52 C51 P6 110.8(3)
K2 C52 C51 C56 -67.8(4)
K2 C52 C53 C54 65.5(5)
K2 C56 C51 P6 -106.3(3)
K2 C56 C51 C52 72.3(4)
K2 C56 C55 C54 -71.3(5)
K2 C56 B2 C44 133.6(3)
K2 C56 B2 C50 -105.4(4)
K2 C53 C54 C55 64.5(5)
K2 C55 C54 C53 -68.8(5)
K7 O1 C0AA K5 -93.97(18)
K7 O1 C0AA K3 171.72(13)
K7 O4 C111 K4 -95.7(2)
K7 O4 C111 K6 169.18(13)
K7 C127 C128 C129 73.1(5)
K7 C127 C126 C125 -67.1(5)
K7 C124 C125 C126 62.5(5)
K7 C124 C129 C128 -69.7(4)
K7 C124 C129 B4 103.1(5)
K7 C125 C126 C127 61.7(4)
K7 C128 C129 C124 76.9(4)
K7 C128 C129 B4 -96.7(4)
K7 C129 B4 C123 -103.3(4)
K7 C129 B4 C117 133.4(4)
K6 O3 C75 K5 95.77(18)
K6 O3 C75 K2 -167.99(12)
K6 O4 C111 K4 95.1(2)
K6 O4 C111 K7 -169.18(13)
K6 C85 C86 C81 75.8(4)
K6 C85 C86 B3 -99.2(4)
K6 C85 C84 C83 -62.8(6)
K6 C86 C81 P8 -95.1(3)
K6 C86 C81 C82 84.1(4)
K6 C86 B3 C92 -66.2(4)
K6 C86 B3 C02Z 157.1(4)
K6 C81 C82 C83 72.0(6)
K6 C82 C83 C84 61.3(6)
K1 O5 C148 C149 -140.4(4)
K1 O5 C151 C150 160.5(4)
K1 O6 C152 C153 -174.6(7)
K1 O6 C155 C154 152.4(7)
K1 C43 C44 C39 -75.9(4)
K1 C43 C44 B2 97.5(4)
K1 C43 C42 C41 62.5(5)
K1 C44 C39 P4 101.7(3)
K1 C44 C39 C40 -80.0(4)
K1 C44 B2 C56 145.1(3)
K1 C44 B2 C50 21.1(4)
K1 C39 C40 C41 -73.5(5)
K1 C48 C47 C46 -64.3(5)
K1 C48 C49 C50 63.1(4)
K1 C46 C47 C48 65.9(5)
K1 C46 C45 P5 117.3(4)
K1 C46 C45 C50 -66.2(4)
K1 C50 C49 C48 -69.7(5)
K1 C50 C45 P5 -111.3(3)
K1 C50 C45 C46 71.9(4)
K1 C50 B2 C44 -22.1(4)
K1 C50 B2 C56 -147.7(3)
K1 C148 C149 C150 -77.0(6)
K8 O7 C04T C05B 160.5(5)
K8 O7 C05L C05S -141.2(6)
K8 O8 C163 C162 149.9(5)
K8 O8 C160 C161 -167.2(7)
K8 O9 C156 C157 128.8(6)
K8 O9 C159 C158 -135.6(6)
K8 C123 C122 C121 -92.0(5)
K8 C123 C118 P11 -95.9(4)
K8 C123 C118 C119 80.7(5)
K8 C123 B4 C129 -137.4(3)
K8 C123 B4 C117 -8.4(5)
K8 C112 C117 C116 69.7(5)
K8 C112 C117 B4 -103.7(6)
K8 C112 C113 C114 -63.7(6)
K8 C117 C116 C115 71.2(6)
K8 C117 B4 C123 8.8(5)
K8 C117 B4 C129 132.1(4)
K8 C115 C116 C117 -71.3(6)
K8 C115 C114 C113 69.7(6)
K8 C113 C114 C115 -65.4(6)
P4 Fe2 C38 K3 79.69(16)
P4 Fe2 C38 K2 -114.05(14)
P4 C39 C40 K1 -108.9(4)
P4 C39 C40 C41 177.7(4)
P8 Fe3 C75 K5 -142.3(2)
P8 Fe3 C75 K2 117.82(12)
P8 Fe3 C75 K6 -49.13(19)
P8 C81 C82 K6 104.5(4)
P8 C81 C82 C83 176.4(5)
P1 Fe1 C0AA K5 -143.3(2)
P1 Fe1 C0AA K3 -51.36(18)
P1 Fe1 C0AA K7 119.04(13)
P1 C2 C3 C4 176.4(4)
P2 Fe1 C0AA K5 31.1(4)
P2 Fe1 C0AA K3 123.02(15)
P2 Fe1 C0AA K7 -66.6(2)
P2 C8 C9 C10 169.5(4)
P5 Fe2 C38 K3 -93.73(14)
P5 Fe2 C38 K2 72.52(18)
P7 Fe3 C75 K5 30.0(4)
P7 Fe3 C75 K2 -69.9(2)
P7 Fe3 C75 K6 123.14(14)
P7 C76 C77 C78 169.5(5)
P3 C14 C15 C16 175.5(4)
P10 Fe4 C111 K4 -8.7(4)
P10 Fe4 C111 K7 -109.30(17)
P10 Fe4 C111 K6 83.17(19)
P10 C112 C117 K8 118.9(4)
P10 C112 C117 C116 -171.4(4)
P10 C112 C117 B4 15.3(8)
P10 C112 C113 K8 -122.8(4)
P10 C112 C113 C114 173.4(5)
P9 C87 C88 C89 175.8(5)
P11 Fe4 C111 K4 -179.4(2)
P11 Fe4 C111 K7 80.0(2)
P11 Fe4 C111 K6 -87.55(16)
P12 C124 C125 K7 116.5(3)
P12 C124 C125 C126 179.0(4)
P12 C124 C129 K7 -110.4(3)
P12 C124 C129 C128 179.9(4)
P12 C124 C129 B4 -7.3(7)
O5 C148 C149 C150 -39.7(6)
O7 C04T C05B C05S -10.1(10)
O7 C05L C05S C05B -37.2(10)
C19 C18 C17 C16 -3.0(9)
C19 C14 C15 C16 -2.8(8)
O6 C152 C153 C154 27.4(13)
O6 C155 C154 C153 29.5(13)
C18 C19 C14 P3 -178.3(4)
C18 C19 C14 C15 0.0(7)
C18 C19 B1 C7 91.3(5)
C18 C19 B1 C13 -133.8(5)
C18 C17 C16 C15 0.0(8)
C7 C2 C3 C4 -2.0(8)
C43 C44 C39 K1 83.0(4)
C43 C44 C39 P4 -175.3(4)
C43 C44 C39 C40 3.1(7)
C43 C44 B2 C56 52.0(6)
C43 C44 B2 C50 -71.9(5)
C43 C42 C41 C40 0.5(8)
C44 C43 C42 C41 2.1(8)
C44 C39 C40 K1 72.8(4)
C44 C39 C40 C41 -0.6(8)
C52 C53 C54 K2 -65.4(5)
C52 C53 C54 C55 -0.9(8)
C42 C43 C44 K1 72.0(5)
C42 C43 C44 C39 -3.9(7)
C42 C43 C44 B2 169.5(5)
C42 C41 C40 K1 -63.2(5)
C42 C41 C40 C39 -1.3(8)
C56 C55 C54 K2 67.2(5)
C56 C55 C54 C53 -1.6(8)
C13 C12 C11 C10 -0.8(8)
C13 C8 C9 C10 -4.2(8)
C17 C16 C15 C14 2.8(9)
C14 P3 C32 C33 63.2(4)
C14 P3 C32 C34 -64.8(5)
C14 P3 C35 C36 -65.7(4)
C14 P3 C35 C37 174.1(4)
C14 C19 C18 C17 2.9(8)
C14 C19 B1 C7 -81.8(6)
C14 C19 B1 C13 53.1(8)
C12 C13 C8 P2 -169.5(4)
C12 C13 C8 C9 4.7(7)
C12 C13 B1 C19 -93.7(6)
C12 C13 B1 C7 40.5(6)
C39 P4 C57 C58 -173.7(4)
C39 P4 C57 C59 55.0(5)
C39 P4 C60 C62 53.7(4)
C39 P4 C60 C61 176.3(4)
C39 C44 B2 C56 -135.1(5)
C39 C44 B2 C50 101.0(5)
C51 P6 C72 C73 -61.3(4)
C51 P6 C72 C74 179.8(4)
C51 P6 C69 C70 -73.3(5)
C51 P6 C69 C71 158.2(4)
C51 C52 C53 K2 -63.8(5)
C51 C52 C53 C54 1.8(8)
C51 C56 C55 K2 74.4(4)
C51 C56 C55 C54 3.1(7)
C51 C56 B2 C44 47.2(7)
C51 C56 B2 C50 168.2(4)
C4 C5 C6 K3 -66.1(5)
C4 C5 C6 C7 -0.8(8)
C5 C4 C3 C2 0.3(8)
C92 C91 C90 C89 -2.5(10)
C92 C87 C88 C89 -3.7(8)
O9 C156 C157 C158 30.7(9)
C53 C52 C51 K2 67.6(5)
C53 C52 C51 P6 178.4(4)
C53 C52 C51 C56 -0.2(8)
C91 C92 C87 P9 -176.6(4)
C91 C92 C87 C88 2.9(7)
C91 C92 B3 C86 91.9(5)
C91 C92 B3 C02Z -132.4(5)
C91 C90 C89 C88 1.8(10)
C127 C128 C129 K7 -74.4(5)
C127 C128 C129 C124 2.5(8)
C127 C128 C129 B4 -171.1(5)
C2 P1 C20 C21 -62.0(4)
C2 P1 C20 C22 176.8(4)
C2 P1 C23 C24 -52.6(5)
C2 P1 C23 C25 179.0(4)
C2 C7 C6 K3 81.7(4)
C2 C7 C6 C5 -0.8(7)
C2 C7 B1 C19 -148.8(4)
C2 C7 B1 C13 73.1(6)
C72 P6 C51 K2 63.4(2)
C72 P6 C51 C52 -31.0(5)
C72 P6 C51 C56 147.6(4)
C72 P6 C69 C70 32.8(5)
C72 P6 C69 C71 -95.7(4)
C6 C7 C2 K3 -87.1(4)
C6 C7 C2 P1 -176.3(3)
C6 C7 C2 C3 2.2(7)
C6 C7 B1 C19 30.0(6)
C6 C7 B1 C13 -108.1(5)
C124 P12 C142 C143 -52.6(5)
C124 P12 C142 C144 -172.2(5)
C124 P12 C146 C145 -82.3(13)
C124 P12 C146 C147 153.3(9)
C124 C125 C126 K7 -61.5(5)
C124 C125 C126 C127 0.2(8)
C124 C129 B4 C123 162.3(5)
C124 C129 B4 C117 39.1(8)
C85 C86 C81 K6 -83.8(4)
C85 C86 C81 P8 -178.9(4)
C85 C86 C81 C82 0.3(7)
C85 C86 B3 C92 29.0(7)
C85 C86 B3 C02Z -107.7(6)
C85 C84 C83 C82 -0.1(9)
C87 P9 C105 C107 171.8(6)
C87 P9 C105 C106 -67.5(6)
C87 P9 C108 C109 164.0(6)
C87 P9 C108 C110 36.4(8)
C87 C92 C91 C90 0.1(8)
C87 C92 B3 C86 -87.9(6)
C87 C92 B3 C02Z 47.8(8)
C87 C88 C89 C90 1.2(10)
C86 C85 C84 C83 -2.4(9)
C86 C81 C82 K6 -74.7(4)
C86 C81 C82 C83 -2.7(8)
C121 C120 C119 C118 -1.2(10)
C47 C48 C49 K1 -63.9(5)
C47 C48 C49 C50 -0.8(8)
C47 C46 C45 K1 66.0(5)
C47 C46 C45 P5 -176.7(4)
C47 C46 C45 C50 -0.1(8)
C55 C56 C51 K2 -74.4(4)
C55 C56 C51 P6 179.3(4)
C55 C56 C51 C52 -2.1(7)
C55 C56 B2 C44 -141.1(5)
C55 C56 B2 C50 -20.1(6)
C3 C4 C5 C6 1.1(8)
C57 P4 C39 K1 -172.9(2)
C57 P4 C39 C44 104.3(4)
C57 P4 C39 C40 -74.0(4)
C57 P4 C60 C62 154.7(4)
C57 P4 C60 C61 -82.7(4)
C84 C85 C86 K6 -73.6(5)
C84 C85 C86 C81 2.2(8)
C84 C85 C86 B3 -172.7(5)
C8 P2 C29 C30 162.8(4)
C8 P2 C29 C31 -67.1(5)
C8 P2 C26 C28 167.6(4)
C8 P2 C26 C27 -70.6(4)
C8 C13 C12 C11 -2.3(7)
C8 C13 B1 C19 89.6(6)
C8 C13 B1 C7 -136.2(5)
C69 P6 C51 K2 170.7(2)
C69 P6 C51 C52 76.2(5)
C69 P6 C51 C56 -105.2(4)
C69 P6 C72 C73 -167.3(4)
C69 P6 C72 C74 73.8(4)
C133 P10 C112 K8 -179.1(3)
C133 P10 C112 C117 96.8(5)
C133 P10 C112 C113 -81.1(6)
C133 P10 C130 C131 -73.2(5)
C133 P10 C130 C132 164.8(5)
C81 P8 C102 C104 171.8(4)
C81 P8 C102 C103 -65.8(5)
C81 P8 C99 C100 -66.6(5)
C81 P8 C99 C101 163.2(5)
C81 C86 B3 C92 -145.7(5)
C81 C86 B3 C02Z 77.6(6)
C81 C82 C83 C84 2.7(9)
C125 C124 C129 K7 67.5(5)
C125 C124 C129 C128 -2.3(7)
C125 C124 C129 B4 170.5(5)
C128 C127 C126 K7 67.0(4)
C128 C127 C126 C125 -0.1(8)
C128 C129 B4 C123 -25.0(6)
C128 C129 B4 C117 -148.3(5)
C122 C123 C118 P11 -172.9(4)
C122 C123 C118 C119 3.7(8)
C122 C123 B4 C129 -59.5(6)
C122 C123 B4 C117 69.5(6)
C122 C121 C120 C119 4.4(9)
C20 P1 C2 K3 81.4(2)
C20 P1 C2 C7 155.1(4)
C20 P1 C2 C3 -23.4(5)
C20 P1 C23 C24 51.2(5)
C20 P1 C23 C25 -77.2(5)
C32 P3 C14 C19 -108.4(4)
C32 P3 C14 C15 73.3(5)
C32 P3 C35 C36 -172.4(4)
C32 P3 C35 C37 67.4(4)
C126 C127 C128 K7 -74.5(5)
C126 C127 C128 C129 -1.3(8)
C11 C10 C9 C8 1.0(8)
C23 P1 C2 K3 -174.48(19)
C23 P1 C2 C7 -100.8(4)
C23 P1 C2 C3 80.7(5)
C23 P1 C20 C21 -163.3(4)
C23 P1 C20 C22 75.6(5)
C02Z C76 C77 C78 -4.9(9)
C02Z C80 C79 C78 -3.3(9)
C93 P7 C76 C02Z -88.0(4)
C93 P7 C76 C77 97.4(5)
C93 P7 C96 C97 67.8(4)
C93 P7 C96 C98 -171.2(4)
C76 P7 C93 C94 162.5(4)
C76 P7 C93 C95 -66.3(5)
C76 P7 C96 C97 168.8(4)
C76 P7 C96 C98 -70.1(5)
C76 C02Z C80 C79 -0.7(8)
C76 C02Z B3 C92 88.6(6)
C76 C02Z B3 C86 -137.5(5)
C76 C77 C78 C79 0.7(9)
C129 C124 C125 K7 -61.4(4)
C129 C124 C125 C126 1.1(8)
C142 P12 C124 K7 55.0(3)
C142 P12 C124 C125 -40.4(5)
C142 P12 C124 C129 137.5(4)
C142 P12 C146 C145 24.2(15)
C142 P12 C146 C147 -100.3(10)
C120 C121 C122 K8 -86.7(5)
C120 C121 C122 C123 -3.7(9)
C120 C119 C118 P11 173.5(5)
C120 C119 C118 C123 -3.0(10)
C80 C02Z C76 P7 -170.0(4)
C80 C02Z C76 C77 4.7(7)
C80 C02Z B3 C92 -92.5(6)
C80 C02Z B3 C86 41.4(7)
C80 C79 C78 C77 3.3(9)
C35 P3 C14 C19 146.8(4)
C35 P3 C14 C15 -31.5(5)
C35 P3 C32 C33 169.3(4)
C35 P3 C32 C34 41.4(5)
C49 C48 C47 K1 59.8(4)
C49 C48 C47 C46 -4.4(8)
C49 C50 C45 K1 -76.7(4)
C49 C50 C45 P5 172.0(4)
C49 C50 C45 C46 -4.7(7)
C49 C50 B2 C44 65.1(5)
C49 C50 B2 C56 -60.5(6)
C112 P10 C133 C135 -169.4(4)
C112 P10 C133 C134 62.1(5)
C112 P10 C130 C131 -172.6(4)
C112 P10 C130 C132 65.4(5)
C112 C117 C116 K8 -76.0(5)
C112 C117 C116 C115 -4.8(9)
C112 C117 B4 C123 102.4(6)
C112 C117 B4 C129 -134.3(6)
C112 C113 C114 K8 65.3(6)
C112 C113 C114 C115 -0.1(10)
C9 C10 C11 C12 1.5(8)
C102 P8 C81 K6 82.1(2)
C102 P8 C81 C86 161.5(4)
C102 P8 C81 C82 -17.7(5)
C102 P8 C99 C100 37.3(5)
C102 P8 C99 C101 -92.9(5)
C96 P7 C93 C94 -90.7(4)
C96 P7 C93 C95 40.4(5)
C96 P7 C76 C02Z 167.7(4)
C96 P7 C76 C77 -6.9(5)
C63 P5 C45 K1 80.4(3)
C63 P5 C45 C46 -19.8(5)
C63 P5 C45 C50 163.5(4)
C45 P5 C63 C65 171.3(4)
C45 P5 C63 C64 -66.1(4)
C45 C46 C47 K1 -61.0(4)
C45 C46 C47 C48 4.9(8)
C45 C50 C49 K1 75.0(4)
C45 C50 C49 C48 5.3(7)
C45 C50 B2 C44 -106.9(5)
C45 C50 B2 C56 127.5(5)
C29 P2 C8 C13 -86.2(4)
C29 P2 C8 C9 99.8(5)
C29 P2 C26 C28 66.4(4)
C29 P2 C26 C27 -171.9(4)
C60 P4 C39 K1 -69.4(2)
C60 P4 C39 C44 -152.2(4)
C60 P4 C39 C40 29.4(5)
C60 P4 C57 C58 82.6(4)
C60 P4 C57 C59 -48.7(5)
C139 P11 C118 C123 -132.8(4)
C139 P11 C118 C119 50.7(6)
C148 O5 C151 C150 -5.6(6)
C130 P10 C133 C135 85.8(4)
C130 P10 C133 C134 -42.8(5)
C130 P10 C112 K8 -76.2(3)
C130 P10 C112 C117 -160.3(5)
C130 P10 C112 C113 21.8(6)
C118 P11 C139 C141 63.5(5)
C118 P11 C139 C140 -174.2(5)
C118 C123 C122 K8 91.6(4)
C118 C123 C122 C121 -0.4(8)
C118 C123 B4 C129 116.2(5)
C118 C123 B4 C117 -114.7(6)
C151 O5 C148 K1 169.1(6)
C151 O5 C148 C149 28.8(6)
C151 C150 C149 C148 35.1(6)
C117 C112 C113 K8 59.4(5)
C117 C112 C113 C114 -4.4(10)
C26 P2 C8 C13 169.3(4)
C26 P2 C8 C9 -4.7(5)
C26 P2 C29 C30 -90.3(4)
C26 P2 C29 C31 39.8(5)
B1 C19 C18 C17 -171.3(5)
B1 C19 C14 P3 -5.1(7)
B1 C19 C14 C15 173.2(5)
B1 C7 C2 K3 91.8(4)
B1 C7 C2 P1 2.6(6)
B1 C7 C2 C3 -178.9(4)
B1 C7 C6 K3 -97.2(4)
B1 C7 C6 C5 -179.7(5)
B1 C13 C12 C11 -179.2(4)
B1 C13 C8 P2 7.2(6)
B1 C13 C8 C9 -178.5(5)
C116 C117 B4 C123 -70.8(7)
C116 C117 B4 C129 52.5(8)
C116 C115 C114 K8 -67.7(6)
C116 C115 C114 C113 2.0(10)
C113 C112 C117 K8 -63.1(6)
C113 C112 C117 C116 6.6(9)
C113 C112 C117 B4 -166.8(6)
C114 C115 C116 K8 71.8(6)
C114 C115 C116 C117 0.5(10)
B3 C92 C91 C90 -179.8(5)
B3 C92 C87 P9 3.3(7)
B3 C92 C87 C88 -177.3(5)
B3 C86 C81 K6 91.1(4)
B3 C86 C81 P8 -4.0(6)
B3 C86 C81 C82 175.3(5)
B3 C02Z C76 P7 8.9(6)
B3 C02Z C76 C77 -176.3(5)
B3 C02Z C80 C79 -179.7(5)
C162 C161 C160 O8 19.5(14)
B2 C44 C39 K1 -90.0(5)
B2 C44 C39 P4 11.7(7)
B2 C44 C39 C40 -170.0(5)
B2 C56 C51 K2 97.5(4)
B2 C56 C51 P6 -8.8(7)
B2 C56 C51 C52 169.8(5)
B2 C56 C55 K2 -98.1(4)
B2 C56 C55 C54 -169.5(5)
B2 C50 C49 K1 -97.7(4)
B2 C50 C49 C48 -167.5(5)
B2 C50 C45 K1 95.6(5)
B2 C50 C45 P5 -15.7(6)
B2 C50 C45 C46 167.5(5)
C136 P11 C139 C141 167.2(5)
C136 P11 C139 C140 -70.6(5)
C136 P11 C118 C123 123.8(4)
C136 P11 C118 C119 -52.8(5)
C149 C150 C151 O5 -19.2(6)
C04T O7 C05L C05S 31.7(9)
C04T C05B C05S C05L 27.9(10)
C163 O8 C160 C161 1.2(13)
C163 C162 C161 C160 -30.9(11)
C99 P8 C81 K6 -174.5(2)
C99 P8 C81 C86 -95.1(4)
C99 P8 C81 C82 85.7(5)
C99 P8 C102 C104 72.7(5)
C99 P8 C102 C103 -164.9(4)
C161 C162 C163 K8 63.4(10)
C161 C162 C163 O8 31.2(8)
C156 O9 C159 C158 37.0(9)
C166 C167 C168 C169 -1.7(12)
C166 C165 C164 C169 1.9(12)
C105 P9 C87 C92 145.7(5)
C105 P9 C87 C88 -33.8(5)
C105 P9 C108 C109 -91.9(6)
C105 P9 C108 C110 140.4(7)
C146 P12 C124 K7 164.3(6)
C146 P12 C124 C125 69.0(7)
C146 P12 C124 C129 -113.1(7)
C146 P12 C142 C143 -158.0(8)
C146 P12 C142 C144 82.4(9)
C66 P5 C63 C65 71.0(4)
C66 P5 C63 C64 -166.4(4)
C66 P5 C45 K1 176.7(3)
C66 P5 C45 C46 76.4(5)
C66 P5 C45 C50 -100.2(4)
C108 P9 C87 C92 -109.2(5)
C108 P9 C87 C88 71.4(5)
C108 P9 C105 C107 68.1(6)
C108 P9 C105 C106 -171.3(5)
C167 C166 C165 C164 -1.8(12)
C165 C166 C167 C168 1.7(12)
C165 C164 C169 C168 -1.9(13)
C152 O6 C155 C154 -13.0(10)
C152 C153 C154 C155 -35.3(15)
C157 C158 C159 O9 -16.1(10)
C164 C169 C168 C167 1.7(12)
B4 C123 C122 K8 -92.3(4)
B4 C123 C122 C121 175.7(5)
B4 C123 C118 P11 11.2(7)
B4 C123 C118 C119 -172.2(5)
B4 C117 C116 K8 97.8(5)
B4 C117 C116 C115 169.0(6)
C175 C170 C171 C172 -0.6(19)
C175 C174 C173 C172 1(2)
C170 C175 C174 C173 3(3)
C05L O7 C04T C05B -13.4(9)
C155 O6 C152 C153 -9.3(10)
C159 O9 C156 C157 -42.4(8)
C159 C158 C157 C156 -8.4(10)
C171 C172 C173 C174 -5.0(18)
C160 O8 C163 K8 -171.2(9)
C160 O8 C163 C162 -21.3(9)
C174 C175 C170 C171 -3(2)
C173 C172 C171 C170 4.7(17)
C209 P12 C124 K7 151.3(10)
C209 P12 C124 C125 56.0(10)
C209 P12 C124 C129 -126.1(10)
C209 P12 C142 C143 -155.6(12)
C209 P12 C142 C144 84.8(12)
C176 C177 C178 C179 -178.6(15)
C180 C179 C178 C177 -172.4(17)
C184 C183 C182 C181 175(2)
C182 C183 C184 C185 180(2)
C193 C192 C191 C190 -180.0(18)
C191 C192 C193 C194 -178.9(18)
C189 O10 C186 C187 2(9)
C189 C188 C187 C186 24(6)
O10 C189 C188 C187 -24(6)
O10 C186 C187 C188 -17(7)
C188 C189 O10 C186 14(8)
C197 C196 C195 O11 -25(5)
C196 C197 C198 O11 -10(6)
C198 O11 C195 C196 19(6)
C198 C197 C196 C195 21(5)
C195 O11 C198 C197 -6(6)
C206 C8AA C208 O12 -9(4)
C8AA C206 C205 O12 -5(4)
C208 O12 C205 C206 -1(4)
C205 O12 C208 C8AA 6(4)
C205 C206 C8AA C208 9(4)
C199 C204 C207 C202 0.0
C204 C199 C200 C201 0.0
C204 C207 C202 C201 0.0
C207 C202 C201 C200 0.0
C202 C201 C200 C199 0.0
C200 C199 C204 C207 0.0
C212 C213 C214 C215 175(5)
C213 C214 C215 C216 -116(5)
